data_1550077
loop_
_publ_author_name
'Le Roy, Jennifer J.'
'Cremers, Jonathan'
'Thomlinson, Isabel A.'
'Slota, Michael'
'Myers, William K.'
'Horton, Peter H.'
'Coles, Simon J.'
'Anderson, Harry L.'
'Bogani, Lapo'

_publ_section_title
;
 Tailored homo- and hetero- lanthanide porphyrin dimers: a synthetic
 strategy for integrating multiple spintronic functionalities into a
 single molecule.
;
_journal_issue 45
_journal_name_full 'Chemical science'
_journal_page_first 8474
_journal_page_last 8481
_journal_paper_doi 10.1039/c8sc03762k
_journal_volume 9
_journal_year 2018
_chemical_formula_moiety '0.25(C356 H500 Co4 Dy4 N24 O36 P12 Si8)'
_chemical_formula_sum 'C89 H125 Co Dy N6 O9 P3 Si2'
_chemical_formula_weight 1793.46
_space_group_crystal_system triclinic
_space_group_IT_number 2
_space_group_name_Hall '-P 1'
_space_group_name_H-M_alt 'P -1'
_symmetry_space_group_name_Hall '-P 1'
_symmetry_space_group_name_H-M 'P -1'
_atom_sites_solution_hydrogens geom
_atom_sites_solution_primary dual
_audit_creation_date 2017-06-14
_audit_creation_method
;
Olex2 1.2-alpha
(compiled 2017.06.07 svn.r3419 for OlexSys, GUI svn.r5353)
;
_audit_update_record
;
2017-07-27 deposited with the CCDC.
2018-10-18 downloaded from the CCDC.
;
_cell_angle_alpha 73.821(2)
_cell_angle_beta 89.254(2)
_cell_angle_gamma 86.9650(10)
_cell_formula_units_Z 4
_cell_length_a 16.1981(3)
_cell_length_b 23.3852(4)
_cell_length_c 25.4730(5)
_cell_measurement_reflns_used 60003
_cell_measurement_temperature 100(2)
_cell_measurement_theta_max 29.0030
_cell_measurement_theta_min 2.1280
_cell_volume 9253.9(3)
_computing_cell_refinement 'CrysAlisPro 1.171.39.9g (Rigaku OD, 2015)'
_computing_data_collection 'CrysAlisPro 1.171.39.9g (Rigaku OD, 2015)'
_computing_data_reduction 'CrysAlisPro 1.171.39.9g (Rigaku OD, 2015)'
_computing_molecular_graphics 'Olex2 (Dolomanov et al., 2009)'
_computing_publication_material 'Olex2 (Dolomanov et al., 2009)'
_computing_structure_refinement 'ShelXL (Sheldrick, 2015)'
_computing_structure_solution 'ShelXT (Sheldrick, 2015)'
_diffrn_ambient_temperature 100(2)
_diffrn_detector 'CCD area detector'
_diffrn_detector_area_resol_mean 28.5714
_diffrn_detector_type 'Rigaku HG Saturn724+ (2x2 bin mode)'
_diffrn_measured_fraction_theta_full 0.999
_diffrn_measured_fraction_theta_max 0.999
_diffrn_measurement_details
;
List of Runs (angles in degrees, time in seconds):

  # Type    Start    End  Width  t~exp~   \w     \q     \k     \f   Frames
#--------------------------------------------------------------------------
  1  \w    -33.00  94.00   1.00   35.00    --    5.00  57.00   0.00  127
  2  \w   -109.00  21.00   1.00   35.00    --  -19.60 -72.00   0.00  130
  3  \w   -109.00  19.00   1.00   35.00    --  -19.60 -38.00  90.00  128
  4  \w   -109.00  21.00   1.00   35.00    --  -19.60 -72.00  90.00  130
  5  \w    -60.00  70.00   1.00   35.00    --  -19.60  72.00 -60.00  130
  6  \w   -109.00  19.00   1.00   35.00    --  -19.60 -57.00 -60.00  128
  7  \w    -60.00  70.00   1.00   35.00    --  -19.60  72.00 -30.00  130
  8  \w   -109.00  19.00   1.00   35.00    --  -19.60 -57.00-150.00  128
  9  \w    -58.00  21.00   1.00   35.00    --  -19.60  57.00 150.00   79
;
_diffrn_measurement_device 'four-circle \k goniometer'
_diffrn_measurement_device_type
'Rigaku FRE+ equipped with HF Varimax confocal mirrors and an AFC12 goniometer and HG Saturn 724+ detector'
_diffrn_measurement_method 'profile data from \w-scans'
_diffrn_measurement_specimen_support 'MiTeGen MicroLoop'
_diffrn_orient_matrix_type 'CrysAlisPro convention (1999,Acta A55,543-557)'
_diffrn_orient_matrix_UB_11 0.0218935000
_diffrn_orient_matrix_UB_12 0.0234360000
_diffrn_orient_matrix_UB_13 -0.0173583000
_diffrn_orient_matrix_UB_21 -0.0062834000
_diffrn_orient_matrix_UB_22 -0.0118938000
_diffrn_orient_matrix_UB_23 -0.0223046000
_diffrn_orient_matrix_UB_31 -0.0374709000
_diffrn_orient_matrix_UB_32 0.0175877000
_diffrn_orient_matrix_UB_33 -0.0064623000
_diffrn_radiation_collimation 0.2
_diffrn_radiation_monochromator 'Confocal mirrors, HF Varimax'
_diffrn_radiation_probe x-ray
_diffrn_radiation_type MoK\a
_diffrn_radiation_wavelength 0.71075
_diffrn_radiation_xray_symbol K-L~3~
_diffrn_reflns_av_R_equivalents 0.0767
_diffrn_reflns_av_unetI/netI 0.0651
_diffrn_reflns_Laue_measured_fraction_full 0.999
_diffrn_reflns_Laue_measured_fraction_max 0.999
_diffrn_reflns_limit_h_max 21
_diffrn_reflns_limit_h_min -21
_diffrn_reflns_limit_k_max 30
_diffrn_reflns_limit_k_min -30
_diffrn_reflns_limit_l_max 32
_diffrn_reflns_limit_l_min -33
_diffrn_reflns_number 201316
_diffrn_reflns_point_group_measured_fraction_full 0.999
_diffrn_reflns_point_group_measured_fraction_max 0.999
_diffrn_reflns_theta_full 25.242
_diffrn_reflns_theta_max 27.486
_diffrn_reflns_theta_min 2.086
_diffrn_source 'Rotating Anode'
_diffrn_source_current 55.0
_diffrn_source_power 2.475
_diffrn_source_target Mo
_diffrn_source_type 'Rigaku FRE+'
_diffrn_source_voltage 45.0
_exptl_absorpt_coefficient_mu 1.114
_exptl_absorpt_correction_T_max 1.00000
_exptl_absorpt_correction_T_min 0.43541
_exptl_absorpt_correction_type multi-scan
_exptl_absorpt_process_details
;
CrysAlisPro 1.171.39.9g (Rigaku Oxford Diffraction, 2015)
Empirical absorption correction using spherical harmonics,
 implemented in SCALE3 ABSPACK scaling algorithm.
;
_exptl_crystal_colour 'dark purple'
_exptl_crystal_colour_modifier dark
_exptl_crystal_colour_primary purple
_exptl_crystal_density_diffrn 1.287
_exptl_crystal_description plate
_exptl_crystal_F_000 3756
_exptl_crystal_recrystallization_method
'The material was recrystallised from a mixture of methanol and DCM by as supplied'
_exptl_crystal_size_max 0.18
_exptl_crystal_size_mid 0.1
_exptl_crystal_size_min 0.015
_refine_diff_density_max 4.089
_refine_diff_density_min -1.366
_refine_diff_density_rms 0.135
_refine_ls_extinction_method none
_refine_ls_goodness_of_fit_ref 1.117
_refine_ls_hydrogen_treatment constr
_refine_ls_matrix_type full
_refine_ls_number_parameters 2472
_refine_ls_number_reflns 42360
_refine_ls_number_restraints 5794
_refine_ls_restrained_S_all 1.095
_refine_ls_R_factor_all 0.1020
_refine_ls_R_factor_gt 0.0782
_refine_ls_shift/su_max 0.007
_refine_ls_shift/su_mean 0.000
_refine_ls_structure_factor_coef Fsqd
_refine_ls_weighting_details 'w=1/[\s^2^(Fo^2^)+(0.0572P)^2^+52.5851P] where P=(Fo^2^+2Fc^2^)/3'
_refine_ls_weighting_scheme calc
_refine_ls_wR_factor_gt 0.1694
_refine_ls_wR_factor_ref 0.1815
_reflns_Friedel_coverage 0.000
_reflns_number_gt 33616
_reflns_number_total 42360
_reflns_threshold_expression 'I > 2\s(I)'
_cod_data_source_file c8sc03762k2.cif
_cod_data_source_block P1starDy
_cod_depositor_comments 'Adding full bibliography for 1550065--1550077.cif.'
_cod_database_code 1550077
_shelx_shelxl_version_number 2014/7
_chemical_oxdiff_formula 'C89 H125 Co Dy N6 O9 P3 Si2'
_chemical_oxdiff_usercomment Dy-Por-CN
_shelx_space_group_comment
;
The symmetry employed for this shelxl refinement is uniquely defined
by the following loop, which should always be used as a source of
symmetry information in preference to the above space-group names.
They are only intended as comments.
;
_reflns_odcompleteness_completeness 99.87
_reflns_odcompleteness_iscentric 1
_reflns_odcompleteness_theta 27.42
_olex2_refinement_description
;
1. Fixed Uiso
 At 1.2 times of:
  All C(H) groups, All C(H,H) groups
 At 1.5 times of:
  All C(H,H,H) groups
2. Restrained distances
 C53-C54 = C67-C69 = C70-C72 = C253-C254 = C264-C265 = C267-C268 = C267-C269
 1.54 with sigma of 0.02
 C270-C272
 1.54 with sigma of 0.02
 C66-N6 = C66A-N6A = C66B-N6B
 1.19 with sigma of 0.02
 O304-C301 = O305-C303 = O306-C305 = O307-C307 = O308-C309 = O309-C311
 1.44 with sigma of 0.02
 C301-C302 = C303-C304 = C305-C306 = C307-C308 = C309-C310 = C311-C312
 1.54 with sigma of 0.02
 O504-C501 = O505-C503 = O506-C505 = O507-C507 = O508-C509 = O509-C511
 1.44 with sigma of 0.02
 C501-C502 = C503-C504 = C505-C506 = C507-C508 = C509-C510 = C511-C512
 1.54 with sigma of 0.02
 C67A-C68A = C67A-C69A = C67B-C68B = C67B-C69B
 1.54 with sigma of 0.02
 C24-Si2 \\sim C24-Si2A \\sim C24-Si2B
 with sigma of 0.01
3. Uiso/Uaniso restraints and constraints
All non-hydrogen atoms have similar U: within 2A with sigma of 0.02 and sigma
for terminal atoms of 0.04
Uanis(Si2) = Uanis(Si2A) = Uanis(Si2B)
Uanis(N6) = Uanis(C66) = Uanis(C65)
Uanis(N6A) = Uanis(C66A) = Uanis(C65A)
Uanis(N6B) = Uanis(C66B) = Uanis(C65B)
Uiso(O404) = Uiso(C401) = Uiso(C402)
Uiso(O405) = Uiso(C403) = Uiso(C404)
Uiso(O406) = Uiso(C405) = Uiso(C406)
Uiso(O407) = Uiso(C407) = Uiso(C408)
Uiso(O408) = Uiso(C409) = Uiso(C410)
Uiso(O409) = Uiso(C411) = Uiso(C412)
4. Rigid body (RIGU) restrains
 All non-hydrogen atoms
 with sigma for 1-2 distances of 0.004 and sigma for 1-3 distances of 0.004
5. Same fragment restrains
{Si21, Si22, N201, N202, N203, N204, N205, N206, C201, C202, C203, C204, C205,
C206, C207, C208, C209, C210, C211, C212, C213, C214, C215, C216, C217, C218,
C219, C220, C221, C222, C223, C224, C225, C226, C227, C228, C229, C230, C231,
C232, C233, C234, C235, C236, C237, C238, C239, C240, C241, C242, C243, C244,
C245, C246, C247, C248, C249, C250, C251, C252, C253, C254, C255, C256, C257,
C258, C259, C260, C261, C262, C263, C264, C265, C266, C267, C268, C269, C270,
C271, C272} sigma for 1-2: 0.02, 1-3: 0.04
as
{Si1, Si2, N1, N2, N3, N4, N5, N6, C1, C2, C3, C4, C5, C6, C7, C8, C9, C10,
C11, C12, C13, C14, C15, C16, C17, C18, C19, C20, C21, C22, C23, C24, C25, C26,
C27, C28, C29, C30, C31, C32, C33, C34, C35, C36, C37, C38, C39, C40, C41, C42,
C43, C44, C45, C46, C47, C48, C49, C50, C51, C52, C53, C54, C55, C56, C57, C58,
C59, C60, C61, C62, C63, C64, C65, C66, C67, C68, C69, C70, C71, C72}
{P101, P102, P103, O101, O102, O103, O104, O105, O106, O107, O108, O109, C101,
C102, C103, C104, C105, C106, C107, C108, C109, C110, C111, C112} sigma for
1-2: 0.02, 1-3: 0.04
as
{P401, P402, P403, O401, O402, O403, O404, O405, O406, O407, O408, O409, C401,
C402, C403, C404, C405, C406, C407, C408, C409, C410, C411, C412}
{P301, P302, P303, O301, O302, O303, O304, O305, O306, O307, O308, O309, C301,
C302, C303, C304, C305, C306, C307, C308, C309, C310, C311, C312} sigma for
1-2: 0.02, 1-3: 0.04
as
{P501, P502, P503, O501, O502, O503, O504, O505, O506, O507, O508, O509, C501,
C502, C503, C504, C505, C506, C507, C508, C509, C510, C511, C512}
{Si2, N6, C63, C64, C65, C66, C67, C68, C69, C70, C71, C72} sigma for 1-2:
0.02, 1-3: 0.04
as
{Si2A, N6A, C63A, C64A, C65A, C66A, C67A, C68A, C69A, C70A, C71A, C72A}
{Si2, N6, C63, C64, C65, C66, C67, C68, C69, C70, C71, C72} sigma for 1-2:
0.02, 1-3: 0.04
as
{Si2B, N6B, C63B, C64B, C65B, C66B, C67B, C68B, C69B, C70B, C71B, C72B}
6. Others
 1*[Sof(Si2A)+Sof(N6A)+Sof(C63A)+Sof(H63C)+Sof(H63D)+Sof(C64A)+Sof(H64C)+
 Sof(H64D)+Sof(C65A)+Sof(H65C)+Sof(H65D)+Sof(C66A)+Sof(C67A)+Sof(H67A)+
 Sof(C68A)+Sof(H68D)+Sof(H68E)+Sof(H68F)+Sof(C69A)+Sof(H69D)+Sof(H69E)+
 Sof(H69F)+Sof(C70A)+Sof(H70A)+Sof(C71A)+Sof(H71D)+Sof(H71E)+Sof(H71F)+
 Sof(C72A)+Sof(H72D)+Sof(H72E)+Sof(H72F)]+1*[Sof(Si2)+Sof(N6)+Sof(C63)+
 Sof(H63A)+Sof(H63B)+Sof(C64)+Sof(H64A)+Sof(H64B)+Sof(C65)+Sof(H65A)+Sof(H65B)+
 Sof(C66)+Sof(C67)+Sof(H67)+Sof(C68)+Sof(H68A)+Sof(H68B)+Sof(H68C)+Sof(C69)+
 Sof(H69A)+Sof(H69B)+Sof(H69C)+Sof(C70)+Sof(H70)+Sof(C71)+Sof(H71A)+Sof(H71B)+
 Sof(H71C)+Sof(C72)+Sof(H72A)+Sof(H72B)+Sof(H72C)]+1*[Sof(Si2B)+Sof(N6B)+
 Sof(C63B)+Sof(H63E)+Sof(H63F)+Sof(C64B)+Sof(H64E)+Sof(H64F)+Sof(C65B)+
 Sof(H65E)+Sof(H65F)+Sof(C66B)+Sof(C67B)+Sof(H67B)+Sof(C68B)+Sof(H68G)+
 Sof(H68H)+Sof(H68I)+Sof(C69B)+Sof(H69G)+Sof(H69H)+Sof(H69I)+Sof(C70B)+
 Sof(H70B)+Sof(C71B)+Sof(H71G)+Sof(H71H)+Sof(H71I)+Sof(C72B)+Sof(H72G)+
 Sof(H72H)+Sof(H72I)]=1 with esd of 0.00001
 Sof(P501)=Sof(P502)=Sof(P503)=Sof(O501)=Sof(O502)=Sof(O503)=Sof(O504)=
 Sof(O505)=Sof(O506)=Sof(O507)=Sof(O508)=Sof(O509)=Sof(C501)=Sof(H50D)=
 Sof(H50E)=Sof(C502)=Sof(H50F)=Sof(H50G)=Sof(H50H)=Sof(C503)=Sof(H50I)=
 Sof(H50J)=Sof(C504)=Sof(H50K)=Sof(H50L)=Sof(H50M)=Sof(C505)=Sof(H50N)=
 Sof(H50O)=Sof(C506)=Sof(H50P)=Sof(H50Q)=Sof(H50R)=Sof(C507)=Sof(H50S)=
 Sof(H50T)=Sof(C508)=Sof(H50U)=Sof(H50V)=Sof(H50W)=Sof(C509)=Sof(H50X)=
 Sof(H50Y)=Sof(C510)=Sof(H51D)=Sof(H51E)=Sof(H51F)=Sof(C511)=Sof(H51G)=
 Sof(H51H)=Sof(C512)=Sof(H51I)=Sof(H51J)=Sof(H51K)=1-FVAR(1)
 Sof(P301)=Sof(P302)=Sof(P303)=Sof(O301)=Sof(O302)=Sof(O303)=Sof(O304)=
 Sof(O305)=Sof(O306)=Sof(O307)=Sof(O308)=Sof(O309)=Sof(C301)=Sof(H30A)=
 Sof(H30B)=Sof(C302)=Sof(H30C)=Sof(H30D)=Sof(H30E)=Sof(C303)=Sof(H30F)=
 Sof(H30G)=Sof(C304)=Sof(H30H)=Sof(H30I)=Sof(H30J)=Sof(C305)=Sof(H30K)=
 Sof(H30L)=Sof(C306)=Sof(H30M)=Sof(H30N)=Sof(H30O)=Sof(C307)=Sof(H30P)=
 Sof(H30Q)=Sof(C308)=Sof(H30R)=Sof(H30S)=Sof(H30T)=Sof(C309)=Sof(H30U)=
 Sof(H30V)=Sof(C310)=Sof(H31A)=Sof(H31B)=Sof(H31C)=Sof(C311)=Sof(H31D)=
 Sof(H31E)=Sof(C312)=Sof(H31F)=Sof(H31G)=Sof(H31H)=FVAR(1)
 Sof(P401)=Sof(P402)=Sof(P403)=Sof(O401)=Sof(O402)=Sof(O403)=Sof(O404)=
 Sof(O405)=Sof(O406)=Sof(O407)=Sof(O408)=Sof(O409)=Sof(C401)=Sof(H40A)=
 Sof(H40B)=Sof(C402)=Sof(H40C)=Sof(H40D)=Sof(H40E)=Sof(C403)=Sof(H40F)=
 Sof(H40G)=Sof(C404)=Sof(H40H)=Sof(H40I)=Sof(H40J)=Sof(C405)=Sof(H40K)=
 Sof(H40L)=Sof(C406)=Sof(H40M)=Sof(H40N)=Sof(H40O)=Sof(C407)=Sof(H40P)=
 Sof(H40Q)=Sof(C408)=Sof(H40R)=Sof(H40S)=Sof(H40T)=Sof(C409)=Sof(H40U)=
 Sof(H40V)=Sof(C410)=Sof(H41A)=Sof(H41B)=Sof(H41C)=Sof(C411)=Sof(H41D)=
 Sof(H41E)=Sof(C412)=Sof(H41F)=Sof(H41G)=Sof(H41H)=1-FVAR(2)
 Sof(P101)=Sof(P102)=Sof(P103)=Sof(O101)=Sof(O102)=Sof(O103)=Sof(O104)=
 Sof(O105)=Sof(O106)=Sof(O107)=Sof(O108)=Sof(O109)=Sof(C101)=Sof(H10A)=
 Sof(H10B)=Sof(C102)=Sof(H10C)=Sof(H10D)=Sof(H10E)=Sof(C103)=Sof(H10F)=
 Sof(H10G)=Sof(C104)=Sof(H10H)=Sof(H10I)=Sof(H10J)=Sof(C105)=Sof(H10K)=
 Sof(H10L)=Sof(C106)=Sof(H10M)=Sof(H10N)=Sof(H10O)=Sof(C107)=Sof(H10P)=
 Sof(H10Q)=Sof(C108)=Sof(H10R)=Sof(H10S)=Sof(H10T)=Sof(C109)=Sof(H10U)=
 Sof(H10V)=Sof(C110)=Sof(H11A)=Sof(H11B)=Sof(H11C)=Sof(C111)=Sof(H11D)=
 Sof(H11E)=Sof(C112)=Sof(H11F)=Sof(H11G)=Sof(H11H)=FVAR(2)
 Sof(Si2A)=Sof(N6A)=Sof(C63A)=Sof(H63C)=Sof(H63D)=Sof(C64A)=Sof(H64C)=
 Sof(H64D)=Sof(C65A)=Sof(H65C)=Sof(H65D)=Sof(C66A)=Sof(C67A)=Sof(H67A)=
 Sof(C68A)=Sof(H68D)=Sof(H68E)=Sof(H68F)=Sof(C69A)=Sof(H69D)=Sof(H69E)=
 Sof(H69F)=Sof(C70A)=Sof(H70A)=Sof(C71A)=Sof(H71D)=Sof(H71E)=Sof(H71F)=
 Sof(C72A)=Sof(H72D)=Sof(H72E)=Sof(H72F)=FVAR(3)
 Sof(Si2)=Sof(N6)=Sof(C63)=Sof(H63A)=Sof(H63B)=Sof(C64)=Sof(H64A)=Sof(H64B)=
 Sof(C65)=Sof(H65A)=Sof(H65B)=Sof(C66)=Sof(C67)=Sof(H67)=Sof(C68)=Sof(H68A)=
 Sof(H68B)=Sof(H68C)=Sof(C69)=Sof(H69A)=Sof(H69B)=Sof(H69C)=Sof(C70)=Sof(H70)=
 Sof(C71)=Sof(H71A)=Sof(H71B)=Sof(H71C)=Sof(C72)=Sof(H72A)=Sof(H72B)=Sof(H72C)=
 FVAR(4)
 Sof(Si2B)=Sof(N6B)=Sof(C63B)=Sof(H63E)=Sof(H63F)=Sof(C64B)=Sof(H64E)=
 Sof(H64F)=Sof(C65B)=Sof(H65E)=Sof(H65F)=Sof(C66B)=Sof(C67B)=Sof(H67B)=
 Sof(C68B)=Sof(H68G)=Sof(H68H)=Sof(H68I)=Sof(C69B)=Sof(H69G)=Sof(H69H)=
 Sof(H69I)=Sof(C70B)=Sof(H70B)=Sof(C71B)=Sof(H71G)=Sof(H71H)=Sof(H71I)=
 Sof(C72B)=Sof(H72G)=Sof(H72H)=Sof(H72I)=FVAR(5)
7.a Ternary CH refined with riding coordinates:
 C57(H57), C60(H60), C67(H67), C70(H70), C257(H257), C260(H260), C267(H267),
 C270(H270), C67A(H67A), C70A(H70A), C67B(H67B), C70B(H70B)
7.b Secondary CH2 refined with riding coordinates:
 C53(H53A,H53B), C54(H54A,H54B), C55(H55A,H55B), C63(H63A,H63B), C64(H64A,
 H64B), C65(H65A,H65B), C101(H10A,H10B), C103(H10F,H10G), C105(H10K,H10L),
 C107(H10P,H10Q), C109(H10U,H10V), C111(H11D,H11E), C401(H40A,H40B), C403(H40F,
 H40G), C405(H40K,H40L), C407(H40P,H40Q), C409(H40U,H40V), C411(H41D,H41E),
 C253(H25J,H25K), C254(H25L,H25M), C255(H25N,H25O), C263(H26G,H26H), C264(H26I,
 H26J), C265(H26K,H26L), C301(H30A,H30B), C303(H30F,H30G), C305(H30K,H30L),
 C307(H30P,H30Q), C309(H30U,H30V), C311(H31D,H31E), C501(H50D,H50E), C503(H50I,
 H50J), C505(H50N,H50O), C507(H50S,H50T), C509(H50X,H50Y), C511(H51G,H51H),
 C63A(H63C,H63D), C64A(H64C,H64D), C65A(H65C,H65D), C63B(H63E,H63F), C64B(H64E,
 H64F), C65B(H65E,H65F)
7.c Me refined with riding coordinates:
 C32(H32A,H32B,H32C), C33(H33A,H33B,H33C), C34(H34A,H34B,H34C), C36(H36A,H36B,
 H36C), C37(H37A,H37B,H37C), C38(H38A,H38B,H38C), C46(H46A,H46B,H46C), C47(H47A,
 H47B,H47C), C48(H48A,H48B,H48C), C50(H50A,H50B,H50C), C51(H51A,H51B,H51C),
 C52(H52A,H52B,H52C), C58(H58A,H58B,H58C), C59(H59A,H59B,H59C), C61(H61A,H61B,
 H61C), C62(H62A,H62B,H62C), C68(H68A,H68B,H68C), C69(H69A,H69B,H69C), C71(H71A,
 H71B,H71C), C72(H72A,H72B,H72C), C102(H10C,H10D,H10E), C104(H10H,H10I,H10J),
 C106(H10M,H10N,H10O), C108(H10R,H10S,H10T), C110(H11A,H11B,H11C), C112(H11F,
 H11G,H11H), C402(H40C,H40D,H40E), C404(H40H,H40I,H40J), C406(H40M,H40N,H40O),
 C408(H40R,H40S,H40T), C410(H41A,H41B,H41C), C412(H41F,H41G,H41H), C232(H23A,
 H23B,H23C), C233(H23D,H23E,H23F), C234(H23G,H23H,H23I), C236(H23J,H23K,H23L),
 C237(H23M,H23N,H23O), C238(H23P,H23Q,H23R), C246(H24A,H24B,H24C), C247(H24D,
 H24E,H24F), C248(H24G,H24H,H24I), C250(H25A,H25B,H25C), C251(H25D,H25E,H25F),
 C252(H25G,H25H,H25I), C258(H25P,H25Q,H25R), C259(H25S,H25T,H25U), C261(H26A,
 H26B,H26C), C262(H26D,H26E,H26F), C268(H26M,H26N,H26O), C269(H26P,H26Q,H26R),
 C271(H27A,H27B,H27C), C272(H27D,H27E,H27F), C302(H30C,H30D,H30E), C304(H30H,
 H30I,H30J), C306(H30M,H30N,H30O), C308(H30R,H30S,H30T), C310(H31A,H31B,H31C),
 C312(H31F,H31G,H31H), C502(H50F,H50G,H50H), C504(H50K,H50L,H50M), C506(H50P,
 H50Q,H50R), C508(H50U,H50V,H50W), C510(H51D,H51E,H51F), C512(H51I,H51J,H51K),
 C68A(H68D,H68E,H68F), C69A(H69D,H69E,H69F), C71A(H71D,H71E,H71F), C72A(H72D,
 H72E,H72F), C68B(H68G,H68H,H68I), C69B(H69G,H69H,H69I), C71B(H71G,H71H,H71I),
 C72B(H72G,H72H,H72I)
7.d Aromatic/amide H refined with riding coordinates:
 C2(H2), C3(H3), C7(H7), C8(H8), C12(H12), C13(H13), C17(H17), C18(H18),
 C26(H26), C28(H28), C30(H30), C40(H40), C42(H42), C44(H44), C121(H121),
 C122(H122), C123(H123), C124(H124), C125(H125), C202(H202), C203(H203),
 C207(H207), C208(H208), C212(H212), C213(H213), C217(H217), C218(H218),
 C226(H226), C228(H228), C230(H230), C240(H240), C242(H242), C244(H244),
 C321(H321), C322(H322), C323(H323), C324(H324), C325(H325)
;
_olex2_diffrn_ambient_temperature_device 'Oxford Cryosystems'
_olex2_exptl_crystal_mounting_method 'The crystal was mounted on a MITIGEN holder in perfluoroether oil'
_olex2_submission_original_sample_id Dy-Por-CN
_olex2_submission_special_instructions 'No special instructions were received'
_oxdiff_exptl_absorpt_empirical_details
;
Empirical correction (ABSPACK) includes:
- Absorption correction using spherical harmonics
- Frame scaling
- Detector area scaling
;
_oxdiff_exptl_absorpt_empirical_full_max 2.309
_oxdiff_exptl_absorpt_empirical_full_min 0.596

loop_
_space_group_symop_operation_xyz
'x, y, z'
'-x, -y, -z'

loop_
_atom_site_label
_atom_site_type_symbol
_atom_site_fract_x
_atom_site_fract_y
_atom_site_fract_z
_atom_site_U_iso_or_equiv
_atom_site_adp_type
_atom_site_occupancy
_atom_site_site_symmetry_order
_atom_site_calc_flag
_atom_site_refinement_flags_posn
_atom_site_refinement_flags_adp
_atom_site_refinement_flags_occupancy
_atom_site_disorder_assembly
_atom_site_disorder_group
Dy1 Dy 0.53170(2) -0.29984(2) 0.77011(2) 0.02049(7) Uani 1 1 d . U . . .
Co1 Co 0.52672(5) -0.35494(3) 0.94562(3) 0.02905(18) Uani 1 1 d . U . . .
Si1 Si 0.34022(13) -0.55820(7) 0.65976(9) 0.0438(5) Uani 1 1 d D U . . .
Si2 Si 0.7253(7) 0.0185(4) 0.7313(4) 0.0535(17) Uani 0.407(3) 1 d D U P A 1
N1 N 0.4212(3) -0.31163(18) 0.71318(19) 0.0214(9) Uani 1 1 d D U . . .
N2 N 0.4844(2) -0.20050(18) 0.71999(18) 0.0198(9) Uani 1 1 d D U . . .
N3 N 0.6525(3) -0.25452(19) 0.7268(2) 0.0231(9) Uani 1 1 d D U . . .
N4 N 0.5898(3) -0.36694(18) 0.72202(19) 0.0224(9) Uani 1 1 d D U . . .
N5 N 0.2301(6) -0.5709(4) 0.8972(4) 0.093(3) Uani 1 1 d D U . . .
N6 N 0.5541(15) -0.0236(10) 0.5347(11) 0.104(4) Uani 0.407(3) 1 d D U P A 1
C1 C 0.4045(3) -0.3647(2) 0.7035(2) 0.0241(11) Uani 1 1 d D U . . .
C2 C 0.3186(3) -0.3636(3) 0.6881(3) 0.0326(13) Uani 1 1 d D U . . .
H2 H 0.2913 -0.3948 0.6794 0.039 Uiso 1 1 calc R . . . .
C3 C 0.2847(3) -0.3100(2) 0.6885(3) 0.0307(13) Uani 1 1 d D U . . .
H3 H 0.2287 -0.2965 0.6803 0.037 Uiso 1 1 calc R . . . .
C4 C 0.3486(3) -0.2765(2) 0.7036(2) 0.0229(11) Uani 1 1 d D U . . .
C5 C 0.3393(3) -0.2167(2) 0.7046(2) 0.0235(11) Uani 1 1 d D U . . .
C6 C 0.4028(3) -0.1809(2) 0.7115(2) 0.0224(10) Uani 1 1 d D U . . .
C7 C 0.3936(3) -0.1191(2) 0.7097(2) 0.0281(12) Uani 1 1 d D U . . .
H7 H 0.3434 -0.0953 0.7044 0.034 Uiso 1 1 calc R . . . .
C8 C 0.4693(3) -0.1010(2) 0.7169(3) 0.0289(12) Uani 1 1 d D U . . .
H8 H 0.4827 -0.0623 0.7180 0.035 Uiso 1 1 calc R . . . .
C9 C 0.5261(3) -0.1522(2) 0.7226(2) 0.0217(10) Uani 1 1 d D U . . .
C10 C 0.6124(3) -0.1516(2) 0.7271(2) 0.0259(11) Uani 1 1 d D U . . .
C11 C 0.6715(3) -0.1976(2) 0.7257(2) 0.0238(11) Uani 1 1 d D U . . .
C12 C 0.7589(3) -0.1914(2) 0.7206(3) 0.0288(12) Uani 1 1 d D U . . .
H12 H 0.7876 -0.1568 0.7199 0.035 Uiso 1 1 calc R . . . .
C13 C 0.7927(3) -0.2442(2) 0.7171(2) 0.0286(12) Uani 1 1 d D U . . .
H13 H 0.8498 -0.2534 0.7130 0.034 Uiso 1 1 calc R . . . .
C14 C 0.7267(3) -0.2840(2) 0.7207(2) 0.0241(11) Uani 1 1 d D U . . .
C15 C 0.7371(3) -0.3438(2) 0.7187(2) 0.0241(11) Uani 1 1 d D U . . .
C16 C 0.6738(3) -0.3826(2) 0.7200(2) 0.0229(10) Uani 1 1 d D U . . .
C17 C 0.6828(4) -0.4417(2) 0.7133(3) 0.0304(12) Uani 1 1 d D U . . .
H17 H 0.7336 -0.4634 0.7116 0.036 Uiso 1 1 calc R . . . .
C18 C 0.6062(3) -0.4608(2) 0.7098(2) 0.0285(12) Uani 1 1 d D U . . .
H18 H 0.5930 -0.4984 0.7055 0.034 Uiso 1 1 calc R . . . .
C19 C 0.5482(3) -0.4132(2) 0.7137(2) 0.0238(11) Uani 1 1 d D U . . .
C20 C 0.4627(3) -0.4120(2) 0.7048(2) 0.0268(11) Uani 1 1 d D U . . .
C21 C 0.4305(4) -0.4627(2) 0.6913(3) 0.0312(13) Uani 1 1 d D U . . .
C22 C 0.3985(4) -0.5017(3) 0.6785(3) 0.0387(15) Uani 1 1 d D U . . .
C23 C 0.6459(3) -0.0962(2) 0.7297(3) 0.0340(14) Uani 1 1 d D U . . .
C24 C 0.6745(4) -0.0503(3) 0.7316(4) 0.0490(17) Uani 1 1 d D U . . .
C25 C 0.2534(3) -0.1886(2) 0.6935(2) 0.0242(11) Uani 1 1 d D U . . .
C26 C 0.1908(3) -0.2092(2) 0.7307(2) 0.0256(11) Uani 1 1 d D U . . .
H26 H 0.2038 -0.2381 0.7643 0.031 Uiso 1 1 calc R . . . .
C27 C 0.1089(3) -0.1879(2) 0.7193(3) 0.0298(11) Uani 1 1 d D U . . .
C28 C 0.0922(3) -0.1461(3) 0.6699(3) 0.0335(12) Uani 1 1 d D U . . .
H28 H 0.0365 -0.1323 0.6614 0.040 Uiso 1 1 calc R . . . .
C29 C 0.1531(3) -0.1233(3) 0.6320(2) 0.0312(12) Uani 1 1 d D U . . .
C30 C 0.2342(3) -0.1455(2) 0.6449(2) 0.0278(11) Uani 1 1 d D U . . .
H30 H 0.2772 -0.1308 0.6199 0.033 Uiso 1 1 calc R . . . .
C31 C 0.0417(3) -0.2136(3) 0.7610(3) 0.0366(13) Uani 1 1 d D U . . .
C32 C 0.0704(4) -0.2185(4) 0.8188(3) 0.0539(19) Uani 1 1 d D U . . .
H32A H 0.0267 -0.2350 0.8448 0.081 Uiso 1 1 calc R . . . .
H32B H 0.1204 -0.2449 0.8272 0.081 Uiso 1 1 calc R . . . .
H32C H 0.0824 -0.1789 0.8218 0.081 Uiso 1 1 calc R . . . .
C33 C 0.0241(4) -0.2764(3) 0.7568(3) 0.0454(17) Uani 1 1 d D U . . .
H33A H 0.0056 -0.2737 0.7197 0.068 Uiso 1 1 calc R . . . .
H33B H 0.0746 -0.3022 0.7652 0.068 Uiso 1 1 calc R . . . .
H33C H -0.0192 -0.2932 0.7830 0.068 Uiso 1 1 calc R . . . .
C34 C -0.0383(4) -0.1736(3) 0.7503(3) 0.0449(17) Uani 1 1 d D U . . .
H34A H -0.0581 -0.1697 0.7132 0.067 Uiso 1 1 calc R . . . .
H34B H -0.0804 -0.1916 0.7768 0.067 Uiso 1 1 calc R . . . .
H34C H -0.0271 -0.1341 0.7540 0.067 Uiso 1 1 calc R . . . .
C35 C 0.1323(4) -0.0785(3) 0.5770(3) 0.0413(14) Uani 1 1 d D U . . .
C36 C 0.1062(7) -0.1121(4) 0.5374(3) 0.073(3) Uani 1 1 d D U . . .
H36A H 0.0595 -0.1363 0.5527 0.110 Uiso 1 1 calc R . . . .
H36B H 0.0897 -0.0836 0.5025 0.110 Uiso 1 1 calc R . . . .
H36C H 0.1526 -0.1381 0.5313 0.110 Uiso 1 1 calc R . . . .
C37 C 0.0620(5) -0.0344(4) 0.5815(3) 0.058(2) Uani 1 1 d D U . . .
H37A H 0.0776 -0.0122 0.6070 0.087 Uiso 1 1 calc R . . . .
H37B H 0.0505 -0.0066 0.5455 0.087 Uiso 1 1 calc R . . . .
H37C H 0.0123 -0.0561 0.5951 0.087 Uiso 1 1 calc R . . . .
C38 C 0.2048(6) -0.0405(5) 0.5543(4) 0.092(3) Uani 1 1 d D U . . .
H38A H 0.2207 -0.0192 0.5804 0.137 Uiso 1 1 calc R . . . .
H38B H 0.2517 -0.0662 0.5483 0.137 Uiso 1 1 calc R . . . .
H38C H 0.1888 -0.0117 0.5196 0.137 Uiso 1 1 calc R . . . .
C39 C 0.8239(3) -0.3659(2) 0.7097(2) 0.0260(11) Uani 1 1 d D U . . .
C40 C 0.8656(3) -0.3388(3) 0.6619(2) 0.0269(11) Uani 1 1 d D U . . .
H40 H 0.8381 -0.3075 0.6348 0.032 Uiso 1 1 calc R . . . .
C41 C 0.9468(3) -0.3566(3) 0.6527(2) 0.0297(11) Uani 1 1 d D U . . .
C42 C 0.9843(3) -0.4039(3) 0.6925(2) 0.0324(12) Uani 1 1 d D U . . .
H42 H 1.0391 -0.4171 0.6866 0.039 Uiso 1 1 calc R . . . .
C43 C 0.9442(4) -0.4325(3) 0.7409(3) 0.0360(13) Uani 1 1 d D U . . .
C44 C 0.8635(3) -0.4125(2) 0.7486(2) 0.0288(12) Uani 1 1 d D U . . .
H44 H 0.8351 -0.4313 0.7812 0.035 Uiso 1 1 calc R . . . .
C45 C 0.9946(4) -0.3270(3) 0.6003(3) 0.0370(13) Uani 1 1 d D U . . .
C46 C 1.0131(5) -0.3723(3) 0.5678(3) 0.0471(17) Uani 1 1 d D U . . .
H46A H 0.9610 -0.3864 0.5581 0.071 Uiso 1 1 calc R . . . .
H46B H 1.0432 -0.3533 0.5344 0.071 Uiso 1 1 calc R . . . .
H46C H 1.0468 -0.4062 0.5901 0.071 Uiso 1 1 calc R . . . .
C47 C 1.0757(4) -0.3050(4) 0.6155(3) 0.058(2) Uani 1 1 d D U . . .
H47A H 1.1081 -0.3385 0.6395 0.087 Uiso 1 1 calc R . . . .
H47B H 1.1072 -0.2880 0.5823 0.087 Uiso 1 1 calc R . . . .
H47C H 1.0637 -0.2745 0.6346 0.087 Uiso 1 1 calc R . . . .
C48 C 0.9460(5) -0.2736(3) 0.5631(3) 0.0550(19) Uani 1 1 d D U . . .
H48A H 0.8935 -0.2865 0.5527 0.083 Uiso 1 1 calc R . . . .
H48B H 0.9348 -0.2432 0.5825 0.083 Uiso 1 1 calc R . . . .
H48C H 0.9784 -0.2567 0.5301 0.083 Uiso 1 1 calc R . . . .
C49 C 0.9908(4) -0.4838(3) 0.7830(3) 0.0483(16) Uani 1 1 d D U . . .
C50 C 1.0202(6) -0.5331(4) 0.7573(4) 0.074(2) Uani 1 1 d D U . . .
H50A H 1.0548 -0.5162 0.7255 0.111 Uiso 1 1 calc R . . . .
H50B H 1.0525 -0.5641 0.7842 0.111 Uiso 1 1 calc R . . . .
H50C H 0.9722 -0.5504 0.7458 0.111 Uiso 1 1 calc R . . . .
C51 C 0.9391(6) -0.5115(5) 0.8307(4) 0.104(4) Uani 1 1 d D U . . .
H51A H 0.8901 -0.5268 0.8183 0.156 Uiso 1 1 calc R . . . .
H51B H 0.9711 -0.5444 0.8558 0.156 Uiso 1 1 calc R . . . .
H51C H 0.9221 -0.4816 0.8496 0.156 Uiso 1 1 calc R . . . .
C52 C 1.0677(5) -0.4597(4) 0.8018(4) 0.075(3) Uani 1 1 d D U . . .
H52A H 1.1015 -0.4414 0.7700 0.113 Uiso 1 1 calc R . . . .
H52B H 1.0509 -0.4297 0.8206 0.113 Uiso 1 1 calc R . . . .
H52C H 1.0999 -0.4925 0.8268 0.113 Uiso 1 1 calc R . . . .
C53 C 0.3144(7) -0.6140(4) 0.7250(4) 0.087(3) Uani 1 1 d D U . . .
H53A H 0.2770 -0.6428 0.7172 0.104 Uiso 1 1 calc R . . . .
H53B H 0.3656 -0.6363 0.7415 0.104 Uiso 1 1 calc R . . . .
C54 C 0.2719(9) -0.5838(6) 0.7664(5) 0.121(4) Uani 1 1 d D U . . .
H54A H 0.2916 -0.5430 0.7589 0.145 Uiso 1 1 calc R . . . .
H54B H 0.2116 -0.5800 0.7592 0.145 Uiso 1 1 calc R . . . .
C55 C 0.2839(10) -0.6114(6) 0.8197(5) 0.128(4) Uani 1 1 d D U . . .
H55A H 0.3445 -0.6164 0.8256 0.154 Uiso 1 1 calc R . . . .
H55B H 0.2634 -0.6520 0.8263 0.154 Uiso 1 1 calc R . . . .
C56 C 0.2496(7) -0.5874(5) 0.8626(5) 0.083(3) Uani 1 1 d D U . . .
C57 C 0.4092(6) -0.5938(4) 0.6171(4) 0.076(2) Uani 1 1 d D U . . .
H57 H 0.3831 -0.6311 0.6157 0.091 Uiso 1 1 calc R . . . .
C58 C 0.4926(6) -0.6121(4) 0.6425(4) 0.083(3) Uani 1 1 d D U . . .
H58A H 0.4862 -0.6362 0.6804 0.124 Uiso 1 1 calc R . . . .
H58B H 0.5238 -0.6357 0.6219 0.124 Uiso 1 1 calc R . . . .
H58C H 0.5224 -0.5766 0.6418 0.124 Uiso 1 1 calc R . . . .
C59 C 0.4189(11) -0.5566(6) 0.5584(5) 0.151(6) Uani 1 1 d D U . . .
H59A H 0.3642 -0.5446 0.5418 0.226 Uiso 1 1 calc R . . . .
H59B H 0.4487 -0.5210 0.5577 0.226 Uiso 1 1 calc R . . . .
H59C H 0.4501 -0.5802 0.5378 0.226 Uiso 1 1 calc R . . . .
C60 C 0.2414(6) -0.5179(4) 0.6279(5) 0.099(3) Uani 1 1 d D U . . .
H60 H 0.2170 -0.5042 0.6588 0.119 Uiso 1 1 calc R . . . .
C61 C 0.2496(6) -0.4608(4) 0.5860(5) 0.085(3) Uani 1 1 d D U . . .
H61A H 0.2935 -0.4390 0.5967 0.128 Uiso 1 1 calc R . . . .
H61B H 0.2635 -0.4682 0.5509 0.128 Uiso 1 1 calc R . . . .
H61C H 0.1973 -0.4370 0.5826 0.128 Uiso 1 1 calc R . . . .
C62 C 0.1775(7) -0.5588(6) 0.6199(6) 0.123(5) Uani 1 1 d D U . . .
H62A H 0.1792 -0.5948 0.6509 0.185 Uiso 1 1 calc R . . . .
H62B H 0.1226 -0.5385 0.6177 0.185 Uiso 1 1 calc R . . . .
H62C H 0.1889 -0.5697 0.5860 0.185 Uiso 1 1 calc R . . . .
C63 C 0.7734(17) 0.0414(12) 0.6582(7) 0.098(4) Uani 0.407(3) 1 d D U P A 1
H63A H 0.7495 0.0817 0.6396 0.117 Uiso 0.407(3) 1 calc R . P A 1
H63B H 0.8331 0.0456 0.6630 0.117 Uiso 0.407(3) 1 calc R . P A 1
C64 C 0.7663(17) 0.0021(13) 0.6163(10) 0.113(5) Uani 0.407(3) 1 d D U P A 1
H64A H 0.8190 0.0058 0.5958 0.136 Uiso 0.407(3) 1 calc R . P A 1
H64B H 0.7658 -0.0398 0.6390 0.136 Uiso 0.407(3) 1 calc R . P A 1
C65 C 0.6963(14) 0.0098(9) 0.5728(9) 0.104(4) Uani 0.407(3) 1 d D U P A 1
H65A H 0.6787 0.0515 0.5706 0.125 Uiso 0.407(3) 1 calc R . P A 1
H65B H 0.7325 0.0135 0.5405 0.125 Uiso 0.407(3) 1 calc R . P A 1
C66 C 0.6169(15) -0.0067(10) 0.5476(13) 0.104(4) Uani 0.407(3) 1 d D U P A 1
C67 C 0.6415(12) 0.0695(8) 0.7483(9) 0.060(4) Uani 0.407(3) 1 d D U P A 1
H67 H 0.6168 0.0452 0.7830 0.073 Uiso 0.407(3) 1 calc R . P A 1
C68 C 0.5705(14) 0.0834(12) 0.7073(11) 0.064(7) Uani 0.407(3) 1 d D U P A 1
H68A H 0.5534 0.0463 0.7010 0.096 Uiso 0.407(3) 1 calc R . P A 1
H68B H 0.5239 0.1026 0.7219 0.096 Uiso 0.407(3) 1 calc R . P A 1
H68C H 0.5887 0.1102 0.6728 0.096 Uiso 0.407(3) 1 calc R . P A 1
C69 C 0.6777(17) 0.1229(11) 0.7638(16) 0.063(6) Uani 0.407(3) 1 d D U P A 1
H69A H 0.7227 0.1082 0.7902 0.094 Uiso 0.407(3) 1 calc R . P A 1
H69B H 0.6991 0.1509 0.7309 0.094 Uiso 0.407(3) 1 calc R . P A 1
H69C H 0.6342 0.1433 0.7800 0.094 Uiso 0.407(3) 1 calc R . P A 1
C70 C 0.8045(12) -0.0043(10) 0.7869(8) 0.070(4) Uani 0.407(3) 1 d D U P A 1
H70 H 0.8443 0.0279 0.7828 0.083 Uiso 0.407(3) 1 calc R . P A 1
C71 C 0.8481(14) -0.0604(9) 0.7979(11) 0.079(6) Uani 0.407(3) 1 d D U P A 1
H71A H 0.8807 -0.0627 0.7658 0.118 Uiso 0.407(3) 1 calc R . P A 1
H71B H 0.8851 -0.0654 0.8292 0.118 Uiso 0.407(3) 1 calc R . P A 1
H71C H 0.8087 -0.0921 0.8064 0.118 Uiso 0.407(3) 1 calc R . P A 1
C72 C 0.764(2) -0.0174(16) 0.8432(9) 0.098(7) Uani 0.407(3) 1 d D U P A 1
H72A H 0.7285 0.0171 0.8454 0.147 Uiso 0.407(3) 1 calc R . P A 1
H72B H 0.7303 -0.0523 0.8487 0.147 Uiso 0.407(3) 1 calc R . P A 1
H72C H 0.8067 -0.0255 0.8715 0.147 Uiso 0.407(3) 1 calc R . P A 1
C121 C 0.5724(5) -0.4145(3) 1.0178(3) 0.0444(15) Uani 1 1 d . U . . .
H121 H 0.6133 -0.4457 1.0200 0.053 Uiso 1 1 calc R . . . .
C122 C 0.4865(4) -0.4186(3) 1.0141(3) 0.0403(14) Uani 1 1 d . U . . .
H122 H 0.4592 -0.4533 1.0133 0.048 Uiso 1 1 calc R . . . .
C123 C 0.4475(5) -0.3622(3) 1.0119(3) 0.0418(14) Uani 1 1 d . U . . .
H123 H 0.3898 -0.3524 1.0093 0.050 Uiso 1 1 calc R . . . .
C124 C 0.5101(5) -0.3234(3) 1.0143(3) 0.0448(15) Uani 1 1 d . U . . .
H124 H 0.5018 -0.2827 1.0136 0.054 Uiso 1 1 calc R . . . .
C125 C 0.5869(5) -0.3552(3) 1.0178(3) 0.0449(15) Uani 1 1 d . U . . .
H125 H 0.6394 -0.3397 1.0199 0.054 Uiso 1 1 calc R . . . .
P101 P 0.44517(10) -0.38551(7) 0.89391(7) 0.0265(4) Uani 0.896(2) 1 d D U P B 1
P102 P 0.52012(11) -0.26355(7) 0.89658(7) 0.0270(4) Uani 0.896(2) 1 d D U P B 1
P103 P 0.63163(10) -0.37453(8) 0.89810(7) 0.0287(4) Uani 0.896(2) 1 d D U P B 1
O101 O 0.4421(3) -0.35403(19) 0.83303(18) 0.0276(9) Uani 0.896(2) 1 d D U P B 1
O102 O 0.5334(3) -0.24844(18) 0.83582(18) 0.0283(10) Uani 0.896(2) 1 d D U P B 1
O103 O 0.6237(3) -0.35889(19) 0.83682(17) 0.0253(9) Uani 0.896(2) 1 d D U P B 1
O104 O 0.4628(3) -0.4556(2) 0.9019(2) 0.0337(11) Uani 0.896(2) 1 d D U P B 1
O105 O 0.3549(3) -0.3843(2) 0.9184(2) 0.0382(12) Uani 0.896(2) 1 d D U P B 1
O106 O 0.4347(3) -0.2295(2) 0.9063(2) 0.0407(12) Uani 0.896(2) 1 d D U P B 1
O107 O 0.5831(6) -0.2299(3) 0.9229(3) 0.0438(14) Uani 0.896(2) 1 d D U P B 1
O108 O 0.7138(3) -0.3464(2) 0.9127(2) 0.0400(11) Uani 0.896(2) 1 d D U P B 1
O109 O 0.6576(3) -0.4444(2) 0.9212(2) 0.0376(13) Uani 0.896(2) 1 d D U P B 1
C101 C 0.4999(7) -0.4800(4) 0.8600(4) 0.055(2) Uani 0.896(2) 1 d D U P B 1
H10A H 0.5216 -0.4470 0.8306 0.067 Uiso 0.896(2) 1 calc R . P B 1
H10B H 0.5474 -0.5074 0.8762 0.067 Uiso 0.896(2) 1 calc R . P B 1
C102 C 0.4465(11) -0.5105(9) 0.8372(7) 0.086(4) Uani 0.896(2) 1 d D U P B 1
H10C H 0.4758 -0.5256 0.8095 0.129 Uiso 0.896(2) 1 calc R . P B 1
H10D H 0.4258 -0.5441 0.8658 0.129 Uiso 0.896(2) 1 calc R . P B 1
H10E H 0.3999 -0.4836 0.8202 0.129 Uiso 0.896(2) 1 calc R . P B 1
C103 C 0.2872(5) -0.4114(4) 0.8979(4) 0.051(2) Uani 0.896(2) 1 d D U P B 1
H10F H 0.2466 -0.4251 0.9275 0.061 Uiso 0.896(2) 1 calc R . P B 1
H10G H 0.3095 -0.4467 0.8871 0.061 Uiso 0.896(2) 1 calc R . P B 1
C104 C 0.2456(6) -0.3692(5) 0.8508(4) 0.071(3) Uani 0.896(2) 1 d D U P B 1
H10H H 0.2009 -0.3888 0.8382 0.107 Uiso 0.896(2) 1 calc R . P B 1
H10I H 0.2226 -0.3346 0.8616 0.107 Uiso 0.896(2) 1 calc R . P B 1
H10J H 0.2855 -0.3562 0.8212 0.107 Uiso 0.896(2) 1 calc R . P B 1
C105 C 0.3698(5) -0.2198(5) 0.8676(4) 0.058(2) Uani 0.896(2) 1 d D U P B 1
H10K H 0.3588 -0.2579 0.8598 0.069 Uiso 0.896(2) 1 calc R . P B 1
H10L H 0.3865 -0.1913 0.8331 0.069 Uiso 0.896(2) 1 calc R . P B 1
C106 C 0.2955(7) -0.1967(6) 0.8880(5) 0.088(3) Uani 0.896(2) 1 d D U P B 1
H10M H 0.2513 -0.1903 0.8608 0.132 Uiso 0.896(2) 1 calc R . P B 1
H10N H 0.2784 -0.2252 0.9220 0.132 Uiso 0.896(2) 1 calc R . P B 1
H10O H 0.3061 -0.1587 0.8953 0.132 Uiso 0.896(2) 1 calc R . P B 1
C107 C 0.5942(7) -0.1665(4) 0.8987(4) 0.060(3) Uani 0.896(2) 1 d D U P B 1
H10P H 0.5413 -0.1463 0.8830 0.073 Uiso 0.896(2) 1 calc R . P B 1
H10Q H 0.6356 -0.1610 0.8690 0.073 Uiso 0.896(2) 1 calc R . P B 1
C108 C 0.6224(8) -0.1406(5) 0.9411(5) 0.080(3) Uani 0.896(2) 1 d D U P B 1
H10R H 0.6300 -0.0979 0.9250 0.120 Uiso 0.896(2) 1 calc R . P B 1
H10S H 0.5810 -0.1459 0.9702 0.120 Uiso 0.896(2) 1 calc R . P B 1
H10T H 0.6750 -0.1605 0.9563 0.120 Uiso 0.896(2) 1 calc R . P B 1
C109 C 0.7517(6) -0.2972(5) 0.8748(5) 0.051(2) Uani 0.896(2) 1 d D U P B 1
H10U H 0.7678 -0.2683 0.8942 0.061 Uiso 0.896(2) 1 calc R . P B 1
H10V H 0.7114 -0.2767 0.8459 0.061 Uiso 0.896(2) 1 calc R . P B 1
C110 C 0.8239(6) -0.3180(5) 0.8501(4) 0.066(2) Uani 0.896(2) 1 d D U P B 1
H11A H 0.8489 -0.2840 0.8245 0.098 Uiso 0.896(2) 1 calc R . P B 1
H11B H 0.8641 -0.3379 0.8787 0.098 Uiso 0.896(2) 1 calc R . P B 1
H11C H 0.8077 -0.3462 0.8305 0.098 Uiso 0.896(2) 1 calc R . P B 1
C111 C 0.7225(6) -0.4717(4) 0.8939(4) 0.050(2) Uani 0.896(2) 1 d D U P B 1
H11D H 0.7726 -0.4483 0.8892 0.060 Uiso 0.896(2) 1 calc R . P B 1
H11E H 0.7033 -0.4724 0.8574 0.060 Uiso 0.896(2) 1 calc R . P B 1
C112 C 0.7414(6) -0.5327(4) 0.9282(4) 0.059(2) Uani 0.896(2) 1 d D U P B 1
H11F H 0.7847 -0.5518 0.9108 0.089 Uiso 0.896(2) 1 calc R . P B 1
H11G H 0.7605 -0.5314 0.9642 0.089 Uiso 0.896(2) 1 calc R . P B 1
H11H H 0.6915 -0.5555 0.9325 0.089 Uiso 0.896(2) 1 calc R . P B 1
P401 P 0.4088(10) -0.3186(7) 0.8862(7) 0.045(4) Uiso 0.104(2) 1 d D U P B 2
P402 P 0.5916(10) -0.2812(7) 0.8933(7) 0.040(3) Uiso 0.104(2) 1 d D U P B 2
P403 P 0.5544(10) -0.4105(6) 0.8931(7) 0.038(3) Uiso 0.104(2) 1 d D U P B 2
O401 O 0.4187(18) -0.3079(15) 0.8258(9) 0.032(7) Uiso 0.104(2) 1 d D U P B 2
O402 O 0.577(2) -0.2578(14) 0.8334(10) 0.037(6) Uiso 0.104(2) 1 d D U P B 2
O403 O 0.575(2) -0.3816(12) 0.8335(10) 0.034(6) Uiso 0.104(2) 1 d D U P B 2
O404 O 0.345(2) -0.3691(18) 0.9111(18) 0.047(5) Uiso 0.104(2) 1 d D U P B 2
O405 O 0.362(3) -0.2632(13) 0.8995(16) 0.061(5) Uiso 0.104(2) 1 d D U P B 2
O406 O 0.589(4) -0.2259(19) 0.919(2) 0.050(5) Uiso 0.104(2) 1 d D U P B 2
O407 O 0.6822(15) -0.3076(16) 0.9094(15) 0.044(4) Uiso 0.104(2) 1 d D U P B 2
O408 O 0.632(2) -0.450(2) 0.9230(18) 0.045(4) Uiso 0.104(2) 1 d D U P B 2
O409 O 0.494(2) -0.4640(16) 0.8924(18) 0.043(4) Uiso 0.104(2) 1 d D U P B 2
C401 C 0.269(2) -0.379(2) 0.8866(17) 0.047(5) Uiso 0.104(2) 1 d D U P B 2
H40A H 0.2781 -0.4144 0.8731 0.056 Uiso 0.104(2) 1 calc R . P B 2
H40B H 0.2264 -0.3879 0.9155 0.056 Uiso 0.104(2) 1 calc R . P B 2
C402 C 0.238(3) -0.333(3) 0.844(3) 0.047(5) Uiso 0.104(2) 1 d D U P B 2
H40C H 0.1869 -0.3442 0.8309 0.071 Uiso 0.104(2) 1 calc R . P B 2
H40D H 0.2270 -0.2974 0.8571 0.071 Uiso 0.104(2) 1 calc R . P B 2
H40E H 0.2788 -0.3240 0.8146 0.071 Uiso 0.104(2) 1 calc R . P B 2
C403 C 0.331(4) -0.2112(17) 0.856(3) 0.061(5) Uiso 0.104(2) 1 d D U P B 2
H40F H 0.2746 -0.1983 0.8635 0.073 Uiso 0.104(2) 1 calc R . P B 2
H40G H 0.3312 -0.2211 0.8202 0.073 Uiso 0.104(2) 1 calc R . P B 2
C404 C 0.389(2) -0.1638(19) 0.854(3) 0.061(5) Uiso 0.104(2) 1 d D U P B 2
H40H H 0.3715 -0.1279 0.8247 0.091 Uiso 0.104(2) 1 calc R . P B 2
H40I H 0.3887 -0.1546 0.8888 0.091 Uiso 0.104(2) 1 calc R . P B 2
H40J H 0.4449 -0.1773 0.8458 0.091 Uiso 0.104(2) 1 calc R . P B 2
C405 C 0.621(6) -0.171(2) 0.891(3) 0.050(5) Uiso 0.104(2) 1 d D U P B 2
H40K H 0.5744 -0.1417 0.8761 0.060 Uiso 0.104(2) 1 calc R . P B 2
H40L H 0.6547 -0.1758 0.8599 0.060 Uiso 0.104(2) 1 calc R . P B 2
C406 C 0.671(4) -0.147(3) 0.926(3) 0.050(5) Uiso 0.104(2) 1 d D U P B 2
H40M H 0.6917 -0.1091 0.9052 0.074 Uiso 0.104(2) 1 calc R . P B 2
H40N H 0.6371 -0.1414 0.9566 0.074 Uiso 0.104(2) 1 calc R . P B 2
H40O H 0.7174 -0.1756 0.9404 0.074 Uiso 0.104(2) 1 calc R . P B 2
C407 C 0.749(4) -0.295(2) 0.870(4) 0.044(4) Uiso 0.104(2) 1 d D U P B 2
H40P H 0.7366 -0.3089 0.8371 0.053 Uiso 0.104(2) 1 calc R . P B 2
H40Q H 0.8021 -0.3153 0.8858 0.053 Uiso 0.104(2) 1 calc R . P B 2
C408 C 0.752(2) -0.230(2) 0.8552(11) 0.044(4) Uiso 0.104(2) 1 d D U P B 2
H40R H 0.7962 -0.2175 0.8282 0.067 Uiso 0.104(2) 1 calc R . P B 2
H40S H 0.6992 -0.2120 0.8398 0.067 Uiso 0.104(2) 1 calc R . P B 2
H40T H 0.7642 -0.2183 0.8881 0.067 Uiso 0.104(2) 1 calc R . P B 2
C409 C 0.712(2) -0.456(3) 0.901(3) 0.045(4) Uiso 0.104(2) 1 d D U P B 2
H40U H 0.7534 -0.4682 0.9309 0.054 Uiso 0.104(2) 1 calc R . P B 2
H40V H 0.7272 -0.4173 0.8764 0.054 Uiso 0.104(2) 1 calc R . P B 2
C410 C 0.716(4) -0.500(3) 0.870(3) 0.045(4) Uiso 0.104(2) 1 d D U P B 2
H41A H 0.7724 -0.5027 0.8558 0.067 Uiso 0.104(2) 1 calc R . P B 2
H41B H 0.7030 -0.5389 0.8945 0.067 Uiso 0.104(2) 1 calc R . P B 2
H41C H 0.6768 -0.4881 0.8400 0.067 Uiso 0.104(2) 1 calc R . P B 2
C411 C 0.514(3) -0.501(3) 0.854(3) 0.043(4) Uiso 0.104(2) 1 d D U P B 2
H41D H 0.5532 -0.4806 0.8256 0.052 Uiso 0.104(2) 1 calc R . P B 2
H41E H 0.5395 -0.5402 0.8741 0.052 Uiso 0.104(2) 1 calc R . P B 2
C412 C 0.436(5) -0.508(6) 0.829(5) 0.043(4) Uiso 0.104(2) 1 d D U P B 2
H41F H 0.4460 -0.5324 0.8032 0.065 Uiso 0.104(2) 1 calc R . P B 2
H41G H 0.3975 -0.5285 0.8573 0.065 Uiso 0.104(2) 1 calc R . P B 2
H41H H 0.4112 -0.4691 0.8091 0.065 Uiso 0.104(2) 1 calc R . P B 2
Dy21 Dy 0.20673(2) 0.20399(2) 0.74420(2) 0.02611(7) Uani 1 1 d . U . . .
Co21 Co 0.15476(6) 0.01995(4) 0.77754(4) 0.0404(2) Uani 1 1 d . U . . .
Si21 Si 0.45107(11) 0.23865(9) 0.46466(8) 0.0386(4) Uani 1 1 d D U . . .
Si22 Si -0.00104(19) 0.26799(14) 1.00803(11) 0.0751(8) Uani 1 1 d D U . . .
N201 N 0.3402(3) 0.23717(19) 0.71490(19) 0.0250(9) Uani 1 1 d D U . . .
N202 N 0.2581(3) 0.2397(2) 0.8162(2) 0.0294(10) Uani 1 1 d D U . . .
N203 N 0.1017(3) 0.2767(2) 0.75441(19) 0.0282(10) Uani 1 1 d D U . . .
N204 N 0.1834(3) 0.27032(19) 0.65498(19) 0.0244(9) Uani 1 1 d D U . . .
N205 N 0.1203(5) 0.1267(5) 0.4106(5) 0.121(4) Uani 1 1 d D U . . .
N206 N 0.0844(6) 0.5427(4) 0.9422(4) 0.095(3) Uani 1 1 d D U . . .
C201 C 0.3682(3) 0.2377(2) 0.6638(2) 0.0265(11) Uani 1 1 d D U . . .
C202 C 0.4571(3) 0.2297(3) 0.6642(3) 0.0328(13) Uani 1 1 d D U . . .
H202 H 0.4912 0.2276 0.6342 0.039 Uiso 1 1 calc R . . . .
C203 C 0.4823(4) 0.2259(3) 0.7150(3) 0.0353(13) Uani 1 1 d D U . . .
H203 H 0.5380 0.2213 0.7273 0.042 Uiso 1 1 calc R . . . .
C204 C 0.4095(3) 0.2301(2) 0.7479(2) 0.0282(11) Uani 1 1 d D U . . .
C205 C 0.4089(3) 0.2292(2) 0.8033(2) 0.0286(11) Uani 1 1 d D U . . .
C206 C 0.3388(3) 0.2339(2) 0.8346(2) 0.0294(11) Uani 1 1 d D U . . .
C207 C 0.3388(4) 0.2370(3) 0.8907(3) 0.0384(14) Uani 1 1 d D U . . .
H207 H 0.3859 0.2341 0.9133 0.046 Uiso 1 1 calc R . . . .
C208 C 0.2596(4) 0.2447(3) 0.9045(3) 0.0444(16) Uani 1 1 d D U . . .
H208 H 0.2403 0.2478 0.9391 0.053 Uiso 1 1 calc R . . . .
C209 C 0.2094(4) 0.2474(3) 0.8578(2) 0.0328(12) Uani 1 1 d D U . . .
C210 C 0.1228(4) 0.2616(3) 0.8529(2) 0.0342(13) Uani 1 1 d D U . . .
C211 C 0.0747(4) 0.2772(2) 0.8053(2) 0.0299(11) Uani 1 1 d D U . . .
C212 C -0.0106(4) 0.2986(3) 0.8021(3) 0.0336(13) Uani 1 1 d D U . . .
H212 H -0.0444 0.3025 0.8318 0.040 Uiso 1 1 calc R . . . .
C213 C -0.0336(4) 0.3120(3) 0.7496(3) 0.0345(13) Uani 1 1 d D U . . .
H213 H -0.0864 0.3277 0.7350 0.041 Uiso 1 1 calc R . . . .
C214 C 0.0366(3) 0.2983(2) 0.7194(2) 0.0290(11) Uani 1 1 d D U . . .
C215 C 0.0384(3) 0.3058(2) 0.6624(2) 0.0277(11) Uani 1 1 d D U . . .
C216 C 0.1079(3) 0.2935(2) 0.6329(2) 0.0286(11) Uani 1 1 d D U . . .
C217 C 0.1112(4) 0.3052(3) 0.5738(2) 0.0338(13) Uani 1 1 d D U . . .
H217 H 0.0676 0.3216 0.5487 0.041 Uiso 1 1 calc R . . . .
C218 C 0.1886(4) 0.2882(3) 0.5616(2) 0.0342(13) Uani 1 1 d D U . . .
H218 H 0.2093 0.2896 0.5262 0.041 Uiso 1 1 calc R . . . .
C219 C 0.2335(3) 0.2674(2) 0.6123(2) 0.0279(11) Uani 1 1 d D U . . .
C220 C 0.3184(3) 0.2488(2) 0.6167(2) 0.0270(11) Uani 1 1 d D U . . .
C221 C 0.3595(4) 0.2440(3) 0.5678(2) 0.0294(12) Uani 1 1 d D U . . .
C222 C 0.3943(4) 0.2381(3) 0.5278(2) 0.0351(13) Uani 1 1 d D U . . .
C223 C 0.0808(4) 0.2641(3) 0.9021(3) 0.0413(15) Uani 1 1 d D U . . .
C224 C 0.0454(5) 0.2657(4) 0.9434(3) 0.0513(18) Uani 1 1 d D U . . .
C225 C 0.4920(4) 0.2257(3) 0.8299(3) 0.0331(12) Uani 1 1 d D U . . .
C226 C 0.5441(4) 0.2724(3) 0.8118(3) 0.0394(14) Uani 1 1 d D U . . .
H226 H 0.5259 0.3061 0.7831 0.047 Uiso 1 1 calc R . . . .
C227 C 0.6225(4) 0.2715(3) 0.8344(3) 0.0498(17) Uani 1 1 d D U . . .
C228 C 0.6453(4) 0.2228(3) 0.8776(3) 0.0508(17) Uani 1 1 d D U . . .
H228 H 0.6976 0.2219 0.8943 0.061 Uiso 1 1 calc R . . . .
C229 C 0.5952(4) 0.1752(3) 0.8977(3) 0.0486(16) Uani 1 1 d D U . . .
C230 C 0.5181(4) 0.1771(3) 0.8731(3) 0.0388(14) Uani 1 1 d D U . . .
H230 H 0.4830 0.1448 0.8859 0.047 Uiso 1 1 calc R . . . .
C231 C 0.6779(5) 0.3243(4) 0.8114(4) 0.078(3) Uani 1 1 d D U . . .
C232 C 0.6982(7) 0.3278(6) 0.7521(5) 0.118(4) Uani 1 1 d D U . . .
H23A H 0.6468 0.3330 0.7310 0.177 Uiso 1 1 calc R . . . .
H23B H 0.7326 0.3617 0.7368 0.177 Uiso 1 1 calc R . . . .
H23C H 0.7282 0.2908 0.7503 0.177 Uiso 1 1 calc R . . . .
C233 C 0.7614(6) 0.3162(5) 0.8397(6) 0.116(4) Uani 1 1 d D U . . .
H23D H 0.7889 0.2784 0.8379 0.174 Uiso 1 1 calc R . . . .
H23E H 0.7957 0.3492 0.8215 0.174 Uiso 1 1 calc R . . . .
H23F H 0.7535 0.3156 0.8781 0.174 Uiso 1 1 calc R . . . .
C234 C 0.6331(7) 0.3824(4) 0.8133(6) 0.113(4) Uani 1 1 d D U . . .
H23G H 0.5796 0.3866 0.7948 0.169 Uiso 1 1 calc R . . . .
H23H H 0.6243 0.3823 0.8515 0.169 Uiso 1 1 calc R . . . .
H23I H 0.6665 0.4159 0.7949 0.169 Uiso 1 1 calc R . . . .
C235 C 0.6228(6) 0.1223(4) 0.9462(4) 0.074(2) Uani 1 1 d D U . . .
C236 C 0.7140(7) 0.1040(5) 0.9374(6) 0.127(4) Uani 1 1 d D U . . .
H23J H 0.7479 0.1386 0.9325 0.191 Uiso 1 1 calc R . . . .
H23K H 0.7337 0.0723 0.9694 0.191 Uiso 1 1 calc R . . . .
H23L H 0.7181 0.0896 0.9048 0.191 Uiso 1 1 calc R . . . .
C237 C 0.6274(9) 0.1424(6) 0.9972(4) 0.120(4) Uani 1 1 d D U . . .
H23M H 0.6612 0.1773 0.9902 0.180 Uiso 1 1 calc R . . . .
H23N H 0.5716 0.1529 1.0078 0.180 Uiso 1 1 calc R . . . .
H23O H 0.6524 0.1100 1.0267 0.180 Uiso 1 1 calc R . . . .
C238 C 0.5730(8) 0.0699(5) 0.9536(6) 0.126(5) Uani 1 1 d D U . . .
H23P H 0.5719 0.0586 0.9193 0.189 Uiso 1 1 calc R . . . .
H23Q H 0.5973 0.0367 0.9826 0.189 Uiso 1 1 calc R . . . .
H23R H 0.5165 0.0796 0.9637 0.189 Uiso 1 1 calc R . . . .
C239 C -0.0397(3) 0.3298(2) 0.6318(2) 0.0296(12) Uani 1 1 d D U . . .
C240 C -0.0681(4) 0.3884(2) 0.6256(3) 0.0342(13) Uani 1 1 d D U . . .
H240 H -0.0360 0.4137 0.6394 0.041 Uiso 1 1 calc R . . . .
C241 C -0.1430(4) 0.4107(3) 0.5994(3) 0.0375(14) Uani 1 1 d D U . . .
C242 C -0.1882(4) 0.3720(3) 0.5799(3) 0.0358(14) Uani 1 1 d D U . . .
H242 H -0.2396 0.3864 0.5624 0.043 Uiso 1 1 calc R . . . .
C243 C -0.1618(4) 0.3133(3) 0.5848(3) 0.0337(13) Uani 1 1 d D U . . .
C244 C -0.0867(4) 0.2930(3) 0.6109(3) 0.0318(13) Uani 1 1 d D U . . .
H244 H -0.0670 0.2530 0.6146 0.038 Uiso 1 1 calc R . . . .
C245 C -0.1740(5) 0.4757(3) 0.5915(3) 0.0539(18) Uani 1 1 d D U . . .
C246 C -0.1431(7) 0.5123(4) 0.5363(3) 0.079(3) Uani 1 1 d D U . . .
H24A H -0.1636 0.4964 0.5074 0.119 Uiso 1 1 calc R . . . .
H24B H -0.1633 0.5539 0.5298 0.119 Uiso 1 1 calc R . . . .
H24C H -0.0825 0.5100 0.5361 0.119 Uiso 1 1 calc R . . . .
C247 C -0.1410(5) 0.5016(3) 0.6356(3) 0.0515(19) Uani 1 1 d D U . . .
H24D H -0.1602 0.4786 0.6716 0.077 Uiso 1 1 calc R . . . .
H24E H -0.0804 0.4994 0.6349 0.077 Uiso 1 1 calc R . . . .
H24F H -0.1612 0.5433 0.6286 0.077 Uiso 1 1 calc R . . . .
C248 C -0.2690(5) 0.4816(4) 0.5939(5) 0.092(3) Uani 1 1 d D U . . .
H24G H -0.2880 0.4579 0.6297 0.138 Uiso 1 1 calc R . . . .
H24H H -0.2868 0.5235 0.5886 0.138 Uiso 1 1 calc R . . . .
H24I H -0.2927 0.4672 0.5651 0.138 Uiso 1 1 calc R . . . .
C249 C -0.2175(4) 0.2724(3) 0.5643(3) 0.0425(15) Uani 1 1 d D U . . .
C250 C -0.2470(4) 0.3039(3) 0.5062(3) 0.0483(17) Uani 1 1 d D U . . .
H25A H -0.1991 0.3128 0.4819 0.072 Uiso 1 1 calc R . . . .
H25B H -0.2828 0.2780 0.4935 0.072 Uiso 1 1 calc R . . . .
H25C H -0.2780 0.3411 0.5059 0.072 Uiso 1 1 calc R . . . .
C251 C -0.1719(5) 0.2144(3) 0.5626(4) 0.064(2) Uani 1 1 d D U . . .
H25D H -0.1242 0.2233 0.5382 0.096 Uiso 1 1 calc R . . . .
H25E H -0.1529 0.1925 0.5994 0.096 Uiso 1 1 calc R . . . .
H25F H -0.2092 0.1901 0.5490 0.096 Uiso 1 1 calc R . . . .
C252 C -0.2913(5) 0.2585(4) 0.6022(3) 0.061(2) Uani 1 1 d D U . . .
H25G H -0.3208 0.2958 0.6034 0.092 Uiso 1 1 calc R . . . .
H25H H -0.3286 0.2341 0.5886 0.092 Uiso 1 1 calc R . . . .
H25I H -0.2723 0.2366 0.6390 0.092 Uiso 1 1 calc R . . . .
C253 C 0.4022(5) 0.1848(4) 0.4332(4) 0.062(2) Uani 1 1 d D U . . .
H25J H 0.4223 0.1927 0.3950 0.074 Uiso 1 1 calc R . . . .
H25K H 0.4235 0.1441 0.4530 0.074 Uiso 1 1 calc R . . . .
C254 C 0.3069(5) 0.1842(4) 0.4317(4) 0.068(2) Uani 1 1 d D U . . .
H25L H 0.2845 0.1875 0.4672 0.082 Uiso 1 1 calc R . . . .
H25M H 0.2853 0.2194 0.4029 0.082 Uiso 1 1 calc R . . . .
C255 C 0.2775(5) 0.1303(4) 0.4213(5) 0.079(3) Uani 1 1 d D U . . .
H25N H 0.2989 0.0955 0.4507 0.095 Uiso 1 1 calc R . . . .
H25O H 0.3021 0.1267 0.3865 0.095 Uiso 1 1 calc R . . . .
C256 C 0.1873(6) 0.1268(5) 0.4179(6) 0.098(4) Uani 1 1 d D U . . .
C257 C 0.5600(4) 0.2094(3) 0.4853(3) 0.0459(16) Uani 1 1 d D U . . .
H257 H 0.5845 0.2384 0.5023 0.055 Uiso 1 1 calc R . . . .
C258 C 0.5660(6) 0.1504(4) 0.5270(4) 0.079(3) Uani 1 1 d D U . . .
H25P H 0.5317 0.1520 0.5586 0.119 Uiso 1 1 calc R . . . .
H25Q H 0.5464 0.1199 0.5112 0.119 Uiso 1 1 calc R . . . .
H25R H 0.6236 0.1405 0.5386 0.119 Uiso 1 1 calc R . . . .
C259 C 0.6129(5) 0.2088(5) 0.4349(4) 0.067(2) Uani 1 1 d D U . . .
H25S H 0.6079 0.2481 0.4082 0.100 Uiso 1 1 calc R . . . .
H25T H 0.6709 0.1993 0.4459 0.100 Uiso 1 1 calc R . . . .
H25U H 0.5937 0.1787 0.4185 0.100 Uiso 1 1 calc R . . . .
C260 C 0.4447(5) 0.3173(3) 0.4221(3) 0.0602(19) Uani 1 1 d D U . . .
H260 H 0.4600 0.3177 0.3838 0.072 Uiso 1 1 calc R . . . .
C261 C 0.5041(7) 0.3538(4) 0.4411(4) 0.082(3) Uani 1 1 d D U . . .
H26A H 0.5601 0.3357 0.4413 0.123 Uiso 1 1 calc R . . . .
H26B H 0.5020 0.3943 0.4163 0.123 Uiso 1 1 calc R . . . .
H26C H 0.4893 0.3554 0.4781 0.123 Uiso 1 1 calc R . . . .
C262 C 0.3561(6) 0.3437(4) 0.4209(4) 0.078(3) Uani 1 1 d D U . . .
H26D H 0.3187 0.3187 0.4083 0.117 Uiso 1 1 calc R . . . .
H26E H 0.3401 0.3452 0.4578 0.117 Uiso 1 1 calc R . . . .
H26F H 0.3529 0.3841 0.3960 0.117 Uiso 1 1 calc R . . . .
C263 C 0.0509(6) 0.3270(4) 1.0299(4) 0.064(2) Uani 1 1 d D U . . .
H26G H 0.0229 0.3326 1.0630 0.076 Uiso 1 1 calc R . . . .
H26H H 0.1089 0.3130 1.0400 0.076 Uiso 1 1 calc R . . . .
C264 C 0.0511(6) 0.3870(4) 0.9867(4) 0.064(2) Uani 1 1 d D U . . .
H26I H -0.0063 0.4042 0.9800 0.077 Uiso 1 1 calc R . . . .
H26J H 0.0732 0.3813 0.9520 0.077 Uiso 1 1 calc R . . . .
C265 C 0.1051(6) 0.4310(4) 1.0058(4) 0.071(2) Uani 1 1 d D U . . .
H26K H 0.0890 0.4303 1.0436 0.086 Uiso 1 1 calc R . . . .
H26L H 0.1637 0.4163 1.0068 0.086 Uiso 1 1 calc R . . . .
C266 C 0.0983(7) 0.4941(5) 0.9708(4) 0.078(3) Uani 1 1 d D U . . .
C267 C -0.1158(6) 0.2889(6) 0.9956(6) 0.130(4) Uani 1 1 d D U . . .
H267 H -0.1134 0.3180 0.9585 0.156 Uiso 1 1 calc R . . . .
C268 C -0.1586(9) 0.3267(9) 1.0257(8) 0.181(7) Uani 1 1 d D U . . .
H26M H -0.1215 0.3567 1.0304 0.271 Uiso 1 1 calc R . . . .
H26N H -0.2078 0.3467 1.0052 0.271 Uiso 1 1 calc R . . . .
H26O H -0.1753 0.3020 1.0617 0.271 Uiso 1 1 calc R . . . .
C269 C -0.1556(8) 0.2369(7) 0.9809(6) 0.138(5) Uani 1 1 d D U . . .
H26P H -0.1156 0.2180 0.9608 0.207 Uiso 1 1 calc R . . . .
H26Q H -0.1720 0.2074 1.0144 0.207 Uiso 1 1 calc R . . . .
H26R H -0.2045 0.2521 0.9580 0.207 Uiso 1 1 calc R . . . .
C270 C 0.0135(10) 0.1919(5) 1.0573(5) 0.137(4) Uani 1 1 d D U . . .
H270 H -0.0207 0.1904 1.0906 0.164 Uiso 1 1 calc R . . . .
C271 C 0.0026(11) 0.1399(6) 1.0412(7) 0.163(6) Uani 1 1 d D U . . .
H27A H -0.0549 0.1393 1.0302 0.244 Uiso 1 1 calc R . . . .
H27B H 0.0393 0.1394 1.0104 0.244 Uiso 1 1 calc R . . . .
H27C H 0.0161 0.1048 1.0719 0.244 Uiso 1 1 calc R . . . .
C272 C 0.1034(12) 0.1865(7) 1.0729(9) 0.218(9) Uani 1 1 d D U . . .
H27D H 0.1172 0.2212 1.0849 0.328 Uiso 1 1 calc R . . . .
H27E H 0.1142 0.1501 1.1028 0.328 Uiso 1 1 calc R . . . .
H27F H 0.1374 0.1847 1.0413 0.328 Uiso 1 1 calc R . . . .
C321 C 0.0799(6) -0.0402(3) 0.7576(4) 0.065(2) Uani 1 1 d . U . . .
H321 H 0.0351 -0.0295 0.7325 0.078 Uiso 1 1 calc R . . . .
C322 C 0.0743(6) -0.0448(3) 0.8150(4) 0.066(2) Uani 1 1 d . U . . .
H322 H 0.0266 -0.0379 0.8349 0.080 Uiso 1 1 calc R . . . .
C323 C 0.1558(6) -0.0622(3) 0.8355(4) 0.0563(18) Uani 1 1 d . U . . .
H323 H 0.1728 -0.0696 0.8725 0.068 Uiso 1 1 calc R . . . .
C324 C 0.2072(6) -0.0666(3) 0.7915(3) 0.0538(17) Uani 1 1 d . U . . .
H324 H 0.2648 -0.0769 0.7935 0.065 Uiso 1 1 calc R . . . .
C325 C 0.1590(6) -0.0532(3) 0.7448(4) 0.0614(19) Uani 1 1 d . U . . .
H325 H 0.1782 -0.0532 0.7094 0.074 Uiso 1 1 calc R . . . .
P301 P 0.2723(2) 0.05401(13) 0.75087(17) 0.0481(9) Uani 0.539(3) 1 d D U P C 1
P302 P 0.1414(2) 0.07153(15) 0.83515(14) 0.0453(9) Uani 0.539(3) 1 d D U P C 1
P303 P 0.0889(2) 0.09315(13) 0.71525(14) 0.0391(8) Uani 0.539(3) 1 d D U P C 1
O301 O 0.2868(5) 0.1175(3) 0.7489(4) 0.0381(18) Uani 0.539(3) 1 d D U P C 1
O302 O 0.1479(6) 0.1385(3) 0.8164(3) 0.0398(18) Uani 0.539(3) 1 d D U P C 1
O303 O 0.1220(5) 0.1544(3) 0.7002(3) 0.0381(18) Uani 0.539(3) 1 d D U P C 1
O304 O 0.2856(9) 0.0401(6) 0.6935(5) 0.078(3) Uani 0.539(3) 1 d D U P C 1
O305 O 0.3443(8) 0.0138(6) 0.7832(7) 0.093(3) Uani 0.539(3) 1 d D U P C 1
O306 O 0.2059(8) 0.0454(6) 0.8850(5) 0.064(3) Uani 0.539(3) 1 d D U P C 1
O307 O 0.0594(8) 0.0554(7) 0.8668(5) 0.059(3) Uani 0.539(3) 1 d D U P C 1
O308 O -0.0049(6) 0.0966(5) 0.7335(5) 0.054(2) Uani 0.539(3) 1 d D U P C 1
O309 O 0.0821(8) 0.0741(6) 0.6588(5) 0.055(3) Uani 0.539(3) 1 d D U P C 1
C301 C 0.3569(11) 0.0639(10) 0.6756(8) 0.085(4) Uani 0.539(3) 1 d D U P C 1
H30A H 0.4013 0.0415 0.7005 0.102 Uiso 0.539(3) 1 calc R . P C 1
H30B H 0.3544 0.1054 0.6783 0.102 Uiso 0.539(3) 1 calc R . P C 1
C302 C 0.3807(15) 0.0650(12) 0.6190(8) 0.099(6) Uani 0.539(3) 1 d D U P C 1
H30C H 0.4339 0.0835 0.6102 0.149 Uiso 0.539(3) 1 calc R . P C 1
H30D H 0.3854 0.0242 0.6158 0.149 Uiso 0.539(3) 1 calc R . P C 1
H30E H 0.3384 0.0882 0.5935 0.149 Uiso 0.539(3) 1 calc R . P C 1
C303 C 0.4153(11) 0.0248(8) 0.8070(9) 0.082(4) Uani 0.539(3) 1 d D U P C 1
H30F H 0.4023 0.0540 0.8280 0.098 Uiso 0.539(3) 1 calc R . P C 1
H30G H 0.4557 0.0422 0.7783 0.098 Uiso 0.539(3) 1 calc R . P C 1
C304 C 0.4530(18) -0.0329(13) 0.8453(16) 0.091(8) Uani 0.539(3) 1 d D U P C 1
H30H H 0.5034 -0.0243 0.8619 0.136 Uiso 0.539(3) 1 calc R . P C 1
H30I H 0.4132 -0.0497 0.8740 0.136 Uiso 0.539(3) 1 calc R . P C 1
H30J H 0.4666 -0.0615 0.8244 0.136 Uiso 0.539(3) 1 calc R . P C 1
C305 C 0.2571(13) 0.0866(8) 0.9006(8) 0.082(4) Uani 0.539(3) 1 d D U P C 1
H30K H 0.2219 0.1132 0.9167 0.099 Uiso 0.539(3) 1 calc R . P C 1
H30L H 0.2836 0.1118 0.8675 0.099 Uiso 0.539(3) 1 calc R . P C 1
C306 C 0.3233(16) 0.0552(12) 0.9413(10) 0.120(7) Uani 0.539(3) 1 d D U P C 1
H30M H 0.3564 0.0849 0.9506 0.181 Uiso 0.539(3) 1 calc R . P C 1
H30N H 0.2973 0.0309 0.9744 0.181 Uiso 0.539(3) 1 calc R . P C 1
H30O H 0.3591 0.0295 0.9252 0.181 Uiso 0.539(3) 1 calc R . P C 1
C307 C 0.0284(11) 0.0846(9) 0.9063(8) 0.074(4) Uani 0.539(3) 1 d D U P C 1
H30P H 0.0246 0.1284 0.8903 0.089 Uiso 0.539(3) 1 calc R . P C 1
H30Q H 0.0652 0.0749 0.9387 0.089 Uiso 0.539(3) 1 calc R . P C 1
C308 C -0.0588(14) 0.0605(16) 0.9224(11) 0.102(7) Uani 0.539(3) 1 d D U P C 1
H30R H -0.0834 0.0789 0.9495 0.153 Uiso 0.539(3) 1 calc R . P C 1
H30S H -0.0942 0.0704 0.8899 0.153 Uiso 0.539(3) 1 calc R . P C 1
H30T H -0.0539 0.0172 0.9380 0.153 Uiso 0.539(3) 1 calc R . P C 1
C309 C -0.0511(13) 0.1545(7) 0.7247(9) 0.079(4) Uani 0.539(3) 1 d D U P C 1
H30U H -0.0121 0.1869 0.7147 0.094 Uiso 0.539(3) 1 calc R . P C 1
H30V H -0.0904 0.1601 0.6940 0.094 Uiso 0.539(3) 1 calc R . P C 1
C310 C -0.0965(17) 0.1578(10) 0.7736(10) 0.113(7) Uani 0.539(3) 1 d D U P C 1
H31A H -0.1266 0.1966 0.7667 0.170 Uiso 0.539(3) 1 calc R . P C 1
H31B H -0.1358 0.1260 0.7832 0.170 Uiso 0.539(3) 1 calc R . P C 1
H31C H -0.0576 0.1529 0.8039 0.170 Uiso 0.539(3) 1 calc R . P C 1
C311 C 0.1215(9) 0.1088(7) 0.6057(5) 0.060(3) Uani 0.539(3) 1 d D U P C 1
H31D H 0.1572 0.1399 0.6107 0.072 Uiso 0.539(3) 1 calc R . P C 1
H31E H 0.1524 0.0826 0.5869 0.072 Uiso 0.539(3) 1 calc R . P C 1
C312 C 0.0417(10) 0.1340(8) 0.5782(7) 0.069(4) Uani 0.539(3) 1 d D U P C 1
H31F H 0.0527 0.1592 0.5413 0.103 Uiso 0.539(3) 1 calc R . P C 1
H31G H 0.0076 0.1014 0.5758 0.103 Uiso 0.539(3) 1 calc R . P C 1
H31H H 0.0124 0.1579 0.5993 0.103 Uiso 0.539(3) 1 calc R . P C 1
P501 P 0.2532(3) 0.05323(15) 0.82030(17) 0.0412(9) Uani 0.461(3) 1 d D U P C 2
P502 P 0.0691(2) 0.08604(17) 0.79409(17) 0.0419(9) Uani 0.461(3) 1 d D U P C 2
P503 P 0.1889(3) 0.07594(15) 0.70006(16) 0.0381(9) Uani 0.461(3) 1 d D U P C 2
O501 O 0.2705(6) 0.1182(4) 0.8024(4) 0.042(2) Uani 0.461(3) 1 d D U P C 2
O502 O 0.0930(6) 0.1500(4) 0.7839(4) 0.042(2) Uani 0.461(3) 1 d D U P C 2
O503 O 0.2072(7) 0.1401(4) 0.6942(4) 0.043(2) Uani 0.461(3) 1 d D U P C 2
O504 O 0.3334(6) 0.0125(4) 0.8179(5) 0.041(2) Uani 0.461(3) 1 d D U P C 2
O505 O 0.2419(10) 0.0359(7) 0.8843(6) 0.064(3) Uani 0.461(3) 1 d D U P C 2
O506 O 0.0356(9) 0.0640(8) 0.8554(6) 0.058(3) Uani 0.461(3) 1 d D U P C 2
O507 O -0.0157(7) 0.0871(5) 0.7648(6) 0.056(3) Uani 0.461(3) 1 d D U P C 2
O508 O 0.1134(9) 0.0761(8) 0.6589(6) 0.057(3) Uani 0.461(3) 1 d D U P C 2
O509 O 0.2665(8) 0.0515(6) 0.6687(5) 0.052(3) Uani 0.461(3) 1 d D U P C 2
C501 C 0.4035(10) 0.0234(9) 0.8435(10) 0.073(4) Uani 0.461(3) 1 d D U P C 2
H50D H 0.3901 0.0243 0.8813 0.088 Uiso 0.461(3) 1 calc R . P C 2
H50E H 0.4244 0.0624 0.8234 0.088 Uiso 0.461(3) 1 calc R . P C 2
C502 C 0.469(2) -0.0259(15) 0.844(2) 0.088(8) Uani 0.461(3) 1 d D U P C 2
H50F H 0.5187 -0.0189 0.8623 0.132 Uiso 0.461(3) 1 calc R . P C 2
H50G H 0.4475 -0.0644 0.8645 0.132 Uiso 0.461(3) 1 calc R . P C 2
H50H H 0.4817 -0.0264 0.8068 0.132 Uiso 0.461(3) 1 calc R . P C 2
C503 C 0.2143(14) 0.0751(11) 0.9148(9) 0.086(4) Uani 0.461(3) 1 d D U P C 2
H50I H 0.1628 0.0603 0.9340 0.104 Uiso 0.461(3) 1 calc R . P C 2
H50J H 0.2004 0.1147 0.8891 0.104 Uiso 0.461(3) 1 calc R . P C 2
C504 C 0.2748(18) 0.0827(13) 0.9561(11) 0.099(7) Uani 0.461(3) 1 d D U P C 2
H50K H 0.2506 0.1105 0.9753 0.148 Uiso 0.461(3) 1 calc R . P C 2
H50L H 0.2879 0.0440 0.9826 0.148 Uiso 0.461(3) 1 calc R . P C 2
H50M H 0.3256 0.0985 0.9376 0.148 Uiso 0.461(3) 1 calc R . P C 2
C505 C -0.0138(15) 0.1009(9) 0.8811(8) 0.076(4) Uani 0.461(3) 1 d D U P C 2
H50N H -0.0653 0.1155 0.8599 0.091 Uiso 0.461(3) 1 calc R . P C 2
H50O H 0.0169 0.1358 0.8829 0.091 Uiso 0.461(3) 1 calc R . P C 2
C506 C -0.034(2) 0.0629(17) 0.9391(9) 0.107(9) Uani 0.461(3) 1 d D U P C 2
H50P H -0.0684 0.0871 0.9578 0.160 Uiso 0.461(3) 1 calc R . P C 2
H50Q H -0.0649 0.0286 0.9368 0.160 Uiso 0.461(3) 1 calc R . P C 2
H50R H 0.0169 0.0488 0.9597 0.160 Uiso 0.461(3) 1 calc R . P C 2
C507 C -0.0451(11) 0.1338(7) 0.7186(7) 0.052(3) Uani 0.461(3) 1 d D U P C 2
H50S H -0.0695 0.1168 0.6912 0.062 Uiso 0.461(3) 1 calc R . P C 2
H50T H 0.0011 0.1583 0.7012 0.062 Uiso 0.461(3) 1 calc R . P C 2
C508 C -0.1115(11) 0.1727(7) 0.7395(7) 0.047(4) Uani 0.461(3) 1 d D U P C 2
H50U H -0.1328 0.2052 0.7087 0.070 Uiso 0.461(3) 1 calc R . P C 2
H50V H -0.1569 0.1480 0.7565 0.070 Uiso 0.461(3) 1 calc R . P C 2
H50W H -0.0865 0.1894 0.7665 0.070 Uiso 0.461(3) 1 calc R . P C 2
C509 C 0.0554(12) 0.1140(8) 0.6153(7) 0.072(4) Uani 0.461(3) 1 d D U P C 2
H50X H 0.0123 0.0899 0.6060 0.087 Uiso 0.461(3) 1 calc R . P C 2
H50Y H 0.0284 0.1473 0.6271 0.087 Uiso 0.461(3) 1 calc R . P C 2
C510 C 0.1122(16) 0.1362(10) 0.5684(8) 0.085(5) Uani 0.461(3) 1 d D U P C 2
H51D H 0.0807 0.1617 0.5372 0.128 Uiso 0.461(3) 1 calc R . P C 2
H51E H 0.1547 0.1592 0.5790 0.128 Uiso 0.461(3) 1 calc R . P C 2
H51F H 0.1387 0.1022 0.5580 0.128 Uiso 0.461(3) 1 calc R . P C 2
C511 C 0.3442(11) 0.0778(10) 0.6468(8) 0.073(4) Uani 0.461(3) 1 d D U P C 2
H51G H 0.3922 0.0548 0.6675 0.088 Uiso 0.461(3) 1 calc R . P C 2
H51H H 0.3449 0.1197 0.6483 0.088 Uiso 0.461(3) 1 calc R . P C 2
C512 C 0.3457(17) 0.0748(15) 0.5897(9) 0.103(7) Uani 0.461(3) 1 d D U P C 2
H51I H 0.3963 0.0918 0.5719 0.154 Uiso 0.461(3) 1 calc R . P C 2
H51J H 0.3443 0.0331 0.5892 0.154 Uiso 0.461(3) 1 calc R . P C 2
H51K H 0.2974 0.0975 0.5701 0.154 Uiso 0.461(3) 1 calc R . P C 2
Si2A Si 0.7166(9) 0.0166(4) 0.7453(5) 0.0535(17) Uani 0.372(3) 1 d D U P A 2
N6A N 0.792(3) -0.0643(17) 1.0245(12) 0.148(6) Uani 0.372(3) 1 d D U P A 2
C63A C 0.7934(15) -0.0052(13) 0.8068(8) 0.072(4) Uani 0.372(3) 1 d D U P A 2
H63C H 0.8371 -0.0329 0.7991 0.087 Uiso 0.372(3) 1 calc R . P A 2
H63D H 0.8205 0.0313 0.8084 0.087 Uiso 0.372(3) 1 calc R . P A 2
C64A C 0.757(2) -0.0349(19) 0.8652(9) 0.114(7) Uani 0.372(3) 1 d D U P A 2
H64C H 0.7393 -0.0750 0.8660 0.137 Uiso 0.372(3) 1 calc R . P A 2
H64D H 0.7068 -0.0109 0.8705 0.137 Uiso 0.372(3) 1 calc R . P A 2
C65A C 0.8183(17) -0.0413(13) 0.9154(10) 0.148(6) Uani 0.372(3) 1 d D U P A 2
H65C H 0.8664 -0.0655 0.9076 0.178 Uiso 0.372(3) 1 calc R . P A 2
H65D H 0.8380 -0.0007 0.9098 0.178 Uiso 0.372(3) 1 calc R . P A 2
C66A C 0.807(3) -0.065(2) 0.9778(11) 0.148(6) Uani 0.372(3) 1 d D U P A 2
C67A C 0.7695(12) 0.0549(8) 0.6782(7) 0.070(4) Uani 0.372(3) 1 d D U P A 2
H67A H 0.7924 0.0926 0.6819 0.084 Uiso 0.372(3) 1 calc R . P A 2
C68A C 0.8407(14) 0.0172(12) 0.6597(11) 0.086(6) Uani 0.372(3) 1 d D U P A 2
H68D H 0.8835 0.0057 0.6881 0.130 Uiso 0.372(3) 1 calc R . P A 2
H68E H 0.8185 -0.0187 0.6538 0.130 Uiso 0.372(3) 1 calc R . P A 2
H68F H 0.8647 0.0410 0.6256 0.130 Uiso 0.372(3) 1 calc R . P A 2
C69A C 0.7043(18) 0.0715(15) 0.6315(11) 0.120(7) Uani 0.372(3) 1 d D U P A 2
H69D H 0.6582 0.0953 0.6414 0.180 Uiso 0.372(3) 1 calc R . P A 2
H69E H 0.7299 0.0946 0.5977 0.180 Uiso 0.372(3) 1 calc R . P A 2
H69F H 0.6837 0.0350 0.6259 0.180 Uiso 0.372(3) 1 calc R . P A 2
C70A C 0.6333(13) 0.0648(10) 0.7664(10) 0.062(4) Uani 0.372(3) 1 d D U P A 2
H70A H 0.6147 0.0417 0.8034 0.074 Uiso 0.372(3) 1 calc R . P A 2
C71A C 0.6539(17) 0.1211(13) 0.7713(19) 0.062(6) Uani 0.372(3) 1 d D U P A 2
H71D H 0.7025 0.1163 0.7949 0.093 Uiso 0.372(3) 1 calc R . P A 2
H71E H 0.6662 0.1473 0.7350 0.093 Uiso 0.372(3) 1 calc R . P A 2
H71F H 0.6072 0.1388 0.7873 0.093 Uiso 0.372(3) 1 calc R . P A 2
C72A C 0.5596(14) 0.0748(13) 0.7303(11) 0.060(6) Uani 0.372(3) 1 d D U P A 2
H72D H 0.5435 0.0366 0.7259 0.090 Uiso 0.372(3) 1 calc R . P A 2
H72E H 0.5139 0.0930 0.7467 0.090 Uiso 0.372(3) 1 calc R . P A 2
H72F H 0.5729 0.1015 0.6945 0.090 Uiso 0.372(3) 1 calc R . P A 2
Si2B Si 0.7320(11) 0.0183(6) 0.7190(8) 0.0535(17) Uani 0.221(3) 1 d D U P A 3
N6B N 0.512(2) -0.0395(17) 0.5837(19) 0.095(4) Uani 0.221(3) 1 d D U P A 3
C63B C 0.7872(19) 0.042(2) 0.6468(10) 0.093(5) Uani 0.221(3) 1 d D U P A 3
H63E H 0.8073 0.0827 0.6406 0.112 Uiso 0.221(3) 1 calc R . P A 3
H63F H 0.8358 0.0145 0.6470 0.112 Uiso 0.221(3) 1 calc R . P A 3
C64B C 0.728(2) 0.041(2) 0.5985(12) 0.101(5) Uani 0.221(3) 1 d D U P A 3
H64E H 0.7562 0.0151 0.5786 0.122 Uiso 0.221(3) 1 calc R . P A 3
H64F H 0.7264 0.0822 0.5732 0.122 Uiso 0.221(3) 1 calc R . P A 3
C65B C 0.636(2) 0.0226(11) 0.6072(10) 0.095(4) Uani 0.221(3) 1 d D U P A 3
H65E H 0.6339 0.0074 0.6475 0.114 Uiso 0.221(3) 1 calc R . P A 3
H65F H 0.6059 0.0620 0.5987 0.114 Uiso 0.221(3) 1 calc R . P A 3
C66B C 0.572(2) -0.016(2) 0.590(2) 0.095(4) Uani 0.221(3) 1 d D U P A 3
C67B C 0.6546(16) 0.0786(11) 0.7262(14) 0.061(4) Uani 0.221(3) 1 d D U P A 3
H67B H 0.6260 0.0616 0.7618 0.074 Uiso 0.221(3) 1 calc R . P A 3
C68B C 0.587(2) 0.0914(19) 0.6829(18) 0.068(8) Uani 0.221(3) 1 d D U P A 3
H68G H 0.5637 0.0539 0.6819 0.102 Uiso 0.221(3) 1 calc R . P A 3
H68H H 0.5434 0.1178 0.6918 0.102 Uiso 0.221(3) 1 calc R . P A 3
H68I H 0.6105 0.1108 0.6471 0.102 Uiso 0.221(3) 1 calc R . P A 3
C69B C 0.698(2) 0.1330(13) 0.733(2) 0.070(7) Uani 0.221(3) 1 d D U P A 3
H69G H 0.7404 0.1196 0.7621 0.106 Uiso 0.221(3) 1 calc R . P A 3
H69H H 0.7248 0.1534 0.6989 0.106 Uiso 0.221(3) 1 calc R . P A 3
H69I H 0.6576 0.1605 0.7436 0.106 Uiso 0.221(3) 1 calc R . P A 3
C70B C 0.8171(18) 0.0005(15) 0.7710(12) 0.064(4) Uani 0.221(3) 1 d D U P A 3
H70B H 0.8470 0.0374 0.7688 0.077 Uiso 0.221(3) 1 calc R . P A 3
C71B C 0.875(2) -0.0459(19) 0.7679(18) 0.082(8) Uani 0.221(3) 1 d D U P A 3
H71G H 0.9005 -0.0360 0.7317 0.124 Uiso 0.221(3) 1 calc R . P A 3
H71H H 0.9175 -0.0507 0.7959 0.124 Uiso 0.221(3) 1 calc R . P A 3
H71I H 0.8464 -0.0832 0.7740 0.124 Uiso 0.221(3) 1 calc R . P A 3
C72B C 0.789(3) -0.026(2) 0.8287(12) 0.078(7) Uani 0.221(3) 1 d D U P A 3
H72G H 0.7467 0.0015 0.8382 0.116 Uiso 0.221(3) 1 calc R . P A 3
H72H H 0.7646 -0.0641 0.8318 0.116 Uiso 0.221(3) 1 calc R . P A 3
H72I H 0.8357 -0.0316 0.8537 0.116 Uiso 0.221(3) 1 calc R . P A 3

loop_
_atom_site_aniso_label
_atom_site_aniso_U_11
_atom_site_aniso_U_22
_atom_site_aniso_U_33
_atom_site_aniso_U_23
_atom_site_aniso_U_13
_atom_site_aniso_U_12
Dy1 0.01685(12) 0.01761(12) 0.02731(14) -0.00644(10) -0.00068(10) -0.00246(9)
Co1 0.0315(4) 0.0274(4) 0.0280(4) -0.0071(3) 0.0010(3) -0.0033(3)
Si1 0.0518(12) 0.0203(8) 0.0605(12) -0.0109(8) -0.0209(10) -0.0086(7)
Si2 0.041(2) 0.0238(10) 0.095(5) -0.011(2) -0.011(3) -0.0131(10)
N1 0.0140(19) 0.0188(19) 0.033(2) -0.0094(17) 0.0007(17) -0.0046(15)
N2 0.0138(19) 0.0181(19) 0.027(2) -0.0044(16) -0.0018(16) -0.0017(14)
N3 0.0138(19) 0.022(2) 0.036(3) -0.0112(18) -0.0032(17) -0.0010(15)
N4 0.018(2) 0.020(2) 0.031(2) -0.0095(17) -0.0040(17) -0.0029(15)
N5 0.074(6) 0.089(7) 0.109(7) -0.019(5) 0.008(5) -0.001(5)
N6 0.135(8) 0.069(7) 0.110(7) -0.027(6) 0.012(7) 0.002(6)
C1 0.016(2) 0.022(2) 0.037(3) -0.012(2) -0.003(2) -0.0043(17)
C2 0.022(3) 0.029(3) 0.051(4) -0.019(3) -0.005(2) -0.005(2)
C3 0.018(2) 0.032(3) 0.049(4) -0.021(3) -0.002(2) -0.003(2)
C4 0.012(2) 0.026(2) 0.033(3) -0.011(2) -0.005(2) -0.0007(17)
C5 0.017(2) 0.024(2) 0.031(3) -0.010(2) -0.003(2) 0.0016(17)
C6 0.018(2) 0.022(2) 0.026(3) -0.0050(19) -0.0008(19) 0.0005(17)
C7 0.023(3) 0.021(2) 0.038(3) -0.004(2) -0.001(2) -0.0034(19)
C8 0.020(2) 0.019(2) 0.048(4) -0.009(2) 0.001(2) -0.0026(18)
C9 0.016(2) 0.017(2) 0.032(3) -0.0062(19) -0.0016(19) -0.0036(16)
C10 0.016(2) 0.020(2) 0.041(3) -0.008(2) -0.001(2) -0.0028(17)
C11 0.014(2) 0.023(2) 0.033(3) -0.005(2) -0.004(2) -0.0046(17)
C12 0.016(2) 0.029(3) 0.043(3) -0.011(2) -0.002(2) -0.0042(19)
C13 0.015(2) 0.030(3) 0.040(3) -0.010(2) -0.003(2) -0.0026(19)
C14 0.017(2) 0.027(2) 0.027(3) -0.007(2) -0.005(2) 0.0011(18)
C15 0.019(2) 0.028(2) 0.025(3) -0.008(2) -0.0034(19) 0.0030(18)
C16 0.022(2) 0.024(2) 0.025(3) -0.010(2) -0.003(2) 0.0005(18)
C17 0.027(3) 0.025(3) 0.040(3) -0.012(2) -0.004(2) 0.003(2)
C18 0.028(3) 0.021(2) 0.037(3) -0.011(2) -0.004(2) 0.0041(19)
C19 0.023(2) 0.021(2) 0.029(3) -0.009(2) -0.004(2) 0.0019(18)
C20 0.021(2) 0.023(2) 0.039(3) -0.013(2) -0.001(2) -0.0025(18)
C21 0.024(3) 0.025(3) 0.048(4) -0.015(2) -0.008(3) 0.001(2)
C22 0.032(3) 0.027(3) 0.061(4) -0.019(3) -0.012(3) 0.001(2)
C23 0.014(2) 0.024(2) 0.063(4) -0.010(2) -0.002(3) -0.0017(19)
C24 0.026(3) 0.026(2) 0.093(5) -0.014(3) -0.014(3) -0.002(2)
C25 0.014(2) 0.027(2) 0.038(3) -0.019(2) -0.0022(19) 0.0005(18)
C26 0.015(2) 0.025(3) 0.041(3) -0.017(2) 0.000(2) -0.0013(18)
C27 0.019(2) 0.028(3) 0.052(3) -0.027(2) 0.001(2) -0.0029(19)
C28 0.018(3) 0.035(3) 0.055(3) -0.026(2) -0.005(2) 0.004(2)
C29 0.022(2) 0.033(3) 0.044(3) -0.020(2) -0.010(2) 0.006(2)
C30 0.021(2) 0.027(3) 0.038(3) -0.015(2) -0.001(2) 0.0007(19)
C31 0.018(3) 0.042(3) 0.059(4) -0.029(3) 0.008(2) -0.009(2)
C32 0.034(4) 0.077(5) 0.060(4) -0.031(4) 0.013(3) -0.021(3)
C33 0.032(3) 0.042(3) 0.070(5) -0.027(3) 0.016(3) -0.013(3)
C34 0.018(3) 0.049(4) 0.078(5) -0.035(3) 0.010(3) -0.009(2)
C35 0.034(3) 0.046(3) 0.044(3) -0.014(3) -0.012(3) 0.010(2)
C36 0.105(7) 0.066(5) 0.051(5) -0.021(4) -0.027(5) 0.016(5)
C37 0.063(5) 0.051(4) 0.060(5) -0.018(4) -0.016(4) 0.021(4)
C38 0.060(5) 0.086(6) 0.092(7) 0.035(5) -0.019(4) -0.003(4)
C39 0.016(2) 0.030(3) 0.035(3) -0.014(2) -0.0053(19) 0.0029(18)
C40 0.018(2) 0.033(3) 0.033(3) -0.016(2) -0.004(2) 0.002(2)
C41 0.018(2) 0.041(3) 0.036(3) -0.021(2) -0.004(2) 0.001(2)
C42 0.015(2) 0.044(3) 0.044(3) -0.022(2) -0.004(2) 0.008(2)
C43 0.027(3) 0.042(3) 0.042(3) -0.018(2) -0.009(2) 0.010(2)
C44 0.023(3) 0.032(3) 0.034(3) -0.013(2) -0.004(2) 0.002(2)
C45 0.028(3) 0.049(3) 0.039(3) -0.019(3) 0.005(2) -0.004(2)
C46 0.040(4) 0.065(4) 0.041(4) -0.024(3) 0.003(3) 0.001(3)
C47 0.039(4) 0.086(6) 0.055(5) -0.029(4) 0.012(3) -0.024(4)
C48 0.047(4) 0.060(4) 0.052(4) -0.007(3) 0.010(3) -0.002(3)
C49 0.040(3) 0.052(4) 0.048(4) -0.008(3) -0.013(3) 0.009(3)
C50 0.070(6) 0.055(5) 0.090(6) -0.009(4) -0.015(5) 0.013(4)
C51 0.062(5) 0.116(8) 0.092(6) 0.035(5) 0.003(5) 0.036(5)
C52 0.062(5) 0.074(5) 0.086(6) -0.015(5) -0.039(5) 0.012(4)
C53 0.100(7) 0.051(5) 0.096(5) 0.000(4) 0.006(5) 0.001(4)
C54 0.131(9) 0.107(8) 0.105(6) -0.008(5) 0.001(6) 0.052(7)
C55 0.162(10) 0.101(8) 0.118(6) -0.031(5) -0.009(6) 0.041(7)
C56 0.081(7) 0.059(6) 0.102(7) -0.014(5) -0.005(5) 0.013(5)
C57 0.114(6) 0.049(4) 0.073(5) -0.030(4) -0.005(4) -0.001(4)
C58 0.103(6) 0.052(5) 0.099(7) -0.031(5) 0.018(5) 0.005(5)
C59 0.251(15) 0.110(9) 0.080(6) -0.021(6) 0.020(7) 0.050(10)
C60 0.072(5) 0.066(5) 0.141(8) 0.009(5) -0.051(5) -0.028(4)
C61 0.076(6) 0.059(5) 0.116(8) -0.016(5) -0.044(6) 0.003(4)
C62 0.094(8) 0.121(8) 0.136(11) 0.007(7) -0.053(8) -0.058(7)
C63 0.104(8) 0.071(7) 0.112(7) -0.012(5) 0.005(6) -0.018(6)
C64 0.134(9) 0.089(9) 0.113(8) -0.021(7) 0.012(7) -0.016(8)
C65 0.135(8) 0.069(7) 0.110(7) -0.027(6) 0.012(7) 0.002(6)
C66 0.135(8) 0.069(7) 0.110(7) -0.027(6) 0.012(7) 0.002(6)
C67 0.056(6) 0.029(6) 0.093(9) -0.009(6) -0.018(6) -0.008(5)
C68 0.056(9) 0.043(10) 0.089(14) -0.011(11) -0.021(10) 0.001(8)
C69 0.060(13) 0.030(7) 0.093(14) -0.006(8) -0.021(12) -0.012(8)
C70 0.056(7) 0.042(6) 0.106(8) -0.011(6) -0.025(6) -0.011(5)
C71 0.062(10) 0.055(8) 0.110(12) -0.009(8) -0.021(9) 0.005(8)
C72 0.097(12) 0.077(12) 0.107(9) -0.006(8) -0.020(8) 0.015(10)
C121 0.053(4) 0.045(3) 0.030(3) -0.003(3) -0.001(3) 0.003(3)
C122 0.050(3) 0.041(3) 0.027(3) -0.005(2) 0.006(3) -0.004(2)
C123 0.049(3) 0.045(3) 0.031(3) -0.009(3) 0.007(3) -0.001(3)
C124 0.059(4) 0.044(3) 0.032(3) -0.010(3) 0.003(3) -0.005(3)
C125 0.051(4) 0.054(4) 0.028(3) -0.007(3) -0.002(3) -0.009(3)
P101 0.0257(8) 0.0240(8) 0.0286(9) -0.0042(6) 0.0020(7) -0.0082(6)
P102 0.0321(9) 0.0225(8) 0.0281(9) -0.0094(6) -0.0047(7) -0.0023(6)
P103 0.0231(8) 0.0314(9) 0.0289(9) -0.0045(7) -0.0033(7) 0.0023(6)
O101 0.024(2) 0.025(2) 0.034(2) -0.0062(17) 0.0006(17) -0.0098(17)
O102 0.036(3) 0.019(2) 0.029(2) -0.0041(16) -0.0039(18) -0.0046(18)
O103 0.019(2) 0.027(2) 0.028(2) -0.0049(16) -0.0028(16) 0.0044(16)
O104 0.040(3) 0.024(2) 0.036(3) -0.0055(18) 0.007(2) -0.0080(19)
O105 0.037(3) 0.038(3) 0.039(3) -0.010(2) 0.009(2) -0.011(2)
O106 0.050(3) 0.039(3) 0.033(3) -0.013(2) -0.006(2) 0.015(2)
O107 0.061(3) 0.032(2) 0.040(3) -0.010(2) -0.011(2) -0.014(2)
O108 0.031(2) 0.052(3) 0.036(3) -0.009(2) -0.005(2) -0.003(2)
O109 0.033(3) 0.037(2) 0.037(3) -0.002(2) 0.004(2) 0.009(2)
C101 0.085(5) 0.033(4) 0.050(4) -0.015(3) 0.019(4) -0.006(4)
C102 0.131(9) 0.069(7) 0.059(8) -0.014(6) 0.013(6) -0.045(7)
C103 0.037(4) 0.050(4) 0.063(5) -0.008(4) 0.003(3) -0.018(3)
C104 0.051(5) 0.074(6) 0.074(6) 0.006(5) -0.012(5) -0.018(5)
C105 0.048(4) 0.070(5) 0.057(5) -0.025(4) -0.014(4) 0.024(4)
C106 0.059(5) 0.100(8) 0.104(8) -0.032(7) -0.001(5) 0.027(5)
C107 0.085(7) 0.032(3) 0.067(5) -0.013(3) -0.016(5) -0.021(4)
C108 0.106(9) 0.058(6) 0.090(7) -0.038(5) -0.011(6) -0.027(6)
C109 0.041(4) 0.059(4) 0.050(5) -0.009(3) -0.013(3) -0.013(3)
C110 0.056(5) 0.081(7) 0.054(5) -0.010(5) -0.001(4) -0.005(4)
C111 0.049(4) 0.046(4) 0.053(4) -0.013(3) 0.008(4) 0.019(3)
C112 0.046(5) 0.049(4) 0.071(6) -0.002(4) 0.009(4) 0.015(4)
Dy21 0.02511(14) 0.01962(13) 0.03465(16) -0.00868(11) -0.00163(11) -0.00398(10)
Co21 0.0524(6) 0.0234(4) 0.0453(5) -0.0073(4) -0.0038(4) -0.0141(4)
Si21 0.0295(9) 0.0555(11) 0.0331(10) -0.0173(8) 0.0004(7) 0.0034(8)
Si22 0.093(2) 0.0963(19) 0.0531(14) -0.0444(14) 0.0320(14) -0.0360(16)
N201 0.023(2) 0.022(2) 0.033(2) -0.0109(18) 0.0000(17) -0.0008(16)
N202 0.028(2) 0.027(2) 0.033(2) -0.0083(19) 0.0010(18) 0.0005(18)
N203 0.024(2) 0.029(2) 0.033(2) -0.0112(18) 0.0018(18) -0.0026(17)
N204 0.021(2) 0.021(2) 0.032(2) -0.0082(17) -0.0017(17) -0.0001(16)
N205 0.050(4) 0.120(8) 0.184(11) -0.021(8) -0.015(5) -0.029(5)
N206 0.096(7) 0.084(5) 0.104(7) -0.028(5) 0.022(5) -0.008(5)
C201 0.024(2) 0.023(3) 0.034(3) -0.010(2) 0.0016(19) 0.0010(19)
C202 0.023(3) 0.037(3) 0.040(3) -0.016(2) 0.004(2) 0.004(2)
C203 0.023(3) 0.039(3) 0.046(3) -0.015(3) -0.004(2) 0.004(2)
C204 0.020(2) 0.025(3) 0.040(3) -0.011(2) -0.002(2) -0.001(2)
C205 0.027(2) 0.021(3) 0.038(3) -0.009(2) -0.006(2) 0.0022(19)
C206 0.031(3) 0.025(3) 0.033(3) -0.011(2) -0.005(2) -0.001(2)
C207 0.036(3) 0.046(4) 0.034(3) -0.014(3) -0.007(2) 0.007(3)
C208 0.040(3) 0.060(4) 0.037(3) -0.019(3) -0.004(3) 0.002(3)
C209 0.032(3) 0.036(3) 0.032(3) -0.013(2) 0.001(2) -0.001(2)
C210 0.032(3) 0.036(3) 0.037(3) -0.014(2) 0.000(2) -0.001(2)
C211 0.029(3) 0.026(3) 0.036(3) -0.010(2) 0.004(2) -0.005(2)
C212 0.026(3) 0.037(3) 0.039(3) -0.013(2) 0.006(2) -0.002(2)
C213 0.022(3) 0.041(3) 0.043(3) -0.014(3) 0.002(2) -0.001(2)
C214 0.021(2) 0.026(3) 0.040(3) -0.009(2) -0.001(2) -0.003(2)
C215 0.023(2) 0.023(2) 0.038(3) -0.009(2) -0.001(2) -0.0002(19)
C216 0.024(2) 0.025(3) 0.038(3) -0.010(2) -0.003(2) -0.0007(19)
C217 0.029(3) 0.040(3) 0.033(3) -0.012(2) -0.007(2) 0.002(2)
C218 0.033(3) 0.040(3) 0.030(3) -0.011(2) -0.001(2) -0.001(2)
C219 0.026(2) 0.024(3) 0.035(3) -0.010(2) 0.000(2) -0.0011(19)
C220 0.026(2) 0.023(3) 0.033(3) -0.008(2) 0.003(2) -0.0027(19)
C221 0.026(3) 0.028(3) 0.034(3) -0.009(2) -0.002(2) 0.003(2)
C222 0.027(3) 0.045(3) 0.034(3) -0.012(2) -0.002(2) 0.002(2)
C223 0.036(3) 0.050(4) 0.038(3) -0.014(3) 0.000(2) 0.004(3)
C224 0.043(4) 0.074(5) 0.039(3) -0.021(3) 0.003(3) 0.000(3)
C225 0.029(3) 0.034(3) 0.039(3) -0.015(2) -0.006(2) 0.005(2)
C226 0.031(3) 0.037(3) 0.050(4) -0.011(3) -0.012(3) 0.000(2)
C227 0.033(3) 0.048(3) 0.067(4) -0.012(3) -0.019(3) 0.000(2)
C228 0.035(3) 0.051(3) 0.066(4) -0.015(3) -0.022(3) 0.005(3)
C229 0.043(3) 0.042(3) 0.059(4) -0.013(3) -0.020(3) 0.010(2)
C230 0.037(3) 0.034(3) 0.044(3) -0.011(2) -0.011(3) 0.006(2)
C231 0.044(4) 0.067(4) 0.104(6) 0.010(4) -0.031(4) -0.023(3)
C232 0.079(7) 0.136(10) 0.121(7) 0.004(6) -0.012(5) -0.049(7)
C233 0.061(5) 0.101(8) 0.158(10) 0.017(7) -0.045(6) -0.031(5)
C234 0.077(6) 0.066(5) 0.178(11) -0.001(6) -0.033(7) -0.025(4)
C235 0.068(5) 0.055(4) 0.084(5) 0.006(4) -0.040(4) 0.008(3)
C236 0.095(6) 0.095(8) 0.153(10) 0.025(7) -0.034(6) 0.030(5)
C237 0.148(11) 0.110(8) 0.084(6) 0.007(5) -0.031(6) -0.028(7)
C238 0.121(8) 0.069(6) 0.153(10) 0.032(6) -0.080(7) -0.012(5)
C239 0.025(3) 0.030(3) 0.037(3) -0.014(2) 0.000(2) 0.001(2)
C240 0.032(3) 0.029(3) 0.045(3) -0.017(2) -0.009(3) 0.003(2)
C241 0.035(3) 0.036(3) 0.045(3) -0.019(2) -0.009(3) 0.009(2)
C242 0.026(3) 0.041(3) 0.044(4) -0.018(3) -0.008(3) 0.007(2)
C243 0.027(3) 0.036(3) 0.040(3) -0.014(2) 0.000(2) -0.003(2)
C244 0.026(3) 0.031(3) 0.041(3) -0.015(2) -0.001(2) 0.001(2)
C245 0.065(4) 0.039(3) 0.063(4) -0.027(3) -0.030(3) 0.025(3)
C246 0.142(8) 0.042(4) 0.059(4) -0.023(3) -0.025(4) 0.002(4)
C247 0.061(5) 0.039(4) 0.061(4) -0.028(3) -0.017(4) 0.016(3)
C248 0.061(5) 0.074(6) 0.160(9) -0.070(6) -0.039(5) 0.035(4)
C249 0.032(3) 0.047(3) 0.053(4) -0.019(3) -0.003(3) -0.012(2)
C250 0.037(4) 0.061(4) 0.053(4) -0.025(3) -0.002(3) -0.013(3)
C251 0.058(5) 0.053(4) 0.091(6) -0.038(4) -0.016(4) -0.010(3)
C252 0.050(4) 0.082(6) 0.059(5) -0.027(4) 0.007(3) -0.033(4)
C253 0.044(4) 0.086(5) 0.065(5) -0.037(4) -0.004(3) -0.004(3)
C254 0.045(4) 0.086(5) 0.082(6) -0.035(5) -0.013(4) -0.006(4)
C255 0.055(4) 0.088(6) 0.096(7) -0.028(5) -0.013(4) -0.011(4)
C256 0.052(4) 0.091(7) 0.150(10) -0.027(7) -0.018(5) -0.014(4)
C257 0.027(3) 0.070(4) 0.049(4) -0.030(3) -0.002(3) 0.005(3)
C258 0.055(5) 0.086(6) 0.086(6) -0.013(5) 0.002(5) 0.025(4)
C259 0.038(4) 0.105(7) 0.070(5) -0.048(5) 0.010(4) 0.001(4)
C260 0.076(5) 0.062(4) 0.039(4) -0.009(3) 0.017(3) 0.006(3)
C261 0.105(7) 0.073(6) 0.069(6) -0.019(5) 0.017(5) -0.011(5)
C262 0.093(6) 0.073(6) 0.055(5) -0.003(4) 0.000(4) 0.027(5)
C263 0.060(5) 0.076(4) 0.062(5) -0.031(4) 0.001(4) 0.000(4)
C264 0.060(5) 0.080(5) 0.060(5) -0.031(4) 0.001(4) -0.006(4)
C265 0.057(5) 0.085(5) 0.077(5) -0.030(4) -0.014(4) -0.006(4)
C266 0.075(6) 0.084(5) 0.080(6) -0.032(4) 0.013(5) -0.006(4)
C267 0.079(6) 0.205(9) 0.152(9) -0.115(7) 0.031(5) -0.057(5)
C268 0.100(9) 0.242(15) 0.261(18) -0.166(15) 0.008(10) -0.030(9)
C269 0.123(10) 0.211(12) 0.113(10) -0.088(10) 0.022(8) -0.088(9)
C270 0.227(11) 0.112(6) 0.077(6) -0.034(5) 0.030(7) -0.033(6)
C271 0.213(15) 0.116(8) 0.173(13) -0.057(9) 0.066(11) -0.051(9)
C272 0.266(13) 0.097(10) 0.27(2) -0.015(11) -0.071(12) -0.029(9)
C321 0.079(4) 0.032(3) 0.083(5) -0.009(3) -0.010(4) -0.022(3)
C322 0.078(4) 0.031(3) 0.091(5) -0.014(3) 0.012(4) -0.029(3)
C323 0.084(5) 0.025(3) 0.059(4) -0.007(3) 0.002(3) -0.020(3)
C324 0.074(4) 0.024(3) 0.064(4) -0.013(3) 0.001(3) -0.012(3)
C325 0.084(5) 0.033(3) 0.072(4) -0.019(3) -0.003(3) -0.023(3)
P301 0.0441(18) 0.0194(14) 0.081(2) -0.0150(15) -0.0094(17) 0.0009(12)
P302 0.065(2) 0.0337(16) 0.0385(17) -0.0089(13) 0.0033(15) -0.0233(15)
P303 0.0465(18) 0.0232(14) 0.0501(19) -0.0125(12) -0.0145(15) -0.0087(12)
O301 0.033(4) 0.026(3) 0.055(5) -0.009(3) -0.001(3) -0.006(3)
O302 0.051(5) 0.035(3) 0.037(4) -0.014(3) 0.008(3) -0.018(3)
O303 0.045(4) 0.028(3) 0.042(4) -0.009(3) -0.010(3) -0.010(3)
O304 0.092(6) 0.055(6) 0.093(6) -0.035(5) 0.021(5) -0.002(5)
O305 0.073(5) 0.053(5) 0.140(8) -0.002(6) -0.033(6) 0.006(4)
O306 0.089(6) 0.053(5) 0.053(5) -0.017(4) -0.009(5) -0.018(5)
O307 0.071(6) 0.059(6) 0.051(5) -0.017(5) 0.014(4) -0.028(5)
O308 0.052(4) 0.041(5) 0.074(6) -0.020(5) -0.011(4) -0.013(3)
O309 0.082(7) 0.037(4) 0.049(4) -0.015(3) -0.021(4) -0.008(5)
C301 0.083(7) 0.070(8) 0.099(8) -0.019(7) 0.001(6) 0.008(6)
C302 0.088(13) 0.113(14) 0.090(10) -0.021(10) 0.012(8) 0.001(12)
C303 0.069(7) 0.065(7) 0.103(9) -0.014(7) -0.019(7) 0.018(6)
C304 0.053(11) 0.071(10) 0.127(13) 0.006(10) -0.016(10) 0.009(9)
C305 0.102(9) 0.086(8) 0.065(8) -0.024(6) -0.014(7) -0.036(7)
C306 0.138(13) 0.125(14) 0.101(13) -0.031(11) -0.036(11) -0.019(11)
C307 0.078(8) 0.085(8) 0.067(7) -0.030(6) 0.023(6) -0.029(7)
C308 0.085(10) 0.130(14) 0.103(14) -0.047(13) 0.037(10) -0.040(10)
C309 0.063(7) 0.051(7) 0.113(9) -0.010(6) 0.000(7) 0.001(6)
C310 0.135(14) 0.063(11) 0.141(12) -0.029(10) 0.040(11) -0.010(10)
C311 0.074(7) 0.049(6) 0.054(5) -0.009(5) -0.016(5) -0.001(6)
C312 0.077(9) 0.062(9) 0.065(8) -0.016(7) -0.019(7) 0.014(7)
P501 0.047(2) 0.0246(16) 0.050(2) -0.0061(15) -0.0096(17) -0.0070(14)
P502 0.041(2) 0.0344(18) 0.049(2) -0.0068(15) 0.0009(17) -0.0168(15)
P503 0.051(2) 0.0212(15) 0.044(2) -0.0117(14) -0.0051(16) -0.0070(14)
O501 0.038(5) 0.026(3) 0.058(5) -0.004(3) -0.015(4) -0.004(3)
O502 0.036(4) 0.034(4) 0.060(5) -0.016(3) 0.010(4) -0.016(3)
O503 0.062(5) 0.025(3) 0.045(5) -0.014(3) 0.005(4) -0.011(3)
O504 0.049(4) 0.022(4) 0.053(5) -0.013(4) -0.001(4) 0.000(3)
O505 0.075(8) 0.060(6) 0.058(5) -0.012(4) -0.001(5) -0.023(6)
O506 0.057(6) 0.063(6) 0.053(5) -0.011(4) 0.009(4) -0.021(5)
O507 0.045(5) 0.046(5) 0.072(6) -0.007(5) -0.006(4) -0.022(4)
O508 0.073(6) 0.044(5) 0.052(5) -0.010(4) -0.021(5) -0.007(5)
O509 0.065(5) 0.039(5) 0.052(6) -0.017(5) -0.013(4) 0.017(4)
C501 0.063(6) 0.060(7) 0.095(9) -0.021(7) -0.015(6) 0.007(5)
C502 0.064(11) 0.070(12) 0.128(16) -0.027(11) -0.022(10) 0.014(9)
C503 0.104(10) 0.089(8) 0.072(7) -0.030(6) 0.001(7) -0.018(8)
C504 0.119(15) 0.097(14) 0.093(11) -0.048(11) -0.017(11) 0.007(12)
C505 0.078(9) 0.085(8) 0.063(7) -0.018(6) 0.017(7) -0.009(7)
C506 0.117(18) 0.125(15) 0.072(10) -0.017(10) 0.032(10) -0.009(15)
C507 0.051(6) 0.037(6) 0.072(7) -0.019(5) -0.009(5) -0.017(5)
C508 0.062(8) 0.036(7) 0.037(8) 0.000(6) 0.001(7) -0.008(6)
C509 0.098(8) 0.053(7) 0.063(7) -0.012(6) -0.031(6) 0.004(7)
C510 0.120(13) 0.061(10) 0.071(8) -0.010(7) -0.021(8) -0.010(10)
C511 0.083(7) 0.063(8) 0.073(8) -0.020(8) -0.008(6) 0.003(6)
C512 0.089(15) 0.143(19) 0.084(9) -0.040(10) 0.006(9) -0.015(14)
Si2A 0.041(2) 0.0238(10) 0.095(5) -0.011(2) -0.011(3) -0.0131(10)
N6A 0.160(11) 0.149(11) 0.125(9) -0.020(9) -0.035(9) 0.003(10)
C63A 0.065(8) 0.048(8) 0.103(8) -0.019(7) -0.018(7) -0.011(6)
C64A 0.118(11) 0.104(13) 0.107(9) -0.005(8) -0.012(8) -0.010(10)
C65A 0.160(11) 0.149(11) 0.125(9) -0.020(9) -0.035(9) 0.003(10)
C66A 0.160(11) 0.149(11) 0.125(9) -0.020(9) -0.035(9) 0.003(10)
C67A 0.075(7) 0.042(6) 0.099(7) -0.023(5) -0.001(6) -0.036(5)
C68A 0.079(9) 0.090(12) 0.097(12) -0.032(10) -0.012(8) -0.022(8)
C69A 0.116(11) 0.106(13) 0.128(10) -0.009(9) -0.023(9) -0.026(10)
C70A 0.055(6) 0.034(6) 0.088(9) -0.004(6) -0.008(6) -0.004(5)
C71A 0.044(11) 0.041(7) 0.096(14) -0.013(8) -0.003(10) 0.001(7)
C72A 0.043(8) 0.047(10) 0.087(13) -0.013(10) 0.003(8) 0.002(7)
Si2B 0.041(2) 0.0238(10) 0.095(5) -0.011(2) -0.011(3) -0.0131(10)
N6B 0.124(8) 0.063(8) 0.102(9) -0.035(7) 0.017(7) 0.009(7)
C63B 0.104(8) 0.063(9) 0.107(7) -0.013(6) 0.010(6) -0.017(7)
C64B 0.122(9) 0.071(10) 0.107(8) -0.017(7) 0.003(7) -0.003(8)
C65B 0.124(8) 0.063(8) 0.102(9) -0.035(7) 0.017(7) 0.009(7)
C66B 0.124(8) 0.063(8) 0.102(9) -0.035(7) 0.017(7) 0.009(7)
C67B 0.053(7) 0.032(6) 0.096(9) -0.010(6) -0.007(7) -0.008(5)
C68B 0.056(11) 0.046(13) 0.097(15) -0.010(12) -0.009(11) -0.003(10)
C69B 0.063(13) 0.041(9) 0.105(16) -0.015(10) 0.000(13) -0.013(8)
C70B 0.051(7) 0.040(7) 0.100(8) -0.014(6) -0.017(6) -0.013(6)
C71B 0.070(12) 0.060(12) 0.112(14) -0.015(11) -0.016(10) 0.004(10)
C72B 0.062(13) 0.060(14) 0.102(9) -0.010(8) -0.014(8) 0.004(11)

loop_
_atom_type_symbol
_atom_type_description
_atom_type_scat_dispersion_real
_atom_type_scat_dispersion_imag
_atom_type_scat_source
C C 0.0033 0.0016 'International Tables Vol C Tables 4.2.6.8 and 6.1.1.4'
H H 0.0000 0.0000 'International Tables Vol C Tables 4.2.6.8 and 6.1.1.4'
Co Co 0.3494 0.9721 'International Tables Vol C Tables 4.2.6.8 and 6.1.1.4'
Dy Dy -0.1892 4.4098 'International Tables Vol C Tables 4.2.6.8 and 6.1.1.4'
N N 0.0061 0.0033 'International Tables Vol C Tables 4.2.6.8 and 6.1.1.4'
O O 0.0106 0.0060 'International Tables Vol C Tables 4.2.6.8 and 6.1.1.4'
P P 0.1023 0.0942 'International Tables Vol C Tables 4.2.6.8 and 6.1.1.4'
Si Si 0.0817 0.0704 'International Tables Vol C Tables 4.2.6.8 and 6.1.1.4'

loop_
_geom_angle_atom_site_label_1
_geom_angle_atom_site_label_2
_geom_angle_atom_site_label_3
_geom_angle
N1 Dy1 N2 74.12(14)
N1 Dy1 N4 75.89(14)
N3 Dy1 N1 118.04(15)
N3 Dy1 N2 75.29(14)
N3 Dy1 N4 74.81(14)
N4 Dy1 N2 119.76(15)
O101 Dy1 N1 77.99(15)
O101 Dy1 N2 116.96(15)
O101 Dy1 N3 163.00(15)
O101 Dy1 N4 105.92(15)
O101 Dy1 O102 79.85(15)
O101 Dy1 O103 78.29(15)
O102 Dy1 N1 130.14(16)
O102 Dy1 N2 77.29(15)
O102 Dy1 N3 92.31(16)
O102 Dy1 N4 153.67(16)
O102 Dy1 O103 76.48(15)
O103 Dy1 N1 139.40(15)
O103 Dy1 N2 146.45(14)
O103 Dy1 N3 85.24(15)
O103 Dy1 N4 79.58(15)
O401 Dy1 N1 76.4(7)
O401 Dy1 N2 90.7(8)
O401 Dy1 N3 154.9(8)
O401 Dy1 N4 130.2(8)
O402 Dy1 N1 148.5(10)
O402 Dy1 N2 86.0(8)
O402 Dy1 N3 78.6(9)
O402 Dy1 N4 135.6(10)
O402 Dy1 O401 79.7(10)
O403 Dy1 N1 115.7(9)
O403 Dy1 N2 165.8(8)
O403 Dy1 N3 106.5(8)
O403 Dy1 N4 73.7(7)
O403 Dy1 O401 82.3(9)
O403 Dy1 O402 80.7(9)
C121 Co1 C125 39.6(3)
C121 Co1 P101 119.7(2)
C121 Co1 P102 145.2(2)
C121 Co1 P103 92.7(2)
C121 Co1 P401 147.1(5)
C121 Co1 P402 126.0(5)
C121 Co1 P403 97.1(5)
C122 Co1 C121 39.4(3)
C122 Co1 C123 39.9(3)
C122 Co1 C124 66.4(3)
C122 Co1 C125 66.3(3)
C122 Co1 P101 90.8(2)
C122 Co1 P102 148.1(2)
C122 Co1 P103 121.0(2)
C122 Co1 P401 107.7(5)
C122 Co1 P402 162.0(5)
C122 Co1 P403 99.6(5)
C123 Co1 C121 66.7(3)
C123 Co1 C124 39.5(3)
C123 Co1 C125 66.3(3)
C123 Co1 P101 98.1(2)
C123 Co1 P102 108.1(2)
C123 Co1 P103 159.1(2)
C123 Co1 P401 88.1(5)
C123 Co1 P402 133.2(5)
C123 Co1 P403 133.2(5)
C124 Co1 C121 66.4(3)
C124 Co1 C125 39.3(3)
C124 Co1 P101 134.5(2)
C124 Co1 P102 87.8(2)
C124 Co1 P103 136.0(2)
C124 Co1 P401 107.6(4)
C124 Co1 P402 99.3(5)
C124 Co1 P403 163.3(5)
C125 Co1 P101 157.0(2)
C125 Co1 P102 105.8(2)
C125 Co1 P103 100.1(2)
C125 Co1 P401 146.8(5)
C125 Co1 P402 95.7(5)
C125 Co1 P403 128.0(5)
P101 Co1 P103 89.44(7)
P102 Co1 P101 94.92(7)
P102 Co1 P103 90.50(7)
P402 Co1 P401 86.6(6)
P403 Co1 P401 84.7(5)
P403 Co1 P402 92.5(6)
C22 Si1 C53 106.4(4)
C22 Si1 C57 107.7(4)
C22 Si1 C60 105.3(4)
C53 Si1 C57 110.3(4)
C53 Si1 C60 108.6(5)
C57 Si1 C60 117.9(5)
C24 Si2 C63 102.0(8)
C24 Si2 C67 105.6(8)
C24 Si2 C70 105.6(9)
C67 Si2 C63 118.1(11)
C70 Si2 C63 113.1(10)
C70 Si2 C67 110.9(9)
C1 N1 Dy1 124.0(3)
C1 N1 C4 106.7(4)
C4 N1 Dy1 124.8(3)
C6 N2 Dy1 124.9(3)
C9 N2 Dy1 121.0(3)
C9 N2 C6 105.9(4)
C11 N3 Dy1 122.9(3)
C11 N3 C14 106.0(4)
C14 N3 Dy1 126.0(3)
C16 N4 Dy1 125.0(3)
C19 N4 Dy1 123.1(3)
C19 N4 C16 106.4(4)
N1 C1 C2 109.7(4)
N1 C1 C20 125.7(5)
C20 C1 C2 124.5(5)
C1 C2 H2 126.5
C3 C2 C1 106.9(5)
C3 C2 H2 126.5
C2 C3 H3 126.1
C2 C3 C4 107.8(5)
C4 C3 H3 126.1
N1 C4 C3 108.8(4)
N1 C4 C5 125.7(4)
C5 C4 C3 125.3(5)
C4 C5 C25 115.4(4)
C6 C5 C4 126.2(5)
C6 C5 C25 118.2(4)
N2 C6 C5 124.1(4)
N2 C6 C7 110.0(4)
C5 C6 C7 125.9(5)
C6 C7 H7 126.3
C8 C7 C6 107.4(5)
C8 C7 H7 126.3
C7 C8 H8 126.8
C7 C8 C9 106.4(5)
C9 C8 H8 126.8
N2 C9 C8 110.3(4)
N2 C9 C10 124.6(4)
C10 C9 C8 125.0(4)
C9 C10 C11 127.5(5)
C9 C10 C23 116.9(5)
C11 C10 C23 115.4(5)
N3 C11 C10 124.3(5)
N3 C11 C12 110.3(4)
C10 C11 C12 125.3(5)
C11 C12 H12 126.6
C13 C12 C11 106.8(5)
C13 C12 H12 126.6
C12 C13 H13 126.1
C12 C13 C14 107.7(5)
C14 C13 H13 126.1
N3 C14 C13 109.1(4)
N3 C14 C15 125.9(5)
C15 C14 C13 125.0(5)
C14 C15 C39 116.6(5)
C16 C15 C14 126.0(5)
C16 C15 C39 117.2(4)
N4 C16 C15 124.3(4)
N4 C16 C17 108.9(4)
C15 C16 C17 126.5(5)
C16 C17 H17 126.1
C18 C17 C16 107.8(5)
C18 C17 H17 126.1
C17 C18 H18 126.5
C17 C18 C19 106.9(5)
C19 C18 H18 126.5
N4 C19 C18 109.9(4)
N4 C19 C20 124.9(5)
C20 C19 C18 124.9(5)
C1 C20 C21 115.4(5)
C19 C20 C1 127.2(5)
C19 C20 C21 117.3(5)
C22 C21 C20 174.7(6)
C21 C22 Si1 174.7(6)
C24 C23 C10 179.3(7)
C23 C24 Si2 175.5(8)
C23 C24 Si2A 171.8(9)
C23 C24 Si2B 165.7(10)
C26 C25 C5 119.5(5)
C26 C25 C30 119.3(5)
C30 C25 C5 121.1(5)
C25 C26 H26 119.5
C25 C26 C27 121.0(5)
C27 C26 H26 119.5
C26 C27 C31 118.8(5)
C28 C27 C26 117.8(5)
C28 C27 C31 123.3(5)
C27 C28 H28 118.4
C27 C28 C29 123.2(5)
C29 C28 H28 118.4
C28 C29 C30 117.2(5)
C28 C29 C35 121.9(5)
C30 C29 C35 120.8(6)
C25 C30 C29 121.5(5)
C25 C30 H30 119.3
C29 C30 H30 119.3
C27 C31 C33 108.6(5)
C27 C31 C34 111.2(5)
C32 C31 C27 110.7(5)
C32 C31 C33 108.9(6)
C32 C31 C34 107.8(5)
C34 C31 C33 109.7(5)
C31 C32 H32A 109.5
C31 C32 H32B 109.5
C31 C32 H32C 109.5
H32A C32 H32B 109.5
H32A C32 H32C 109.5
H32B C32 H32C 109.5
C31 C33 H33A 109.5
C31 C33 H33B 109.5
C31 C33 H33C 109.5
H33A C33 H33B 109.5
H33A C33 H33C 109.5
H33B C33 H33C 109.5
C31 C34 H34A 109.5
C31 C34 H34B 109.5
C31 C34 H34C 109.5
H34A C34 H34B 109.5
H34A C34 H34C 109.5
H34B C34 H34C 109.5
C36 C35 C29 108.8(6)
C36 C35 C37 108.2(6)
C36 C35 C38 110.7(8)
C37 C35 C29 112.0(6)
C38 C35 C29 111.8(6)
C38 C35 C37 105.3(7)
C35 C36 H36A 109.5
C35 C36 H36B 109.5
C35 C36 H36C 109.5
H36A C36 H36B 109.5
H36A C36 H36C 109.5
H36B C36 H36C 109.5
C35 C37 H37A 109.5
C35 C37 H37B 109.5
C35 C37 H37C 109.5
H37A C37 H37B 109.5
H37A C37 H37C 109.5
H37B C37 H37C 109.5
C35 C38 H38A 109.5
C35 C38 H38B 109.5
C35 C38 H38C 109.5
H38A C38 H38B 109.5
H38A C38 H38C 109.5
H38B C38 H38C 109.5
C40 C39 C15 119.7(5)
C44 C39 C15 121.2(5)
C44 C39 C40 119.1(5)
C39 C40 H40 119.2
C39 C40 C41 121.6(5)
C41 C40 H40 119.2
C40 C41 C45 122.6(5)
C42 C41 C40 117.7(5)
C42 C41 C45 119.7(5)
C41 C42 H42 118.8
C41 C42 C43 122.5(5)
C43 C42 H42 118.8
C42 C43 C49 119.0(5)
C44 C43 C42 117.8(5)
C44 C43 C49 123.2(6)
C39 C44 C43 121.4(6)
C39 C44 H44 119.3
C43 C44 H44 119.3
C46 C45 C41 109.6(5)
C47 C45 C41 109.6(5)
C47 C45 C46 109.6(6)
C47 C45 C48 107.8(6)
C48 C45 C41 112.4(5)
C48 C45 C46 107.7(6)
C45 C46 H46A 109.5
C45 C46 H46B 109.5
C45 C46 H46C 109.5
H46A C46 H46B 109.5
H46A C46 H46C 109.5
H46B C46 H46C 109.5
C45 C47 H47A 109.5
C45 C47 H47B 109.5
C45 C47 H47C 109.5
H47A C47 H47B 109.5
H47A C47 H47C 109.5
H47B C47 H47C 109.5
C45 C48 H48A 109.5
C45 C48 H48B 109.5
C45 C48 H48C 109.5
H48A C48 H48B 109.5
H48A C48 H48C 109.5
H48B C48 H48C 109.5
C50 C49 C43 110.8(6)
C51 C49 C43 112.6(6)
C51 C49 C50 107.2(8)
C51 C49 C52 110.1(8)
C52 C49 C43 108.7(6)
C52 C49 C50 107.3(7)
C49 C50 H50A 109.5
C49 C50 H50B 109.5
C49 C50 H50C 109.5
H50A C50 H50B 109.5
H50A C50 H50C 109.5
H50B C50 H50C 109.5
C49 C51 H51A 109.5
C49 C51 H51B 109.5
C49 C51 H51C 109.5
H51A C51 H51B 109.5
H51A C51 H51C 109.5
H51B C51 H51C 109.5
C49 C52 H52A 109.5
C49 C52 H52B 109.5
C49 C52 H52C 109.5
H52A C52 H52B 109.5
H52A C52 H52C 109.5
H52B C52 H52C 109.5
Si1 C53 H53A 109.3
Si1 C53 H53B 109.3
H53A C53 H53B 107.9
C54 C53 Si1 111.7(7)
C54 C53 H53A 109.3
C54 C53 H53B 109.3
C53 C54 H54A 108.1
C53 C54 H54B 108.1
H54A C54 H54B 107.3
C55 C54 C53 116.8(10)
C55 C54 H54A 108.1
C55 C54 H54B 108.1
C54 C55 H55A 106.7
C54 C55 H55B 106.7
C54 C55 C56 122.4(11)
H55A C55 H55B 106.6
C56 C55 H55A 106.7
C56 C55 H55B 106.7
N5 C56 C55 173.8(14)
Si1 C57 H57 106.7
C58 C57 Si1 112.0(6)
C58 C57 H57 106.7
C58 C57 C59 109.6(10)
C59 C57 Si1 114.6(7)
C59 C57 H57 106.7
C57 C58 H58A 109.5
C57 C58 H58B 109.5
C57 C58 H58C 109.5
H58A C58 H58B 109.5
H58A C58 H58C 109.5
H58B C58 H58C 109.5
C57 C59 H59A 109.5
C57 C59 H59B 109.5
C57 C59 H59C 109.5
H59A C59 H59B 109.5
H59A C59 H59C 109.5
H59B C59 H59C 109.5
Si1 C60 H60 101.3
C61 C60 Si1 116.6(7)
C61 C60 H60 101.3
C61 C60 C62 118.7(9)
C62 C60 Si1 113.5(8)
C62 C60 H60 101.3
C60 C61 H61A 109.5
C60 C61 H61B 109.5
C60 C61 H61C 109.5
H61A C61 H61B 109.5
H61A C61 H61C 109.5
H61B C61 H61C 109.5
C60 C62 H62A 109.5
C60 C62 H62B 109.5
C60 C62 H62C 109.5
H62A C62 H62B 109.5
H62A C62 H62C 109.5
H62B C62 H62C 109.5
Si2 C63 H63A 106.7
Si2 C63 H63B 106.7
H63A C63 H63B 106.6
C64 C63 Si2 122.4(16)
C64 C63 H63A 106.7
C64 C63 H63B 106.7
C63 C64 H64A 105.9
C63 C64 H64B 105.9
H64A C64 H64B 106.3
C65 C64 C63 126(2)
C65 C64 H64A 105.9
C65 C64 H64B 105.9
C64 C65 H65A 97.4
C64 C65 H65B 97.4
H65A C65 H65B 103.6
C66 C65 C64 156(2)
C66 C65 H65A 97.4
C66 C65 H65B 97.4
N6 C66 C65 172(3)
Si2 C67 H67 104.5
C68 C67 Si2 112.7(14)
C68 C67 H67 104.5
C68 C67 C69 117.3(16)
C69 C67 Si2 111.8(14)
C69 C67 H67 104.5
C67 C68 H68A 109.5
C67 C68 H68B 109.5
C67 C68 H68C 109.5
H68A C68 H68B 109.5
H68A C68 H68C 109.5
H68B C68 H68C 109.5
C67 C69 H69A 109.5
C67 C69 H69B 109.5
C67 C69 H69C 109.5
H69A C69 H69B 109.5
H69A C69 H69C 109.5
H69B C69 H69C 109.5
Si2 C70 H70 109.9
C71 C70 Si2 120.8(16)
C71 C70 H70 109.9
C71 C70 C72 94.3(17)
C72 C70 Si2 111.0(14)
C72 C70 H70 109.9
C70 C71 H71A 109.5
C70 C71 H71B 109.5
C70 C71 H71C 109.5
H71A C71 H71B 109.5
H71A C71 H71C 109.5
H71B C71 H71C 109.5
C70 C72 H72A 109.5
C70 C72 H72B 109.5
C70 C72 H72C 109.5
H72A C72 H72B 109.5
H72A C72 H72C 109.5
H72B C72 H72C 109.5
Co1 C121 H121 125.4
C122 C121 Co1 69.7(4)
C122 C121 H121 126.2
C122 C121 C125 107.6(7)
C125 C121 Co1 70.2(4)
C125 C121 H121 126.2
Co1 C122 H122 124.8
C121 C122 Co1 70.8(4)
C121 C122 H122 125.8
C121 C122 C123 108.4(6)
C123 C122 Co1 70.2(4)
C123 C122 H122 125.8
Co1 C123 H123 125.0
C122 C123 Co1 69.8(4)
C122 C123 H123 126.3
C124 C123 Co1 70.5(4)
C124 C123 C122 107.5(7)
C124 C123 H123 126.3
Co1 C124 H124 125.3
C123 C124 Co1 70.0(4)
C123 C124 H124 125.8
C123 C124 C125 108.4(6)
C125 C124 Co1 70.5(4)
C125 C124 H124 125.8
Co1 C125 H125 125.3
C121 C125 Co1 70.1(4)
C121 C125 H125 125.9
C124 C125 Co1 70.2(4)
C124 C125 C121 108.1(7)
C124 C125 H125 125.9
O101 P101 Co1 119.17(18)
O101 P101 O104 108.5(3)
O101 P101 O105 109.1(3)
O104 P101 Co1 110.0(2)
O105 P101 Co1 107.4(2)
O105 P101 O104 101.2(3)
O102 P102 Co1 120.49(18)
O102 P102 O106 107.0(3)
O102 P102 O107 109.8(3)
O106 P102 Co1 111.5(2)
O107 P102 Co1 106.2(3)
O107 P102 O106 99.9(4)
O103 P103 Co1 118.85(18)
O103 P103 O108 108.4(3)
O103 P103 O109 109.0(3)
O108 P103 Co1 111.0(2)
O108 P103 O109 99.9(3)
O109 P103 Co1 107.9(2)
P101 O101 Dy1 135.5(2)
P102 O102 Dy1 135.7(2)
P103 O103 Dy1 136.4(2)
C101 O104 P101 123.4(5)
C103 O105 P101 120.9(6)
C105 O106 P102 120.0(5)
C107 O107 P102 120.1(6)
C109 O108 P103 122.5(6)
C111 O109 P103 120.2(5)
O104 C101 H10A 108.7
O104 C101 H10B 108.7
H10A C101 H10B 107.6
C102 C101 O104 114.2(10)
C102 C101 H10A 108.7
C102 C101 H10B 108.7
C101 C102 H10C 109.5
C101 C102 H10D 109.5
C101 C102 H10E 109.5
H10C C102 H10D 109.5
H10C C102 H10E 109.5
H10D C102 H10E 109.5
O105 C103 H10F 109.3
O105 C103 H10G 109.3
O105 C103 C104 111.7(7)
H10F C103 H10G 107.9
C104 C103 H10F 109.3
C104 C103 H10G 109.3
C103 C104 H10H 109.5
C103 C104 H10I 109.5
C103 C104 H10J 109.5
H10H C104 H10I 109.5
H10H C104 H10J 109.5
H10I C104 H10J 109.5
O106 C105 H10K 109.5
O106 C105 H10L 109.5
O106 C105 C106 110.7(8)
H10K C105 H10L 108.1
C106 C105 H10K 109.5
C106 C105 H10L 109.5
C105 C106 H10M 109.5
C105 C106 H10N 109.5
C105 C106 H10O 109.5
H10M C106 H10N 109.5
H10M C106 H10O 109.5
H10N C106 H10O 109.5
O107 C107 H10P 109.9
O107 C107 H10Q 109.9
O107 C107 C108 109.1(8)
H10P C107 H10Q 108.3
C108 C107 H10P 109.9
C108 C107 H10Q 109.9
C107 C108 H10R 109.5
C107 C108 H10S 109.5
C107 C108 H10T 109.5
H10R C108 H10S 109.5
H10R C108 H10T 109.5
H10S C108 H10T 109.5
O108 C109 H10U 109.5
O108 C109 H10V 109.5
O108 C109 C110 110.6(9)
H10U C109 H10V 108.1
C110 C109 H10U 109.5
C110 C109 H10V 109.5
C109 C110 H11A 109.5
C109 C110 H11B 109.5
C109 C110 H11C 109.5
H11A C110 H11B 109.5
H11A C110 H11C 109.5
H11B C110 H11C 109.5
O109 C111 H11D 110.1
O109 C111 H11E 110.1
O109 C111 C112 108.0(7)
H11D C111 H11E 108.4
C112 C111 H11D 110.1
C112 C111 H11E 110.1
C111 C112 H11F 109.5
C111 C112 H11G 109.5
C111 C112 H11H 109.5
H11F C112 H11G 109.5
H11F C112 H11H 109.5
H11G C112 H11H 109.5
O401 P401 Co1 119.4(14)
O401 P401 O404 112(2)
O401 P401 O405 110.6(18)
O404 P401 Co1 101.1(16)
O405 P401 Co1 111.8(19)
O405 P401 O404 100(2)
O402 P402 Co1 123.6(15)
O402 P402 O406 109(2)
O402 P402 O407 114.1(19)
O406 P402 Co1 110(2)
O407 P402 Co1 97.3(15)
O407 P402 O406 100(2)
O403 P403 Co1 119.1(14)
O403 P403 O408 109.8(19)
O403 P403 O409 105.4(18)
O408 P403 Co1 102(2)
O408 P403 O409 99(2)
O409 P403 Co1 119.8(17)
P401 O401 Dy1 133.1(18)
P402 O402 Dy1 132.6(19)
P403 O403 Dy1 135.6(18)
C401 O404 P401 127(3)
C403 O405 P401 121(3)
C405 O406 P402 121(3)
C407 O407 P402 121(3)
C409 O408 P403 127(3)
C411 O409 P403 118(3)
O404 C401 H40A 108.2
O404 C401 H40B 108.2
H40A C401 H40B 107.3
C402 C401 O404 117(3)
C402 C401 H40A 108.2
C402 C401 H40B 108.2
C401 C402 H40C 109.5
C401 C402 H40D 109.5
C401 C402 H40E 109.5
H40C C402 H40D 109.5
H40C C402 H40E 109.5
H40D C402 H40E 109.5
O405 C403 H40F 110.5
O405 C403 H40G 110.5
O405 C403 C404 106(3)
H40F C403 H40G 108.7
C404 C403 H40F 110.5
C404 C403 H40G 110.5
C403 C404 H40H 109.5
C403 C404 H40I 109.5
C403 C404 H40J 109.5
H40H C404 H40I 109.5
H40H C404 H40J 109.5
H40I C404 H40J 109.5
O406 C405 H40K 109.3
O406 C405 H40L 109.3
O406 C405 C406 112(3)
H40K C405 H40L 107.9
C406 C405 H40K 109.3
C406 C405 H40L 109.3
C405 C406 H40M 109.5
C405 C406 H40N 109.5
C405 C406 H40O 109.5
H40M C406 H40N 109.5
H40M C406 H40O 109.5
H40N C406 H40O 109.5
O407 C407 H40P 111.2
O407 C407 H40Q 111.2
O407 C407 C408 103(3)
H40P C407 H40Q 109.1
C408 C407 H40P 111.2
C408 C407 H40Q 111.2
C407 C408 H40R 109.5
C407 C408 H40S 109.5
C407 C408 H40T 109.5
H40R C408 H40S 109.5
H40R C408 H40T 109.5
H40S C408 H40T 109.5
O408 C409 H40U 109.2
O408 C409 H40V 109.2
O408 C409 C410 112(3)
H40U C409 H40V 107.9
C410 C409 H40U 109.2
C410 C409 H40V 109.2
C409 C410 H41A 109.5
C409 C410 H41B 109.5
C409 C410 H41C 109.5
H41A C410 H41B 109.5
H41A C410 H41C 109.5
H41B C410 H41C 109.5
O409 C411 H41D 110.4
O409 C411 H41E 110.4
H41D C411 H41E 108.6
C412 C411 O409 107(3)
C412 C411 H41D 110.4
C412 C411 H41E 110.4
C411 C412 H41F 109.5
C411 C412 H41G 109.5
C411 C412 H41H 109.5
H41F C412 H41G 109.5
H41F C412 H41H 109.5
H41G C412 H41H 109.5
N201 Dy21 N202 74.95(16)
N201 Dy21 N203 118.21(15)
N201 Dy21 N204 76.02(15)
N202 Dy21 N203 76.20(15)
N204 Dy21 N202 120.55(16)
N204 Dy21 N203 73.82(15)
O301 Dy21 N201 75.2(2)
O301 Dy21 N202 104.6(2)
O301 Dy21 N203 165.7(2)
O301 Dy21 N204 116.4(2)
O301 Dy21 O303 78.6(3)
O302 Dy21 N201 138.7(3)
O302 Dy21 N202 81.2(2)
O302 Dy21 N203 87.2(2)
O302 Dy21 N204 145.1(3)
O302 Dy21 O301 78.9(3)
O302 Dy21 O303 78.5(3)
O303 Dy21 N201 125.8(2)
O303 Dy21 N202 158.4(2)
O303 Dy21 N203 95.6(2)
O303 Dy21 N204 74.6(2)
O501 Dy21 N201 88.4(3)
O501 Dy21 N202 77.4(3)
O501 Dy21 N203 135.2(3)
O501 Dy21 N204 150.8(3)
O501 Dy21 O502 77.9(3)
O502 Dy21 N201 166.2(3)
O502 Dy21 N202 103.5(3)
O502 Dy21 N203 74.0(3)
O502 Dy21 N204 115.4(3)
O503 Dy21 N201 93.9(3)
O503 Dy21 N202 152.8(3)
O503 Dy21 N203 130.1(3)
O503 Dy21 N204 79.1(3)
O503 Dy21 O501 77.6(4)
O503 Dy21 O502 81.3(3)
C321 Co21 C324 64.9(3)
C321 Co21 C325 38.0(3)
C321 Co21 P301 135.0(3)
C321 Co21 P302 132.5(3)
C321 Co21 P303 89.1(3)
C321 Co21 P501 158.7(3)
C321 Co21 P502 104.1(3)
C321 Co21 P503 103.4(3)
C322 Co21 C321 40.6(4)
C322 Co21 C323 40.2(3)
C322 Co21 C324 67.0(4)
C322 Co21 C325 66.5(4)
C322 Co21 P301 155.5(3)
C322 Co21 P302 97.0(3)
C322 Co21 P303 110.6(3)
C322 Co21 P501 125.1(3)
C322 Co21 P502 88.9(3)
C322 Co21 P503 142.7(3)
C323 Co21 C321 66.3(3)
C323 Co21 C324 39.6(3)
C323 Co21 C325 65.6(3)
C323 Co21 P301 116.4(3)
C323 Co21 P302 95.5(2)
C323 Co21 P303 150.7(3)
C323 Co21 P501 93.1(3)
C323 Co21 P502 114.5(3)
C323 Co21 P503 151.5(3)
C324 Co21 C325 38.5(3)
C324 Co21 P301 89.2(3)
C324 Co21 P302 127.3(2)
C324 Co21 P303 142.9(2)
C324 Co21 P501 96.0(3)
C324 Co21 P502 153.7(3)
C324 Co21 P503 111.9(3)
C325 Co21 P301 99.2(3)
C325 Co21 P302 160.8(3)
C325 Co21 P303 105.0(3)
C325 Co21 P501 129.6(3)
C325 Co21 P502 141.0(3)
C325 Co21 P503 89.6(3)
P301 Co21 P302 92.50(14)
P301 Co21 P303 92.02(13)
P302 Co21 P303 89.64(13)
P502 Co21 P501 89.15(15)
P503 Co21 P501 92.17(15)
P503 Co21 P502 93.56(15)
C222 Si21 C253 107.7(3)
C222 Si21 C257 107.0(3)
C222 Si21 C260 105.7(3)
C253 Si21 C257 108.1(3)
C260 Si21 C253 114.6(4)
C260 Si21 C257 113.4(4)
C224 Si22 C263 106.4(4)
C224 Si22 C267 107.9(5)
C224 Si22 C270 108.2(5)
C263 Si22 C267 110.4(5)
C263 Si22 C270 113.5(5)
C270 Si22 C267 110.1(7)
C201 N201 Dy21 120.6(3)
C201 N201 C204 106.6(4)
C204 N201 Dy21 125.8(4)
C206 N202 Dy21 126.5(4)
C209 N202 Dy21 122.4(4)
C209 N202 C206 106.8(5)
C211 N203 Dy21 120.0(4)
C211 N203 C214 106.7(5)
C214 N203 Dy21 125.3(4)
C216 N204 Dy21 125.9(4)
C219 N204 Dy21 121.1(3)
C219 N204 C216 106.5(5)
N201 C201 C202 110.1(5)
N201 C201 C220 125.2(5)
C220 C201 C202 124.6(5)
C201 C202 H202 126.5
C203 C202 C201 107.0(5)
C203 C202 H202 126.5
C202 C203 H203 126.0
C202 C203 C204 108.0(5)
C204 C203 H203 126.0
N201 C204 C203 108.4(5)
N201 C204 C205 125.4(5)
C205 C204 C203 126.2(5)
C204 C205 C225 116.2(5)
C206 C205 C204 126.0(5)
C206 C205 C225 117.7(5)
N202 C206 C205 125.4(5)
N202 C206 C207 108.8(5)
C205 C206 C207 125.7(5)
C206 C207 H207 126.5
C208 C207 C206 107.0(5)
C208 C207 H207 126.5
C207 C208 H208 126.2
C207 C208 C209 107.6(6)
C209 C208 H208 126.2
N202 C209 C208 109.8(5)
N202 C209 C210 124.0(5)
C210 C209 C208 125.9(5)
C209 C210 C223 116.1(5)
C211 C210 C209 127.8(6)
C211 C210 C223 115.9(5)
N203 C211 C210 125.7(5)
N203 C211 C212 109.3(5)
C210 C211 C212 125.0(5)
C211 C212 H212 126.3
C213 C212 C211 107.4(5)
C213 C212 H212 126.3
C212 C213 H213 126.4
C212 C213 C214 107.1(5)
C214 C213 H213 126.4
N203 C214 C213 109.5(5)
N203 C214 C215 125.2(5)
C215 C214 C213 125.3(5)
C214 C215 C239 116.5(5)
C216 C215 C214 125.1(5)
C216 C215 C239 118.4(5)
N204 C216 C215 125.5(5)
N204 C216 C217 109.6(5)
C215 C216 C217 124.9(5)
C216 C217 H217 126.7
C218 C217 C216 106.6(5)
C218 C217 H217 126.7
C217 C218 H218 126.4
C217 C218 C219 107.1(5)
C219 C218 H218 126.4
N204 C219 C218 110.2(5)
N204 C219 C220 125.2(5)
C220 C219 C218 124.5(5)
C201 C220 C219 126.5(5)
C201 C220 C221 116.1(5)
C219 C220 C221 117.3(5)
C222 C221 C220 177.9(6)
C221 C222 Si21 172.9(6)
C224 C223 C210 179.6(8)
C223 C224 Si22 176.0(7)
C226 C225 C205 119.4(5)
C226 C225 C230 118.7(6)
C230 C225 C205 121.9(6)
C225 C226 H226 119.0
C225 C226 C227 122.1(6)
C227 C226 H226 119.0
C226 C227 C231 119.3(6)
C228 C227 C226 117.2(6)
C228 C227 C231 123.4(6)
C227 C228 H228 118.5
C227 C228 C229 122.9(6)
C229 C228 H228 118.5
C228 C229 C230 118.1(6)
C228 C229 C235 121.1(6)
C230 C229 C235 120.8(7)
C225 C230 C229 120.9(6)
C225 C230 H230 119.5
C229 C230 H230 119.5
C232 C231 C227 108.8(8)
C233 C231 C227 113.0(7)
C233 C231 C232 104.7(9)
C233 C231 C234 111.1(9)
C234 C231 C227 110.4(8)
C234 C231 C232 108.6(9)
C231 C232 H23A 109.5
C231 C232 H23B 109.5
C231 C232 H23C 109.5
H23A C232 H23B 109.5
H23A C232 H23C 109.5
H23B C232 H23C 109.5
C231 C233 H23D 109.5
C231 C233 H23E 109.5
C231 C233 H23F 109.5
H23D C233 H23E 109.5
H23D C233 H23F 109.5
H23E C233 H23F 109.5
C231 C234 H23G 109.5
C231 C234 H23H 109.5
C231 C234 H23I 109.5
H23G C234 H23H 109.5
H23G C234 H23I 109.5
H23H C234 H23I 109.5
C229 C235 C236 108.6(8)
C237 C235 C229 109.9(8)
C237 C235 C236 102.6(9)
C238 C235 C229 113.7(7)
C238 C235 C236 108.7(9)
C238 C235 C237 112.6(10)
C235 C236 H23J 109.5
C235 C236 H23K 109.5
C235 C236 H23L 109.5
H23J C236 H23K 109.5
H23J C236 H23L 109.5
H23K C236 H23L 109.5
C235 C237 H23M 109.5
C235 C237 H23N 109.5
C235 C237 H23O 109.5
H23M C237 H23N 109.5
H23M C237 H23O 109.5
H23N C237 H23O 109.5
C235 C238 H23P 109.5
C235 C238 H23Q 109.5
C235 C238 H23R 109.5
H23P C238 H23Q 109.5
H23P C238 H23R 109.5
H23Q C238 H23R 109.5
C240 C239 C215 120.6(5)
C240 C239 C244 119.1(5)
C244 C239 C215 120.3(5)
C239 C240 H240 119.3
C239 C240 C241 121.4(5)
C241 C240 H240 119.3
C240 C241 C245 121.6(5)
C242 C241 C240 117.4(5)
C242 C241 C245 121.0(5)
C241 C242 H242 118.4
C243 C242 C241 123.2(5)
C243 C242 H242 118.4
C242 C243 C244 117.5(5)
C242 C243 C249 120.0(5)
C244 C243 C249 122.4(5)
C239 C244 H244 119.3
C243 C244 C239 121.4(5)
C243 C244 H244 119.3
C241 C245 C248 111.5(6)
C246 C245 C241 107.7(6)
C246 C245 C247 108.1(7)
C246 C245 C248 110.4(8)
C247 C245 C241 112.2(5)
C247 C245 C248 106.9(7)
C245 C246 H24A 109.5
C245 C246 H24B 109.5
C245 C246 H24C 109.5
H24A C246 H24B 109.5
H24A C246 H24C 109.5
H24B C246 H24C 109.5
C245 C247 H24D 109.5
C245 C247 H24E 109.5
C245 C247 H24F 109.5
H24D C247 H24E 109.5
H24D C247 H24F 109.5
H24E C247 H24F 109.5
C245 C248 H24G 109.5
C245 C248 H24H 109.5
C245 C248 H24I 109.5
H24G C248 H24H 109.5
H24G C248 H24I 109.5
H24H C248 H24I 109.5
C250 C249 C243 109.7(5)
C251 C249 C243 112.2(5)
C251 C249 C250 107.1(6)
C252 C249 C243 108.7(6)
C252 C249 C250 109.8(6)
C252 C249 C251 109.3(7)
C249 C250 H25A 109.5
C249 C250 H25B 109.5
C249 C250 H25C 109.5
H25A C250 H25B 109.5
H25A C250 H25C 109.5
H25B C250 H25C 109.5
C249 C251 H25D 109.5
C249 C251 H25E 109.5
C249 C251 H25F 109.5
H25D C251 H25E 109.5
H25D C251 H25F 109.5
H25E C251 H25F 109.5
C249 C252 H25G 109.5
C249 C252 H25H 109.5
C249 C252 H25I 109.5
H25G C252 H25H 109.5
H25G C252 H25I 109.5
H25H C252 H25I 109.5
Si21 C253 H25J 107.6
Si21 C253 H25K 107.6
H25J C253 H25K 107.0
C254 C253 Si21 118.8(6)
C254 C253 H25J 107.6
C254 C253 H25K 107.6
C253 C254 H25L 109.0
C253 C254 H25M 109.0
H25L C254 H25M 107.8
C255 C254 C253 113.0(7)
C255 C254 H25L 109.0
C255 C254 H25M 109.0
C254 C255 H25N 108.2
C254 C255 H25O 108.2
C254 C255 C256 116.6(9)
H25N C255 H25O 107.3
C256 C255 H25N 108.2
C256 C255 H25O 108.2
N205 C256 C255 173.9(16)
Si21 C257 H257 106.6
C258 C257 Si21 114.5(6)
C258 C257 H257 106.6
C258 C257 C259 111.2(7)
C259 C257 Si21 110.8(5)
C259 C257 H257 106.6
C257 C258 H25P 109.5
C257 C258 H25Q 109.5
C257 C258 H25R 109.5
H25P C258 H25Q 109.5
H25P C258 H25R 109.5
H25Q C258 H25R 109.5
C257 C259 H25S 109.5
C257 C259 H25T 109.5
C257 C259 H25U 109.5
H25S C259 H25T 109.5
H25S C259 H25U 109.5
H25T C259 H25U 109.5
Si21 C260 H260 107.7
C261 C260 Si21 111.4(6)
C261 C260 H260 107.7
C261 C260 C262 111.5(8)
C262 C260 Si21 110.5(6)
C262 C260 H260 107.7
C260 C261 H26A 109.5
C260 C261 H26B 109.5
C260 C261 H26C 109.5
H26A C261 H26B 109.5
H26A C261 H26C 109.5
H26B C261 H26C 109.5
C260 C262 H26D 109.5
C260 C262 H26E 109.5
C260 C262 H26F 109.5
H26D C262 H26E 109.5
H26D C262 H26F 109.5
H26E C262 H26F 109.5
Si22 C263 H26G 108.7
Si22 C263 H26H 108.7
H26G C263 H26H 107.6
C264 C263 Si22 114.3(6)
C264 C263 H26G 108.7
C264 C263 H26H 108.7
C263 C264 H26I 109.5
C263 C264 H26J 109.5
C263 C264 C265 110.6(7)
H26I C264 H26J 108.1
C265 C264 H26I 109.5
C265 C264 H26J 109.5
C264 C265 H26K 108.5
C264 C265 H26L 108.5
H26K C265 H26L 107.5
C266 C265 C264 114.9(8)
C266 C265 H26K 108.5
C266 C265 H26L 108.5
N206 C266 C265 172.8(12)
Si22 C267 H267 99.9
C268 C267 Si22 119.8(9)
C268 C267 H267 99.9
C268 C267 C269 123.8(11)
C269 C267 Si22 107.6(9)
C269 C267 H267 99.9
C267 C268 H26M 109.5
C267 C268 H26N 109.5
C267 C268 H26O 109.5
H26M C268 H26N 109.5
H26M C268 H26O 109.5
H26N C268 H26O 109.5
C267 C269 H26P 109.5
C267 C269 H26Q 109.5
C267 C269 H26R 109.5
H26P C269 H26Q 109.5
H26P C269 H26R 109.5
H26Q C269 H26R 109.5
Si22 C270 H270 108.9
C271 C270 Si22 121.6(11)
C271 C270 H270 108.9
C271 C270 C272 103.3(13)
C272 C270 Si22 104.6(10)
C272 C270 H270 108.9
C270 C271 H27A 109.5
C270 C271 H27B 109.5
C270 C271 H27C 109.5
H27A C271 H27B 109.5
H27A C271 H27C 109.5
H27B C271 H27C 109.5
C270 C272 H27D 109.5
C270 C272 H27E 109.5
C270 C272 H27F 109.5
H27D C272 H27E 109.5
H27D C272 H27F 109.5
H27E C272 H27F 109.5
Co21 C321 H321 124.8
C322 C321 Co21 69.5(4)
C322 C321 H321 125.2
C325 C321 Co21 72.1(5)
C325 C321 H321 125.2
C325 C321 C322 109.7(9)
Co21 C322 H322 124.2
C321 C322 Co21 69.9(5)
C321 C322 H322 127.6
C323 C322 Co21 70.0(4)
C323 C322 C321 104.9(9)
C323 C322 H322 127.6
Co21 C323 H323 125.0
C322 C323 Co21 69.8(4)
C322 C323 H323 125.9
C324 C323 Co21 70.9(4)
C324 C323 C322 108.2(8)
C324 C323 H323 125.9
Co21 C324 H324 125.0
C323 C324 Co21 69.5(4)
C323 C324 H324 125.9
C325 C324 Co21 71.2(5)
C325 C324 C323 108.1(8)
C325 C324 H324 125.9
Co21 C325 H325 125.9
C321 C325 Co21 69.9(5)
C321 C325 C324 109.1(9)
C321 C325 H325 125.4
C324 C325 Co21 70.3(4)
C324 C325 H325 125.4
O301 P301 Co21 118.5(4)
O301 P301 O304 113.4(7)
O301 P301 O305 108.2(6)
O304 P301 Co21 103.9(6)
O305 P301 Co21 112.0(6)
O305 P301 O304 99.0(8)
O302 P302 Co21 120.3(4)
O302 P302 O306 107.6(6)
O302 P302 O307 110.3(7)
O306 P302 Co21 109.6(5)
O307 P302 Co21 107.9(6)
O307 P302 O306 99.1(7)
O303 P303 Co21 119.4(3)
O303 P303 O308 109.6(5)
O303 P303 O309 106.7(6)
O308 P303 Co21 108.1(5)
O308 P303 O309 102.6(6)
O309 P303 Co21 109.2(5)
P301 O301 Dy21 137.0(5)
P302 O302 Dy21 135.3(5)
P303 O303 Dy21 134.0(5)
C301 O304 P301 103.9(12)
C303 O305 P301 134.0(11)
C305 O306 P302 118.1(11)
C307 O307 P302 122.8(12)
C309 O308 P303 121.0(11)
C311 O309 P303 122.4(10)
O304 C301 H30A 108.2
O304 C301 H30B 108.2
O304 C301 C302 116.5(17)
H30A C301 H30B 107.3
C302 C301 H30A 108.2
C302 C301 H30B 108.2
C301 C302 H30C 109.5
C301 C302 H30D 109.5
C301 C302 H30E 109.5
H30C C302 H30D 109.5
H30C C302 H30E 109.5
H30D C302 H30E 109.5
O305 C303 H30F 109.6
O305 C303 H30G 109.6
O305 C303 C304 110.5(18)
H30F C303 H30G 108.1
C304 C303 H30F 109.6
C304 C303 H30G 109.6
C303 C304 H30H 109.5
C303 C304 H30I 109.5
C303 C304 H30J 109.5
H30H C304 H30I 109.5
H30H C304 H30J 109.5
H30I C304 H30J 109.5
O306 C305 H30K 109.1
O306 C305 H30L 109.1
O306 C305 C306 112.3(15)
H30K C305 H30L 107.9
C306 C305 H30K 109.1
C306 C305 H30L 109.1
C305 C306 H30M 109.5
C305 C306 H30N 109.5
C305 C306 H30O 109.5
H30M C306 H30N 109.5
H30M C306 H30O 109.5
H30N C306 H30O 109.5
O307 C307 H30P 110.6
O307 C307 H30Q 110.6
O307 C307 C308 105.6(15)
H30P C307 H30Q 108.8
C308 C307 H30P 110.6
C308 C307 H30Q 110.6
C307 C308 H30R 109.5
C307 C308 H30S 109.5
C307 C308 H30T 109.5
H30R C308 H30S 109.5
H30R C308 H30T 109.5
H30S C308 H30T 109.5
O308 C309 H30U 109.4
O308 C309 H30V 109.4
H30U C309 H30V 108.0
C310 C309 O308 111.2(16)
C310 C309 H30U 109.4
C310 C309 H30V 109.4
C309 C310 H31A 109.5
C309 C310 H31B 109.5
C309 C310 H31C 109.5
H31A C310 H31B 109.5
H31A C310 H31C 109.5
H31B C310 H31C 109.5
O309 C311 H31D 112.7
O309 C311 H31E 112.7
H31D C311 H31E 110.2
C312 C311 O309 95.1(12)
C312 C311 H31D 112.7
C312 C311 H31E 112.7
C311 C312 H31F 109.5
C311 C312 H31G 109.5
C311 C312 H31H 109.5
H31F C312 H31G 109.5
H31F C312 H31H 109.5
H31G C312 H31H 109.5
O501 P501 Co21 119.1(4)
O501 P501 O504 111.7(6)
O501 P501 O505 106.8(7)
O504 P501 Co21 105.7(4)
O505 P501 Co21 113.2(6)
O505 P501 O504 98.5(7)
O502 P502 Co21 120.6(4)
O502 P502 O506 107.8(8)
O502 P502 O507 107.7(6)
O506 P502 Co21 110.2(7)
O507 P502 Co21 110.9(6)
O507 P502 O506 96.9(8)
O503 P503 Co21 119.8(4)
O503 P503 O508 107.6(8)
O503 P503 O509 103.8(7)
O508 P503 Co21 106.1(6)
O508 P503 O509 100.9(8)
O509 P503 Co21 116.8(5)
P501 O501 Dy21 135.5(5)
P502 O502 Dy21 135.0(6)
P503 O503 Dy21 139.6(6)
C501 O504 P501 116.8(10)
C503 O505 P501 125.6(15)
C505 O506 P502 123.7(14)
C507 O507 P502 124.4(11)
C509 O508 P503 145.9(14)
C511 O509 P503 131.9(12)
O504 C501 H50D 110.0
O504 C501 H50E 110.0
O504 C501 C502 108.5(19)
H50D C501 H50E 108.4
C502 C501 H50D 110.0
C502 C501 H50E 110.0
C501 C502 H50F 109.5
C501 C502 H50G 109.5
C501 C502 H50H 109.5
H50F C502 H50G 109.5
H50F C502 H50H 109.5
H50G C502 H50H 109.5
O505 C503 H50I 108.5
O505 C503 H50J 108.5
O505 C503 C504 115.1(18)
H50I C503 H50J 107.5
C504 C503 H50I 108.5
C504 C503 H50J 108.5
C503 C504 H50K 109.5
C503 C504 H50L 109.5
C503 C504 H50M 109.5
H50K C504 H50L 109.5
H50K C504 H50M 109.5
H50L C504 H50M 109.5
O506 C505 H50N 110.2
O506 C505 H50O 110.2
O506 C505 C506 107.6(18)
H50N C505 H50O 108.5
C506 C505 H50N 110.2
C506 C505 H50O 110.2
C505 C506 H50P 109.5
C505 C506 H50Q 109.5
C505 C506 H50R 109.5
H50P C506 H50Q 109.5
H50P C506 H50R 109.5
H50Q C506 H50R 109.5
O507 C507 H50S 110.2
O507 C507 H50T 110.2
O507 C507 C508 107.6(13)
H50S C507 H50T 108.5
C508 C507 H50S 110.2
C508 C507 H50T 110.2
C507 C508 H50U 109.5
C507 C508 H50V 109.5
C507 C508 H50W 109.5
H50U C508 H50V 109.5
H50U C508 H50W 109.5
H50V C508 H50W 109.5
O508 C509 H50X 111.3
O508 C509 H50Y 111.3
H50X C509 H50Y 109.2
C510 C509 O508 102.4(15)
C510 C509 H50X 111.3
C510 C509 H50Y 111.3
C509 C510 H51D 109.5
C509 C510 H51E 109.5
C509 C510 H51F 109.5
H51D C510 H51E 109.5
H51D C510 H51F 109.5
H51E C510 H51F 109.5
O509 C511 H51G 110.9
O509 C511 H51H 110.9
O509 C511 C512 104.3(16)
H51G C511 H51H 108.9
C512 C511 H51G 110.9
C512 C511 H51H 110.9
C511 C512 H51I 109.5
C511 C512 H51J 109.5
C511 C512 H51K 109.5
H51I C512 H51J 109.5
H51I C512 H51K 109.5
H51J C512 H51K 109.5
C24 Si2A C63A 111.7(11)
C24 Si2A C67A 103.4(8)
C24 Si2A C70A 111.9(10)
C67A Si2A C63A 112.2(10)
C70A Si2A C63A 104.2(10)
C70A Si2A C67A 113.6(10)
Si2A C63A H63C 108.0
Si2A C63A H63D 108.0
H63C C63A H63D 107.2
C64A C63A Si2A 117.3(14)
C64A C63A H63C 108.0
C64A C63A H63D 108.0
C63A C64A H64C 108.4
C63A C64A H64D 108.4
C63A C64A C65A 115(2)
H64C C64A H64D 107.5
C65A C64A H64C 108.4
C65A C64A H64D 108.4
C64A C65A H65C 104.1
C64A C65A H65D 104.1
H65C C65A H65D 105.5
C66A C65A C64A 132(2)
C66A C65A H65C 104.1
C66A C65A H65D 104.1
N6A C66A C65A 160(4)
Si2A C67A H67A 108.4
C68A C67A Si2A 115.6(14)
C68A C67A H67A 108.4
C69A C67A Si2A 109.2(14)
C69A C67A H67A 108.4
C69A C67A C68A 106.5(17)
C67A C68A H68D 109.5
C67A C68A H68E 109.5
C67A C68A H68F 109.5
H68D C68A H68E 109.5
H68D C68A H68F 109.5
H68E C68A H68F 109.5
C67A C69A H69D 109.5
C67A C69A H69E 109.5
C67A C69A H69F 109.5
H69D C69A H69E 109.5
H69D C69A H69F 109.5
H69E C69A H69F 109.5
Si2A C70A H70A 106.2
C71A C70A Si2A 118.4(16)
C71A C70A H70A 106.2
C71A C70A C72A 107.1(19)
C72A C70A Si2A 112.0(15)
C72A C70A H70A 106.2
C70A C71A H71D 109.5
C70A C71A H71E 109.5
C70A C71A H71F 109.5
H71D C71A H71E 109.5
H71D C71A H71F 109.5
H71E C71A H71F 109.5
C70A C72A H72D 109.5
C70A C72A H72E 109.5
C70A C72A H72F 109.5
H72D C72A H72E 109.5
H72D C72A H72F 109.5
H72E C72A H72F 109.5
C24 Si2B C63B 114.5(16)
C24 Si2B C67B 106.1(12)
C24 Si2B C70B 105.6(13)
C67B Si2B C63B 110.5(14)
C70B Si2B C63B 105.8(12)
C70B Si2B C67B 114.5(12)
Si2B C63B H63E 109.1
Si2B C63B H63F 109.1
H63E C63B H63F 107.8
C64B C63B Si2B 112.6(15)
C64B C63B H63E 109.1
C64B C63B H63F 109.1
C63B C64B H64E 106.5
C63B C64B H64F 106.5
C63B C64B C65B 123(2)
H64E C64B H64F 106.5
C65B C64B H64E 106.5
C65B C64B H64F 106.5
C64B C65B H65E 101.2
C64B C65B H65F 101.2
H65E C65B H65F 104.5
C66B C65B C64B 143(3)
C66B C65B H65E 101.2
C66B C65B H65F 101.2
N6B C66B C65B 166(5)
Si2B C67B H67B 105.3
C68B C67B Si2B 112.3(18)
C68B C67B H67B 105.3
C68B C67B C69B 116(2)
C69B C67B Si2B 111.1(17)
C69B C67B H67B 105.3
C67B C68B H68G 109.5
C67B C68B H68H 109.5
C67B C68B H68I 109.5
H68G C68B H68H 109.5
H68G C68B H68I 109.5
H68H C68B H68I 109.5
C67B C69B H69G 109.5
C67B C69B H69H 109.5
C67B C69B H69I 109.5
H69G C69B H69H 109.5
H69G C69B H69I 109.5
H69H C69B H69I 109.5
Si2B C70B H70B 109.3
C71B C70B Si2B 116(2)
C71B C70B H70B 109.3
C71B C70B C72B 98(2)
C72B C70B Si2B 114(2)
C72B C70B H70B 109.3
C70B C71B H71G 109.5
C70B C71B H71H 109.5
C70B C71B H71I 109.5
H71G C71B H71H 109.5
H71G C71B H71I 109.5
H71H C71B H71I 109.5
C70B C72B H72G 109.5
C70B C72B H72H 109.5
C70B C72B H72I 109.5
H72G C72B H72H 109.5
H72G C72B H72I 109.5
H72H C72B H72I 109.5

loop_
_geom_bond_atom_site_label_1
_geom_bond_atom_site_label_2
_geom_bond_distance
Dy1 N1 2.393(4)
Dy1 N2 2.408(4)
Dy1 N3 2.383(4)
Dy1 N4 2.395(4)
Dy1 O101 2.299(4)
Dy1 O102 2.318(4)
Dy1 O103 2.357(4)
Dy1 O401 2.28(3)
Dy1 O402 2.26(3)
Dy1 O403 2.22(2)
Co1 C121 2.090(7)
Co1 C122 2.076(7)
Co1 C123 2.081(7)
Co1 C124 2.088(7)
Co1 C125 2.091(7)
Co1 P101 2.1590(18)
Co1 P102 2.1519(18)
Co1 P103 2.1763(19)
Co1 P401 2.418(16)
Co1 P402 2.175(16)
Co1 P403 2.139(15)
Si1 C22 1.832(6)
Si1 C53 1.862(9)
Si1 C57 1.870(9)
Si1 C60 1.887(9)
Si2 C24 1.845(7)
Si2 C63 1.951(16)
Si2 C67 1.884(14)
Si2 C70 1.869(15)
N1 C1 1.372(6)
N1 C4 1.382(6)
N2 C6 1.375(6)
N2 C9 1.364(6)
N3 C11 1.374(6)
N3 C14 1.383(6)
N4 C16 1.393(6)
N4 C19 1.371(6)
N5 C56 1.092(11)
N6 C66 1.193(13)
C1 C2 1.448(7)
C1 C20 1.407(7)
C2 H2 0.9500
C2 C3 1.343(7)
C3 H3 0.9500
C3 C4 1.448(7)
C4 C5 1.406(7)
C5 C6 1.402(7)
C5 C25 1.504(7)
C6 C7 1.433(7)
C7 H7 0.9500
C7 C8 1.350(7)
C8 H8 0.9500
C8 C9 1.445(7)
C9 C10 1.406(7)
C10 C11 1.408(7)
C10 C23 1.450(7)
C11 C12 1.432(7)
C12 H12 0.9500
C12 C13 1.349(7)
C13 H13 0.9500
C13 C14 1.440(7)
C14 C15 1.415(7)
C15 C16 1.399(7)
C15 C39 1.509(7)
C16 C17 1.439(7)
C17 H17 0.9500
C17 C18 1.355(8)
C18 H18 0.9500
C18 C19 1.442(7)
C19 C20 1.404(7)
C20 C21 1.447(7)
C21 C22 1.196(7)
C23 C24 1.203(8)
C24 Si2A 1.860(8)
C24 Si2B 1.847(9)
C25 C26 1.388(7)
C25 C30 1.389(8)
C26 H26 0.9500
C26 C27 1.397(7)
C27 C28 1.381(8)
C27 C31 1.534(8)
C28 H28 0.9500
C28 C29 1.390(8)
C29 C30 1.396(7)
C29 C35 1.527(8)
C30 H30 0.9500
C31 C32 1.522(9)
C31 C33 1.542(8)
C31 C34 1.538(8)
C32 H32A 0.9800
C32 H32B 0.9800
C32 H32C 0.9800
C33 H33A 0.9800
C33 H33B 0.9800
C33 H33C 0.9800
C34 H34A 0.9800
C34 H34B 0.9800
C34 H34C 0.9800
C35 C36 1.518(10)
C35 C37 1.521(9)
C35 C38 1.519(10)
C36 H36A 0.9800
C36 H36B 0.9800
C36 H36C 0.9800
C37 H37A 0.9800
C37 H37B 0.9800
C37 H37C 0.9800
C38 H38A 0.9800
C38 H38B 0.9800
C38 H38C 0.9800
C39 C40 1.392(8)
C39 C44 1.388(7)
C40 H40 0.9500
C40 C41 1.394(7)
C41 C42 1.392(8)
C41 C45 1.541(8)
C42 H42 0.9500
C42 C43 1.398(8)
C43 C44 1.394(7)
C43 C49 1.539(8)
C44 H44 0.9500
C45 C46 1.532(8)
C45 C47 1.528(9)
C45 C48 1.530(9)
C46 H46A 0.9800
C46 H46B 0.9800
C46 H46C 0.9800
C47 H47A 0.9800
C47 H47B 0.9800
C47 H47C 0.9800
C48 H48A 0.9800
C48 H48B 0.9800
C48 H48C 0.9800
C49 C50 1.529(10)
C49 C51 1.479(11)
C49 C52 1.528(10)
C50 H50A 0.9800
C50 H50B 0.9800
C50 H50C 0.9800
C51 H51A 0.9800
C51 H51B 0.9800
C51 H51C 0.9800
C52 H52A 0.9800
C52 H52B 0.9800
C52 H52C 0.9800
C53 H53A 0.9900
C53 H53B 0.9900
C53 C54 1.559(11)
C54 H54A 0.9900
C54 H54B 0.9900
C54 C55 1.343(13)
C55 H55A 0.9900
C55 H55B 0.9900
C55 C56 1.453(13)
C57 H57 1.0000
C57 C58 1.495(12)
C57 C59 1.517(13)
C58 H58A 0.9800
C58 H58B 0.9800
C58 H58C 0.9800
C59 H59A 0.9800
C59 H59B 0.9800
C59 H59C 0.9800
C60 H60 1.0000
C60 C61 1.470(12)
C60 C62 1.498(11)
C61 H61A 0.9800
C61 H61B 0.9800
C61 H61C 0.9800
C62 H62A 0.9800
C62 H62B 0.9800
C62 H62C 0.9800
C63 H63A 0.9900
C63 H63B 0.9900
C63 C64 1.599(19)
C64 H64A 0.9900
C64 H64B 0.9900
C64 C65 1.565(18)
C65 H65A 0.9900
C65 H65B 0.9900
C65 C66 1.557(18)
C67 H67 1.0000
C67 C68 1.522(15)
C67 C69 1.554(12)
C68 H68A 0.9800
C68 H68B 0.9800
C68 H68C 0.9800
C69 H69A 0.9800
C69 H69B 0.9800
C69 H69C 0.9800
C70 H70 1.0000
C70 C71 1.416(18)
C70 C72 1.529(14)
C71 H71A 0.9800
C71 H71B 0.9800
C71 H71C 0.9800
C72 H72A 0.9800
C72 H72B 0.9800
C72 H72C 0.9800
C121 H121 0.9500
C121 C122 1.406(10)
C121 C125 1.417(10)
C122 H122 0.9500
C122 C123 1.420(9)
C123 H123 0.9500
C123 C124 1.407(10)
C124 H124 0.9500
C124 C125 1.407(10)
C125 H125 0.9500
P101 O101 1.520(5)
P101 O104 1.606(5)
P101 O105 1.584(6)
P102 O102 1.504(5)
P102 O106 1.611(5)
P102 O107 1.583(7)
P103 O103 1.506(5)
P103 O108 1.608(5)
P103 O109 1.611(6)
O104 C101 1.452(10)
O105 C103 1.467(9)
O106 C105 1.416(10)
O107 C107 1.458(10)
O108 C109 1.439(11)
O109 C111 1.465(9)
C101 H10A 0.9900
C101 H10B 0.9900
C101 C102 1.380(15)
C102 H10C 0.9800
C102 H10D 0.9800
C102 H10E 0.9800
C103 H10F 0.9900
C103 H10G 0.9900
C103 C104 1.469(12)
C104 H10H 0.9800
C104 H10I 0.9800
C104 H10J 0.9800
C105 H10K 0.9900
C105 H10L 0.9900
C105 C106 1.444(13)
C106 H10M 0.9800
C106 H10N 0.9800
C106 H10O 0.9800
C107 H10P 0.9900
C107 H10Q 0.9900
C107 C108 1.466(12)
C108 H10R 0.9800
C108 H10S 0.9800
C108 H10T 0.9800
C109 H10U 0.9900
C109 H10V 0.9900
C109 C110 1.445(13)
C110 H11A 0.9800
C110 H11B 0.9800
C110 H11C 0.9800
C111 H11D 0.9900
C111 H11E 0.9900
C111 C112 1.469(12)
C112 H11F 0.9800
C112 H11G 0.9800
C112 H11H 0.9800
P401 O401 1.496(18)
P401 O404 1.599(19)
P401 O405 1.585(19)
P402 O402 1.487(18)
P402 O406 1.607(19)
P402 O407 1.576(18)
P403 O403 1.521(18)
P403 O408 1.595(19)
P403 O409 1.635(19)
O404 C401 1.44(2)
O405 C403 1.47(2)
O406 C405 1.41(2)
O407 C407 1.46(2)
O408 C409 1.43(2)
O409 C411 1.50(2)
C401 H40A 0.9900
C401 H40B 0.9900
C401 C402 1.37(2)
C402 H40C 0.9800
C402 H40D 0.9800
C402 H40E 0.9800
C403 H40F 0.9900
C403 H40G 0.9900
C403 C404 1.48(2)
C404 H40H 0.9800
C404 H40I 0.9800
C404 H40J 0.9800
C405 H40K 0.9900
C405 H40L 0.9900
C405 C406 1.45(2)
C406 H40M 0.9800
C406 H40N 0.9800
C406 H40O 0.9800
C407 H40P 0.9900
C407 H40Q 0.9900
C407 C408 1.47(2)
C408 H40R 0.9800
C408 H40S 0.9800
C408 H40T 0.9800
C409 H40U 0.9900
C409 H40V 0.9900
C409 C410 1.44(2)
C410 H41A 0.9800
C410 H41B 0.9800
C410 H41C 0.9800
C411 H41D 0.9900
C411 H41E 0.9900
C411 C412 1.47(2)
C412 H41F 0.9800
C412 H41G 0.9800
C412 H41H 0.9800
Dy21 N201 2.376(5)
Dy21 N202 2.391(5)
Dy21 N203 2.405(5)
Dy21 N204 2.390(5)
Dy21 O301 2.319(7)
Dy21 O302 2.274(8)
Dy21 O303 2.329(7)
Dy21 O501 2.336(9)
Dy21 O502 2.344(9)
Dy21 O503 2.216(8)
Co21 C321 2.073(8)
Co21 C322 2.068(8)
Co21 C323 2.071(7)
Co21 C324 2.090(7)
Co21 C325 2.100(8)
Co21 P301 2.132(4)
Co21 P302 2.146(4)
Co21 P303 2.218(3)
Co21 P501 2.233(4)
Co21 P502 2.148(4)
Co21 P503 2.127(4)
Si21 C222 1.840(6)
Si21 C253 1.882(8)
Si21 C257 1.886(6)
Si21 C260 1.855(8)
Si22 C224 1.814(7)
Si22 C263 1.867(8)
Si22 C267 1.905(11)
Si22 C270 1.876(12)
N201 C201 1.370(7)
N201 C204 1.386(7)
N202 C206 1.381(7)
N202 C209 1.359(7)
N203 C211 1.365(7)
N203 C214 1.371(7)
N204 C216 1.373(7)
N204 C219 1.363(7)
N205 C256 1.103(11)
N206 C266 1.177(11)
C201 C202 1.441(7)
C201 C220 1.411(7)
C202 H202 0.9500
C202 C203 1.338(8)
C203 H203 0.9500
C203 C204 1.454(8)
C204 C205 1.405(8)
C205 C206 1.397(8)
C205 C225 1.504(7)
C206 C207 1.450(8)
C207 H207 0.9500
C207 C208 1.342(9)
C208 H208 0.9500
C208 C209 1.436(8)
C209 C210 1.423(8)
C210 C211 1.401(8)
C210 C223 1.432(8)
C211 C212 1.440(8)
C212 H212 0.9500
C212 C213 1.339(8)
C213 H213 0.9500
C213 C214 1.437(8)
C214 C215 1.412(8)
C215 C216 1.407(7)
C215 C239 1.495(7)
C216 C217 1.453(8)
C217 H217 0.9500
C217 C218 1.354(8)
C218 H218 0.9500
C218 C219 1.439(8)
C219 C220 1.416(7)
C220 C221 1.435(8)
C221 C222 1.194(8)
C223 C224 1.200(8)
C225 C226 1.389(8)
C225 C230 1.394(8)
C226 H226 0.9500
C226 C227 1.397(8)
C227 C228 1.383(9)
C227 C231 1.540(10)
C228 H228 0.9500
C228 C229 1.389(9)
C229 C230 1.397(8)
C229 C235 1.537(9)
C230 H230 0.9500
C231 C232 1.523(13)
C231 C233 1.520(10)
C231 C234 1.520(12)
C232 H23A 0.9800
C232 H23B 0.9800
C232 H23C 0.9800
C233 H23D 0.9800
C233 H23E 0.9800
C233 H23F 0.9800
C234 H23G 0.9800
C234 H23H 0.9800
C234 H23I 0.9800
C235 C236 1.546(13)
C235 C237 1.502(13)
C235 C238 1.470(12)
C236 H23J 0.9800
C236 H23K 0.9800
C236 H23L 0.9800
C237 H23M 0.9800
C237 H23N 0.9800
C237 H23O 0.9800
C238 H23P 0.9800
C238 H23Q 0.9800
C238 H23R 0.9800
C239 C240 1.387(7)
C239 C244 1.393(7)
C240 H240 0.9500
C240 C241 1.396(8)
C241 C242 1.390(8)
C241 C245 1.534(8)
C242 H242 0.9500
C242 C243 1.387(8)
C243 C244 1.391(8)
C243 C249 1.542(8)
C244 H244 0.9500
C245 C246 1.522(11)
C245 C247 1.530(9)
C245 C248 1.539(10)
C246 H24A 0.9800
C246 H24B 0.9800
C246 H24C 0.9800
C247 H24D 0.9800
C247 H24E 0.9800
C247 H24F 0.9800
C248 H24G 0.9800
C248 H24H 0.9800
C248 H24I 0.9800
C249 C250 1.529(9)
C249 C251 1.521(9)
C249 C252 1.518(9)
C250 H25A 0.9800
C250 H25B 0.9800
C250 H25C 0.9800
C251 H25D 0.9800
C251 H25E 0.9800
C251 H25F 0.9800
C252 H25G 0.9800
C252 H25H 0.9800
C252 H25I 0.9800
C253 H25J 0.9900
C253 H25K 0.9900
C253 C254 1.546(9)
C254 H25L 0.9900
C254 H25M 0.9900
C254 C255 1.462(11)
C255 H25N 0.9900
C255 H25O 0.9900
C255 C256 1.473(12)
C257 H257 1.0000
C257 C258 1.485(11)
C257 C259 1.537(9)
C258 H25P 0.9800
C258 H25Q 0.9800
C258 H25R 0.9800
C259 H25S 0.9800
C259 H25T 0.9800
C259 H25U 0.9800
C260 H260 1.0000
C260 C261 1.489(12)
C260 C262 1.528(11)
C261 H26A 0.9800
C261 H26B 0.9800
C261 H26C 0.9800
C262 H26D 0.9800
C262 H26E 0.9800
C262 H26F 0.9800
C263 H26G 0.9900
C263 H26H 0.9900
C263 C264 1.523(12)
C264 H26I 0.9900
C264 H26J 0.9900
C264 C265 1.564(10)
C265 H26K 0.9900
C265 H26L 0.9900
C265 C266 1.497(13)
C267 H267 1.0000
C267 C268 1.465(11)
C267 C269 1.544(11)
C268 H26M 0.9800
C268 H26N 0.9800
C268 H26O 0.9800
C269 H26P 0.9800
C269 H26Q 0.9800
C269 H26R 0.9800
C270 H270 1.0000
C270 C271 1.407(15)
C270 C272 1.504(13)
C271 H27A 0.9800
C271 H27B 0.9800
C271 H27C 0.9800
C272 H27D 0.9800
C272 H27E 0.9800
C272 H27F 0.9800
C321 H321 0.9500
C321 C322 1.437(13)
C321 C325 1.359(13)
C322 H322 0.9500
C322 C323 1.423(13)
C323 H323 0.9500
C323 C324 1.411(12)
C324 H324 0.9500
C324 C325 1.382(12)
C325 H325 0.9500
P301 O301 1.502(7)
P301 O304 1.594(12)
P301 O305 1.549(11)
P302 O302 1.515(8)
P302 O306 1.616(12)
P302 O307 1.553(12)
P303 O303 1.501(7)
P303 O308 1.589(11)
P303 O309 1.626(12)
O304 C301 1.328(13)
O305 C303 1.376(13)
O306 C305 1.444(13)
O307 C307 1.436(13)
O308 C309 1.472(13)
O309 C311 1.521(13)
C301 H30A 0.9900
C301 H30B 0.9900
C301 C302 1.482(15)
C302 H30C 0.9800
C302 H30D 0.9800
C302 H30E 0.9800
C303 H30F 0.9900
C303 H30G 0.9900
C303 C304 1.528(15)
C304 H30H 0.9800
C304 H30I 0.9800
C304 H30J 0.9800
C305 H30K 0.9900
C305 H30L 0.9900
C305 C306 1.512(14)
C306 H30M 0.9800
C306 H30N 0.9800
C306 H30O 0.9800
C307 H30P 0.9900
C307 H30Q 0.9900
C307 C308 1.557(14)
C308 H30R 0.9800
C308 H30S 0.9800
C308 H30T 0.9800
C309 H30U 0.9900
C309 H30V 0.9900
C309 C310 1.456(14)
C310 H31A 0.9800
C310 H31B 0.9800
C310 H31C 0.9800
C311 H31D 0.9900
C311 H31E 0.9900
C311 C312 1.490(13)
C312 H31F 0.9800
C312 H31G 0.9800
C312 H31H 0.9800
P501 O501 1.500(9)
P501 O504 1.580(10)
P501 O505 1.577(14)
P502 O502 1.515(9)
P502 O506 1.599(14)
P502 O507 1.568(11)
P503 O503 1.511(8)
P503 O508 1.620(12)
P503 O509 1.643(12)
O504 C501 1.384(13)
O505 C503 1.409(14)
O506 C505 1.429(14)
O507 C507 1.430(13)
O508 C509 1.513(13)
O509 C511 1.465(14)
C501 H50D 0.9900
C501 H50E 0.9900
C501 C502 1.517(16)
C502 H50F 0.9800
C502 H50G 0.9800
C502 H50H 0.9800
C503 H50I 0.9900
C503 H50J 0.9900
C503 C504 1.501(15)
C504 H50K 0.9800
C504 H50L 0.9800
C504 H50M 0.9800
C505 H50N 0.9900
C505 H50O 0.9900
C505 C506 1.542(15)
C506 H50P 0.9800
C506 H50Q 0.9800
C506 H50R 0.9800
C507 H50S 0.9900
C507 H50T 0.9900
C507 C508 1.555(14)
C508 H50U 0.9800
C508 H50V 0.9800
C508 H50W 0.9800
C509 H50X 0.9900
C509 H50Y 0.9900
C509 C510 1.492(15)
C510 H51D 0.9800
C510 H51E 0.9800
C510 H51F 0.9800
C511 H51G 0.9900
C511 H51H 0.9900
C511 C512 1.475(14)
C512 H51I 0.9800
C512 H51J 0.9800
C512 H51K 0.9800
Si2A C63A 1.950(16)
Si2A C67A 1.910(15)
Si2A C70A 1.881(16)
N6A C66A 1.213(13)
C63A H63C 0.9900
C63A H63D 0.9900
C63A C64A 1.577(19)
C64A H64C 0.9900
C64A H64D 0.9900
C64A C65A 1.600(19)
C65A H65C 0.9900
C65A H65D 0.9900
C65A C66A 1.54(2)
C67A H67A 1.0000
C67A C68A 1.563(13)
C67A C69A 1.554(13)
C68A H68D 0.9800
C68A H68E 0.9800
C68A H68F 0.9800
C69A H69D 0.9800
C69A H69E 0.9800
C69A H69F 0.9800
C70A H70A 1.0000
C70A C71A 1.414(18)
C70A C72A 1.484(18)
C71A H71D 0.9800
C71A H71E 0.9800
C71A H71F 0.9800
C72A H72D 0.9800
C72A H72E 0.9800
C72A H72F 0.9800
Si2B C63B 1.984(17)
Si2B C67B 1.882(16)
Si2B C70B 1.872(17)
N6B C66B 1.183(13)
C63B H63E 0.9900
C63B H63F 0.9900
C63B C64B 1.57(2)
C64B H64E 0.9900
C64B H64F 0.9900
C64B C65B 1.572(19)
C65B H65E 0.9900
C65B H65F 0.9900
C65B C66B 1.55(2)
C67B H67B 1.0000
C67B C68B 1.523(14)
C67B C69B 1.543(13)
C68B H68G 0.9800
C68B H68H 0.9800
C68B H68I 0.9800
C69B H69G 0.9800
C69B H69H 0.9800
C69B H69I 0.9800
C70B H70B 1.0000
C70B C71B 1.412(19)
C70B C72B 1.504(19)
C71B H71G 0.9800
C71B H71H 0.9800
C71B H71I 0.9800
C72B H72G 0.9800
C72B H72H 0.9800
C72B H72I 0.9800

loop_
_geom_torsion_atom_site_label_1
_geom_torsion_atom_site_label_2
_geom_torsion_atom_site_label_3
_geom_torsion_atom_site_label_4
_geom_torsion
Dy1 N1 C1 C2 156.1(4)
Dy1 N1 C1 C20 -27.5(8)
Dy1 N1 C4 C3 -155.6(4)
Dy1 N1 C4 C5 28.4(8)
Dy1 N2 C6 C5 -33.8(7)
Dy1 N2 C6 C7 147.3(4)
Dy1 N2 C9 C8 -148.4(4)
Dy1 N2 C9 C10 34.9(7)
Dy1 N3 C11 C10 -28.4(8)
Dy1 N3 C11 C12 153.8(4)
Dy1 N3 C14 C13 -153.3(4)
Dy1 N3 C14 C15 26.1(8)
Dy1 N4 C16 C15 -35.4(7)
Dy1 N4 C16 C17 151.2(4)
Dy1 N4 C19 C18 -151.3(4)
Dy1 N4 C19 C20 34.7(8)
Co1 C121 C122 C123 -60.4(5)
Co1 C121 C125 C124 60.2(5)
Co1 C122 C123 C124 -60.8(5)
Co1 C123 C124 C125 -60.3(5)
Co1 C124 C125 C121 -60.1(5)
Co1 P101 O101 Dy1 26.1(4)
Co1 P101 O104 C101 -110.8(6)
Co1 P101 O105 C103 -170.2(5)
Co1 P102 O102 Dy1 17.8(5)
Co1 P102 O106 C105 -101.7(6)
Co1 P102 O107 C107 179.4(7)
Co1 P103 O103 Dy1 14.3(4)
Co1 P103 O108 C109 -110.8(6)
Co1 P103 O109 C111 174.9(6)
Co1 P401 O401 Dy1 -15(3)
Co1 P401 O404 C401 -167(4)
Co1 P401 O405 C403 138(3)
Co1 P402 O402 Dy1 -26(4)
Co1 P402 O406 C405 -175(5)
Co1 P402 O407 C407 147(4)
Co1 P403 O403 Dy1 -37(3)
Co1 P403 O408 C409 -123(4)
Co1 P403 O409 C411 178(4)
Si1 C53 C54 C55 -150.4(14)
Si2 C63 C64 C65 92(3)
N1 C1 C2 C3 0.3(7)
N1 C1 C20 C19 -3.1(10)
N1 C1 C20 C21 -178.1(6)
N1 C4 C5 C6 5.1(10)
N1 C4 C5 C25 -179.2(5)
N2 C6 C7 C8 0.2(7)
N2 C9 C10 C11 5.2(10)
N2 C9 C10 C23 -179.7(6)
N3 C11 C12 C13 1.8(7)
N3 C14 C15 C16 3.2(9)
N3 C14 C15 C39 178.0(5)
N4 C16 C17 C18 1.6(7)
N4 C19 C20 C1 -0.9(10)
N4 C19 C20 C21 174.0(6)
C1 N1 C4 C3 1.2(6)
C1 N1 C4 C5 -174.9(6)
C1 C2 C3 C4 0.5(7)
C2 C1 C20 C19 172.8(6)
C2 C1 C20 C21 -2.1(9)
C2 C3 C4 N1 -1.1(7)
C2 C3 C4 C5 175.0(6)
C3 C4 C5 C6 -170.3(6)
C3 C4 C5 C25 5.4(9)
C4 N1 C1 C2 -0.9(7)
C4 N1 C1 C20 175.5(6)
C4 C5 C6 N2 -2.2(9)
C4 C5 C6 C7 176.6(6)
C4 C5 C25 C26 66.4(7)
C4 C5 C25 C30 -108.8(6)
C5 C6 C7 C8 -178.7(6)
C5 C25 C26 C27 -174.1(5)
C5 C25 C30 C29 173.9(5)
C6 N2 C9 C8 1.4(6)
C6 N2 C9 C10 -175.3(6)
C6 C5 C25 C26 -117.5(6)
C6 C5 C25 C30 67.2(7)
C6 C7 C8 C9 0.6(7)
C7 C8 C9 N2 -1.3(7)
C7 C8 C9 C10 175.4(6)
C8 C9 C10 C11 -171.1(6)
C8 C9 C10 C23 4.1(9)
C9 N2 C6 C5 177.9(5)
C9 N2 C6 C7 -1.0(6)
C9 C10 C11 N3 -9.3(10)
C9 C10 C11 C12 168.2(6)
C10 C11 C12 C13 -175.9(6)
C11 N3 C14 C13 1.6(6)
C11 N3 C14 C15 -179.1(5)
C11 C12 C13 C14 -0.8(7)
C12 C13 C14 N3 -0.5(7)
C12 C13 C14 C15 -179.9(6)
C13 C14 C15 C16 -177.5(6)
C13 C14 C15 C39 -2.7(8)
C14 N3 C11 C10 175.7(6)
C14 N3 C11 C12 -2.1(6)
C14 C15 C16 N4 1.9(9)
C14 C15 C16 C17 174.2(6)
C14 C15 C39 C40 -61.6(7)
C14 C15 C39 C44 117.9(6)
C15 C16 C17 C18 -171.7(6)
C15 C39 C40 C41 178.0(5)
C15 C39 C44 C43 -179.1(5)
C16 N4 C19 C18 3.7(6)
C16 N4 C19 C20 -170.4(6)
C16 C15 C39 C40 113.6(6)
C16 C15 C39 C44 -66.9(7)
C16 C17 C18 C19 0.7(7)
C17 C18 C19 N4 -2.7(7)
C17 C18 C19 C20 171.3(6)
C18 C19 C20 C1 -174.1(6)
C18 C19 C20 C21 0.8(9)
C19 N4 C16 C15 170.2(5)
C19 N4 C16 C17 -3.2(6)
C20 C1 C2 C3 -176.2(6)
C22 Si1 C53 C54 52.1(10)
C22 Si1 C57 C58 48.6(8)
C22 Si1 C57 C59 -77.1(10)
C22 Si1 C60 C61 48.2(11)
C22 Si1 C60 C62 -168.3(10)
C23 C10 C11 N3 175.5(6)
C23 C10 C11 C12 -7.0(9)
C23 C24 Si2B C63B 11(4)
C23 C24 Si2B C67B 133(3)
C23 C24 Si2B C70B -105(4)
C24 Si2 C67 C68 -59.5(17)
C24 Si2 C67 C69 165.9(18)
C24 Si2 C70 C71 35(2)
C24 Si2 C70 C72 -73.3(19)
C24 Si2A C70A C71A -172(2)
C24 Si2A C70A C72A -46.4(19)
C24 Si2B C67B C68B -64(3)
C24 Si2B C67B C69B 163(2)
C24 Si2B C70B C71B 62(3)
C24 Si2B C70B C72B -51(3)
C25 C5 C6 N2 -177.7(5)
C25 C5 C6 C7 1.0(9)
C25 C26 C27 C28 0.4(8)
C25 C26 C27 C31 178.0(5)
C26 C25 C30 C29 -1.4(8)
C26 C27 C28 C29 -1.9(8)
C26 C27 C31 C32 44.0(7)
C26 C27 C31 C33 -75.4(7)
C26 C27 C31 C34 163.7(5)
C27 C28 C29 C30 1.7(8)
C27 C28 C29 C35 178.2(5)
C28 C27 C31 C32 -138.5(6)
C28 C27 C31 C33 102.1(7)
C28 C27 C31 C34 -18.7(7)
C28 C29 C30 C25 0.0(8)
C28 C29 C35 C36 -82.5(8)
C28 C29 C35 C37 37.1(8)
C28 C29 C35 C38 154.9(7)
C30 C25 C26 C27 1.2(8)
C30 C29 C35 C36 93.9(7)
C30 C29 C35 C37 -146.6(6)
C30 C29 C35 C38 -28.7(9)
C31 C27 C28 C29 -179.4(5)
C35 C29 C30 C25 -176.5(5)
C39 C15 C16 N4 -172.8(5)
C39 C15 C16 C17 -0.5(9)
C39 C40 C41 C42 2.0(8)
C39 C40 C41 C45 -179.4(5)
C40 C39 C44 C43 0.4(8)
C40 C41 C42 C43 -1.4(9)
C40 C41 C45 C46 -114.7(6)
C40 C41 C45 C47 124.9(6)
C40 C41 C45 C48 5.0(8)
C41 C42 C43 C44 0.3(9)
C41 C42 C43 C49 -179.1(6)
C42 C41 C45 C46 63.9(7)
C42 C41 C45 C47 -56.5(8)
C42 C41 C45 C48 -176.4(6)
C42 C43 C44 C39 0.2(9)
C42 C43 C49 C50 -57.2(9)
C42 C43 C49 C51 -177.3(8)
C42 C43 C49 C52 60.5(8)
C44 C39 C40 C41 -1.5(8)
C44 C43 C49 C50 123.5(7)
C44 C43 C49 C51 3.4(11)
C44 C43 C49 C52 -118.8(8)
C45 C41 C42 C43 180.0(5)
C49 C43 C44 C39 179.5(6)
C53 Si1 C57 C58 -67.2(8)
C53 Si1 C57 C59 167.2(10)
C53 Si1 C60 C61 161.8(9)
C53 Si1 C60 C62 -54.7(12)
C53 C54 C55 C56 178.4(13)
C57 Si1 C53 C54 168.7(9)
C57 Si1 C60 C61 -71.9(10)
C57 Si1 C60 C62 71.6(11)
C60 Si1 C53 C54 -60.7(10)
C60 Si1 C57 C58 167.4(6)
C60 Si1 C57 C59 41.8(11)
C63 Si2 C67 C68 53.7(19)
C63 Si2 C67 C69 -81(2)
C63 Si2 C70 C71 -75(2)
C63 Si2 C70 C72 176.0(19)
C63 C64 C65 C66 -106(5)
C67 Si2 C70 C71 149.4(19)
C67 Si2 C70 C72 41(2)
C70 Si2 C67 C68 -173.3(16)
C70 Si2 C67 C69 52(2)
C121 C122 C123 Co1 60.8(5)
C121 C122 C123 C124 0.0(8)
C122 C121 C125 Co1 -60.0(5)
C122 C121 C125 C124 0.1(8)
C122 C123 C124 Co1 60.4(5)
C122 C123 C124 C125 0.1(8)
C123 C124 C125 Co1 60.0(5)
C123 C124 C125 C121 -0.1(8)
C125 C121 C122 Co1 60.3(5)
C125 C121 C122 C123 -0.1(8)
P101 O104 C101 C102 -110.5(12)
P101 O105 C103 C104 -87.7(9)
P102 O106 C105 C106 171.6(8)
P102 O107 C107 C108 154.1(8)
P103 O108 C109 C110 -102.6(9)
P103 O109 C111 C112 171.7(6)
O101 P101 O104 C101 21.1(7)
O101 P101 O105 C103 59.4(6)
O102 P102 O106 C105 32.0(7)
O102 P102 O107 C107 47.6(8)
O103 P103 O108 C109 21.5(7)
O103 P103 O109 C111 44.5(7)
O104 P101 O101 Dy1 -100.7(4)
O104 P101 O105 C103 -54.9(6)
O105 P101 O101 Dy1 149.8(4)
O105 P101 O104 C101 135.8(7)
O106 P102 O102 Dy1 -111.0(4)
O106 P102 O107 C107 -64.6(8)
O107 P102 O102 Dy1 141.5(5)
O107 P102 O106 C105 146.4(7)
O108 P103 O103 Dy1 -113.7(4)
O108 P103 O109 C111 -69.0(7)
O109 P103 O103 Dy1 138.4(4)
O109 P103 O108 C109 135.5(7)
P401 O404 C401 C402 -16(7)
P401 O405 C403 C404 -104(5)
P402 O406 C405 C406 -135(6)
P402 O407 C407 C408 61(7)
P403 O408 C409 C410 -84(7)
P403 O409 C411 C412 -137(8)
O401 P401 O404 C401 -39(5)
O401 P401 O405 C403 2(4)
O402 P402 O406 C405 -36(6)
O402 P402 O407 C407 15(5)
O403 P403 O408 C409 4(5)
O403 P403 O409 C411 41(5)
O404 P401 O401 Dy1 -133(3)
O404 P401 O405 C403 -116(4)
O405 P401 O401 Dy1 117(3)
O405 P401 O404 C401 78(5)
O406 P402 O402 Dy1 -158(3)
O406 P402 O407 C407 -101(4)
O407 P402 O402 Dy1 92(3)
O407 P402 O406 C405 84(6)
O408 P403 O403 Dy1 -154(3)
O408 P403 O409 C411 -73(5)
O409 P403 O403 Dy1 101(3)
O409 P403 O408 C409 114(5)
Dy21 N201 C201 C202 -151.2(4)
Dy21 N201 C201 C220 33.2(7)
Dy21 N201 C204 C203 150.1(4)
Dy21 N201 C204 C205 -31.8(7)
Dy21 N202 C206 C205 27.7(8)
Dy21 N202 C206 C207 -155.5(4)
Dy21 N202 C209 C208 156.2(4)
Dy21 N202 C209 C210 -29.2(8)
Dy21 N203 C211 C210 32.9(7)
Dy21 N203 C211 C212 -149.3(4)
Dy21 N203 C214 C213 147.9(4)
Dy21 N203 C214 C215 -32.2(8)
Dy21 N204 C216 C215 30.5(7)
Dy21 N204 C216 C217 -151.3(4)
Dy21 N204 C219 C218 152.1(4)
Dy21 N204 C219 C220 -30.0(7)
Co21 C321 C322 C323 -61.7(5)
Co21 C321 C325 C324 59.6(5)
Co21 C322 C323 C324 -60.7(5)
Co21 C323 C324 C325 -61.0(5)
Co21 C324 C325 C321 -59.3(5)
Co21 P301 O301 Dy21 -21.6(9)
Co21 P301 O304 C301 177.0(12)
Co21 P301 O305 C303 -135(2)
Co21 P302 O302 Dy21 -22.8(9)
Co21 P302 O306 C305 130.2(14)
Co21 P302 O307 C307 -176.0(14)
Co21 P303 O303 Dy21 -23.0(9)
Co21 P303 O308 C309 142.6(13)
Co21 P303 O309 C311 -118.2(11)
Co21 P501 O501 Dy21 10.2(11)
Co21 P501 O504 C501 -178.2(14)
Co21 P501 O505 C503 -105.7(17)
Co21 P502 O502 Dy21 6.7(11)
Co21 P502 O506 C505 171.6(17)
Co21 P502 O507 C507 -108.6(14)
Co21 P503 O503 Dy21 -3.0(12)
Co21 P503 O508 C509 133(2)
Co21 P503 O509 C511 -125.2(14)
Si21 C253 C254 C255 -163.3(8)
Si22 C263 C264 C265 -173.0(6)
N201 C201 C202 C203 -1.5(7)
N201 C201 C220 C219 7.2(9)
N201 C201 C220 C221 -176.7(5)
N201 C204 C205 C206 1.5(9)
N201 C204 C205 C225 -175.4(5)
N202 C206 C207 C208 -0.2(7)
N202 C209 C210 C211 -8.6(10)
N202 C209 C210 C223 175.9(6)
N203 C211 C212 C213 -1.3(7)
N203 C214 C215 C216 -1.3(9)
N203 C214 C215 C239 179.8(5)
N204 C216 C217 C218 0.7(7)
N204 C219 C220 C201 -8.9(9)
N204 C219 C220 C221 175.0(5)
C201 N201 C204 C203 -0.3(6)
C201 N201 C204 C205 177.8(5)
C201 C202 C203 C204 1.2(7)
C202 C201 C220 C219 -167.8(6)
C202 C201 C220 C221 8.3(8)
C202 C203 C204 N201 -0.6(7)
C202 C203 C204 C205 -178.7(6)
C203 C204 C205 C206 179.2(6)
C203 C204 C205 C225 2.3(8)
C204 N201 C201 C202 1.1(6)
C204 N201 C201 C220 -174.6(5)
C204 C205 C206 N202 0.7(9)
C204 C205 C206 C207 -175.5(6)
C204 C205 C225 C226 64.3(7)
C204 C205 C225 C230 -116.6(7)
C205 C206 C207 C208 176.5(6)
C205 C225 C226 C227 -179.2(6)
C205 C225 C230 C229 -179.2(6)
C206 N202 C209 C208 -1.8(7)
C206 N202 C209 C210 172.8(6)
C206 C205 C225 C226 -112.9(7)
C206 C205 C225 C230 66.2(8)
C206 C207 C208 C209 -0.8(8)
C207 C208 C209 N202 1.7(8)
C207 C208 C209 C210 -172.8(6)
C208 C209 C210 C211 165.1(7)
C208 C209 C210 C223 -10.4(10)
C209 N202 C206 C205 -175.4(6)
C209 N202 C206 C207 1.3(7)
C209 C210 C211 N203 6.0(10)
C209 C210 C211 C212 -171.4(6)
C210 C211 C212 C213 176.4(6)
C211 N203 C214 C213 -0.6(6)
C211 N203 C214 C215 179.3(5)
C211 C212 C213 C214 0.9(7)
C212 C213 C214 N203 -0.2(7)
C212 C213 C214 C215 179.9(6)
C213 C214 C215 C216 178.5(6)
C213 C214 C215 C239 -0.3(8)
C214 N203 C211 C210 -176.6(6)
C214 N203 C211 C212 1.2(6)
C214 C215 C216 N204 2.5(9)
C214 C215 C216 C217 -175.5(6)
C214 C215 C239 C240 69.0(8)
C214 C215 C239 C244 -108.5(7)
C215 C216 C217 C218 178.9(6)
C215 C239 C240 C241 -176.9(6)
C215 C239 C244 C243 176.5(6)
C216 N204 C219 C218 -1.1(6)
C216 N204 C219 C220 176.7(5)
C216 C215 C239 C240 -110.0(7)
C216 C215 C239 C244 72.6(8)
C216 C217 C218 C219 -1.3(7)
C217 C218 C219 N204 1.6(7)
C217 C218 C219 C220 -176.3(5)
C218 C219 C220 C201 168.7(6)
C218 C219 C220 C221 -7.4(8)
C219 N204 C216 C215 -177.9(5)
C219 N204 C216 C217 0.3(6)
C220 C201 C202 C203 174.2(6)
C222 Si21 C253 C254 42.8(8)
C222 Si21 C257 C258 53.9(7)
C222 Si21 C257 C259 -179.3(6)
C222 Si21 C260 C261 78.1(7)
C222 Si21 C260 C262 -46.5(7)
C223 C210 C211 N203 -178.5(6)
C223 C210 C211 C212 4.1(9)
C224 Si22 C263 C264 52.3(8)
C224 Si22 C270 C271 -41.8(15)
C224 Si22 C270 C272 74.3(12)
C225 C205 C206 N202 177.5(5)
C225 C205 C206 C207 1.4(9)
C225 C226 C227 C228 -2.6(11)
C225 C226 C227 C231 178.6(8)
C226 C225 C230 C229 -0.1(10)
C226 C227 C228 C229 2.0(12)
C226 C227 C231 C232 -63.4(11)
C226 C227 C231 C233 -179.2(9)
C226 C227 C231 C234 55.7(12)
C227 C228 C229 C230 -0.4(12)
C227 C228 C229 C235 -179.3(8)
C228 C227 C231 C232 117.9(10)
C228 C227 C231 C233 2.1(14)
C228 C227 C231 C234 -123.1(10)
C228 C229 C230 C225 -0.5(11)
C228 C229 C235 C236 -44.7(12)
C228 C229 C235 C237 66.8(12)
C228 C229 C235 C238 -165.9(10)
C230 C225 C226 C227 1.7(10)
C230 C229 C235 C236 136.4(9)
C230 C229 C235 C237 -112.1(10)
C230 C229 C235 C238 15.3(14)
C231 C227 C228 C229 -179.3(8)
C235 C229 C230 C225 178.4(7)
C239 C215 C216 N204 -178.7(5)
C239 C215 C216 C217 3.3(8)
C239 C240 C241 C242 0.2(10)
C239 C240 C241 C245 -178.9(7)
C240 C239 C244 C243 -1.0(10)
C240 C241 C242 C243 -0.7(11)
C240 C241 C245 C246 91.7(8)
C240 C241 C245 C247 -27.2(10)
C240 C241 C245 C248 -147.0(8)
C241 C242 C243 C244 0.4(10)
C241 C242 C243 C249 177.3(6)
C242 C241 C245 C246 -87.4(9)
C242 C241 C245 C247 153.7(7)
C242 C241 C245 C248 33.9(10)
C242 C243 C244 C239 0.5(10)
C242 C243 C249 C250 49.5(8)
C242 C243 C249 C251 168.5(7)
C242 C243 C249 C252 -70.5(8)
C244 C239 C240 C241 0.6(10)
C244 C243 C249 C250 -133.7(7)
C244 C243 C249 C251 -14.7(10)
C244 C243 C249 C252 106.2(8)
C245 C241 C242 C243 178.4(7)
C249 C243 C244 C239 -176.3(6)
C253 Si21 C257 C258 -61.8(7)
C253 Si21 C257 C259 64.9(7)
C253 Si21 C260 C261 -163.4(6)
C253 Si21 C260 C262 72.0(7)
C253 C254 C255 C256 -178.5(10)
C257 Si21 C253 C254 158.0(7)
C257 Si21 C260 C261 -38.7(7)
C257 Si21 C260 C262 -163.3(6)
C260 Si21 C253 C254 -74.6(8)
C260 Si21 C257 C258 170.0(6)
C260 Si21 C257 C259 -63.2(7)
C263 Si22 C270 C271 -159.7(12)
C263 Si22 C270 C272 -43.6(13)
C263 C264 C265 C266 -170.3(8)
C267 Si22 C263 C264 -64.6(9)
C267 Si22 C270 C271 76.0(14)
C267 Si22 C270 C272 -168.0(11)
C270 Si22 C263 C264 171.2(8)
C321 C322 C323 Co21 61.6(5)
C321 C322 C323 C324 0.9(7)
C322 C321 C325 Co21 -59.6(5)
C322 C321 C325 C324 0.0(8)
C322 C323 C324 Co21 60.0(5)
C322 C323 C324 C325 -0.9(8)
C323 C324 C325 Co21 59.9(5)
C323 C324 C325 C321 0.6(8)
C325 C321 C322 Co21 61.2(5)
C325 C321 C322 C323 -0.5(8)
P301 O304 C301 C302 -172.1(16)
P301 O305 C303 C304 166(2)
P302 O306 C305 C306 -171.0(17)
P302 O307 C307 C308 173.4(17)
P303 O308 C309 C310 -133.4(18)
P303 O309 C311 C312 -109.4(13)
O301 P301 O304 C301 47.0(14)
O301 P301 O305 C303 -2(2)
O302 P302 O306 C305 -2.2(16)
O302 P302 O307 C307 -42.9(17)
O303 P303 O308 C309 10.9(15)
O303 P303 O309 C311 12.1(13)
O304 P301 O301 Dy21 100.7(9)
O304 P301 O305 C303 116(2)
O305 P301 O301 Dy21 -150.5(9)
O305 P301 O304 C301 -67.4(14)
O306 P302 O302 Dy21 103.7(9)
O306 P302 O307 C307 69.8(16)
O307 P302 O302 Dy21 -149.3(8)
O307 P302 O306 C305 -117.0(15)
O308 P303 O303 Dy21 102.3(8)
O308 P303 O309 C311 127.3(12)
O309 P303 O303 Dy21 -147.3(8)
O309 P303 O308 C309 -102.1(14)
P501 O504 C501 C502 171(2)
P501 O505 C503 C504 -119(2)
P502 O506 C505 C506 179(2)
P502 O507 C507 C508 -103.1(16)
P503 O508 C509 C510 69(3)
P503 O509 C511 C512 -126.9(18)
O501 P501 O504 C501 50.8(16)
O501 P501 O505 C503 27.3(19)
O502 P502 O506 C505 38(2)
O502 P502 O507 C507 25.4(16)
O503 P503 O508 C509 3(3)
O503 P503 O509 C511 9.0(16)
O504 P501 O501 Dy21 133.9(8)
O504 P501 O505 C503 143.1(17)
O505 P501 O501 Dy21 -119.6(10)
O505 P501 O504 C501 -61.1(15)
O506 P502 O502 Dy21 134.4(9)
O506 P502 O507 C507 136.6(16)
O507 P502 O502 Dy21 -122.0(10)
O507 P502 O506 C505 -73.1(19)
O508 P503 O503 Dy21 118.1(11)
O508 P503 O509 C511 120.3(16)
O509 P503 O503 Dy21 -135.5(10)
O509 P503 O508 C509 -105(3)
Si2A C63A C64A C65A -170(2)
C63A Si2A C70A C71A 67(3)
C63A Si2A C70A C72A -167.3(18)
C63A C64A C65A C66A 177(3)
C64A C65A C66A N6A -92(14)
C67A Si2A C70A C71A -55(3)
C67A Si2A C70A C72A 70.3(19)
Si2B C63B C64B C65B -1(6)
C63B Si2B C67B C68B 60(3)
C63B Si2B C67B C69B -72(3)
C63B Si2B C70B C71B -60(3)
C63B Si2B C70B C72B -173(3)
C63B C64B C65B C66B -134(5)
C64B C65B C66B N6B -176(20)
C67B Si2B C70B C71B 178(3)
C67B Si2B C70B C72B 65(3)
C70B Si2B C67B C68B 180(2)
C70B Si2B C67B C69B 47(3)
